data_4505134
loop_
_publ_author_name
'Litvinov, Aleksey L.'
'Konarev, Dmitri V.'
'Kovalevsky, Andrey Yu.'
'Neretin, Ivan S.'
'Coppens, Philip'
'Lyubovskaya, Rimma N.'

_publ_section_title
;
 [60]Fullerene Complexes with Supramolecular Zinc Tetraphenylporphyrin
 Assemblies:&#x2009; Synthesis, Crystal Structures, and Optical Properties
;
_journal_issue 5
_journal_name_full 'Crystal Growth &amp; Design'
_journal_page_first 1807
_journal_paper_doi 10.1021/cg050095m
_journal_volume 5
_journal_year 2005
_chemical_formula_sum 'C486 H76 Cl2 N8 O2 Zn2'
_chemical_formula_weight 6259.19
_chemical_melting_point ?
_chemical_name_common '[ZnTPP(THF)]2x[C60]6.4xC6H5Cl'
_chemical_name_systematic
; 
 ? 
;
_space_group_IT_number 14
_symmetry_cell_setting monoclinic
_symmetry_space_group_name_Hall '-P 2ybc'
_symmetry_space_group_name_H-M 'P 1 21/c 1'
_atom_sites_solution_hydrogens geom
_atom_sites_solution_primary direct
_atom_sites_solution_secondary difmap
_audit_creation_method SHELXL-97
_cell_angle_alpha 90.00
_cell_angle_beta 115.2020(10)
_cell_angle_gamma 90.00
_cell_formula_units_Z 4
_cell_length_a 32.4381(14)
_cell_length_b 26.4829(11)
_cell_length_c 35.0797(16)
_cell_measurement_reflns_used 842
_cell_measurement_temperature 90(1)
_cell_measurement_theta_max 20.86
_cell_measurement_theta_min 2.22
_cell_volume 27267(2)
_computing_cell_refinement 'Bruker SMART'
_computing_data_collection 'Bruker SMART'
_computing_data_reduction 'Bruker SAINT'
_computing_molecular_graphics 'Bruker SHELXTL'
_computing_publication_material 'Bruker SHELXTL'
_computing_structure_refinement 'SHELXL-97 (Sheldrick, 1997)'
_computing_structure_solution 'SHELXS-97 (Sheldrick, 1990)'
_diffrn_ambient_temperature 90(1)
_diffrn_measured_fraction_theta_full 0.817
_diffrn_measured_fraction_theta_max 0.817
_diffrn_measurement_device_type 'CCD area detector'
_diffrn_measurement_method 'phi and omega scans'
_diffrn_radiation_monochromator graphite
_diffrn_radiation_source 'rotatign anode'
_diffrn_radiation_type MoK\a
_diffrn_radiation_wavelength 0.71073
_diffrn_reflns_av_R_equivalents 0.0494
_diffrn_reflns_av_sigmaI/netI 0.0729
_diffrn_reflns_limit_h_max 28
_diffrn_reflns_limit_h_min -32
_diffrn_reflns_limit_k_max 27
_diffrn_reflns_limit_k_min -27
_diffrn_reflns_limit_l_max 28
_diffrn_reflns_limit_l_min -31
_diffrn_reflns_number 135770
_diffrn_reflns_theta_full 22.54
_diffrn_reflns_theta_max 22.54
_diffrn_reflns_theta_min 0.69
_exptl_absorpt_coefficient_mu 0.278
_exptl_absorpt_correction_T_max 0.9595
_exptl_absorpt_correction_T_min 0.9213
_exptl_absorpt_correction_type 'SADABS 2.1'
_exptl_crystal_colour black
_exptl_crystal_density_diffrn 1.525
_exptl_crystal_density_meas 0
_exptl_crystal_density_method 'not measured'
_exptl_crystal_description parallelepiped
_exptl_crystal_F_000 12632
_exptl_crystal_size_max 0.30
_exptl_crystal_size_mid 0.30
_exptl_crystal_size_min 0.15
_refine_diff_density_max 2.904
_refine_diff_density_min -2.425
_refine_diff_density_rms 0.258
_refine_ls_extinction_method none
_refine_ls_goodness_of_fit_ref 4.108
_refine_ls_hydrogen_treatment 'riding model'
_refine_ls_matrix_type fullcycle
_refine_ls_number_parameters 3945
_refine_ls_number_reflns 29288
_refine_ls_number_restraints 2533
_refine_ls_restrained_S_all 123.463
_refine_ls_R_factor_all 0.2902
_refine_ls_R_factor_gt 0.2173
_refine_ls_shift/su_max 0.006
_refine_ls_shift/su_mean 0.002
_refine_ls_structure_factor_coef Fsqd
_refine_ls_weighting_details 'calc w=1/[\s^2^(Fo^2^)+(0.1000P)^2^+0.0000P] where P=(Fo^2^+2Fc^2^)/3'
_refine_ls_weighting_scheme calc
_refine_ls_wR_factor_gt 0.5341
_refine_ls_wR_factor_ref 0.5675
_reflns_number_gt 18381
_reflns_number_total 29288
_reflns_threshold_expression >2sigma(I)
_cod_data_source_file cg050095msi20050315_045306.cif
_cod_data_source_block zntpp7fa
_cod_depositor_comments
;
The following automatic conversions were performed:

'_chemical_melting_point' value 'not measured' was changed to '?' -
the value is undefined or not given.

'_symmetry_cell_setting' value
'Monoclinic' changed to 'monoclinic' according to
/home/saulius/struct/CIF-dictionaries/cif_core.dic dictionary named
'cif_core.dic' version 2.4.1 from 2010-06-29.

Automatic conversion script
Id: cif_fix_values 1715 2011-07-08 13:25:40Z adriana 
;
_cod_original_sg_symbol_H-M P2(1)/c
_cod_database_code 4505134

loop_
_symmetry_equiv_pos_as_xyz
'x, y, z'
'-x, y+1/2, -z+1/2'
'-x, -y, -z'
'x, -y-1/2, z-1/2'

loop_
_atom_site_label
_atom_site_type_symbol
_atom_site_fract_x
_atom_site_fract_y
_atom_site_fract_z
_atom_site_U_iso_or_equiv
_atom_site_adp_type
_atom_site_occupancy
_atom_site_symmetry_multiplicity
_atom_site_calc_flag
_atom_site_refinement_flags
Zn1 Zn 0.26194(5) 0.26416(4) 0.36363(4) 0.0227(5) Uani 1 1 d .
Zn2 Zn 0.17607(5) 0.69847(4) 0.09577(4) 0.0241(5) Uani 1 1 d .
O1 O 0.31223(4) 0.31930(4) 0.36968(4) 0.045(3) Uani 1 1 d .
O2 O 0.23898(4) 0.67415(4) 0.14609(4) 0.039(3) Uani 1 1 d .
N1 N 0.28331(5) 0.24895(5) 0.42701(4) 0.012(3) Uani 1 1 d U
N2 N 0.29611(5) 0.20337(4) 0.35916(5) 0.016(3) Uani 1 1 d U
N3 N 0.22722(5) 0.26610(4) 0.29953(4) 0.022(3) Uani 1 1 d U
N4 N 0.21191(5) 0.31238(5) 0.36609(4) 0.016(3) Uani 1 1 d U
N6 N 0.20332(5) 0.72815(5) 0.05743(4) 0.020(3) Uani 1 1 d U
N7 N 0.17467(5) 0.77077(4) 0.11869(4) 0.025(3) Uani 1 1 d U
N8 N 0.13223(4) 0.67654(4) 0.12103(4) 0.020(3) Uani 1 1 d U
N9 N 0.16218(5) 0.63323(5) 0.06047(4) 0.025(3) Uani 1 1 d U
C1 C 0.27184(6) 0.27440(5) 0.45463(4) 0.018(4) Uani 1 1 d U
C2 C 0.29701(7) 0.25405(6) 0.49618(4) 0.019(4) Uani 1 1 d U
H2A H 0.2953 0.2650 0.5212 0.023 Uiso 1 1 calc R
C3 C 0.32299(6) 0.21742(6) 0.49312(4) 0.024(4) Uani 1 1 d U
H3A H 0.3437 0.1973 0.5155 0.028 Uiso 1 1 calc R
C4 C 0.31414(5) 0.21386(5) 0.44992(4) 0.016(4) Uani 1 1 d U
C5 C 0.33404(5) 0.17590(5) 0.43442(5) 0.023(4) Uani 1 1 d U
C6 C 0.32327(6) 0.17088(5) 0.39098(5) 0.028(4) Uani 1 1 d U
C7 C 0.34469(6) 0.13164(5) 0.37441(6) 0.018(4) Uani 1 1 d U
H7A H 0.3662 0.1067 0.3903 0.021 Uiso 1 1 calc R
C8 C 0.32738(7) 0.13878(5) 0.33247(6) 0.021(4) Uani 1 1 d U
H8A H 0.3336 0.1186 0.3131 0.025 Uiso 1 1 calc R
C9 C 0.29749(6) 0.18257(4) 0.32179(5) 0.025(4) Uani 1 1 d U
C10 C 0.27129(6) 0.20068(4) 0.28053(5) 0.017(4) Uani 1 1 d U
C11 C 0.23933(6) 0.23838(4) 0.27143(4) 0.018(4) Uani 1 1 d U
C12 C 0.20883(6) 0.25451(4) 0.22892(4) 0.021(4) Uani 1 1 d U
H12A H 0.2091 0.2417 0.2038 0.025 Uiso 1 1 calc R
C13 C 0.18101(5) 0.28925(4) 0.23057(4) 0.026(4) Uani 1 1 d U
H13A H 0.1576 0.3059 0.2076 0.031 Uiso 1 1 calc R
C14 C 0.19377(4) 0.29688(4) 0.27554(4) 0.026(4) Uani 1 1 d U
C15 C 0.16959(4) 0.32869(4) 0.29105(4) 0.034(5) Uani 1 1 d U
C16 C 0.17722(4) 0.33177(5) 0.33505(4) 0.025(4) Uani 1 1 d U
C17 C 0.15198(5) 0.36267(5) 0.34987(5) 0.024(4) Uani 1 1 d U
H17A H 0.1259 0.3820 0.3329 0.029 Uiso 1 1 calc R
C18 C 0.16995(6) 0.36043(6) 0.39007(5) 0.027(4) Uani 1 1 d U
H18A H 0.1599 0.3770 0.4086 0.033 Uiso 1 1 calc R
C19 C 0.20945(6) 0.32680(5) 0.40147(4) 0.036(5) Uani 1 1 d U
C20 C 0.23775(6) 0.31075(5) 0.44352(4) 0.023(4) Uani 1 1 d U
C21 C 0.36646(6) 0.13859(6) 0.46373(5) 0.029(4) Uani 1 1 d U
C22 C 0.40460(6) 0.15398(6) 0.49491(6) 0.031(4) Uani 1 1 d U
H22A H 0.4128 0.1887 0.4983 0.038 Uiso 1 1 calc R
C23 C 0.43426(6) 0.11544(7) 0.52443(6) 0.057(6) Uani 1 1 d U
H23A H 0.4626 0.1255 0.5462 0.069 Uiso 1 1 calc R
C24 C 0.42247(7) 0.06816(7) 0.52123(6) 0.044(5) Uani 1 1 d U
H24A H 0.4408 0.0443 0.5417 0.053 Uiso 1 1 calc R
C25 C 0.38409(7) 0.05351(6) 0.48873(6) 0.051(5) Uani 1 1 d U
H25A H 0.3772 0.0185 0.4847 0.061 Uiso 1 1 calc R
C26 C 0.35380(6) 0.08819(5) 0.46048(6) 0.029(4) Uani 1 1 d U
H26A H 0.3252 0.0774 0.4395 0.035 Uiso 1 1 calc R
C27 C 0.27682(8) 0.17498(4) 0.24713(5) 0.016(4) Uani 1 1 d U
C28 C 0.31750(8) 0.17827(5) 0.24233(6) 0.023(4) Uani 1 1 d U
H28A H 0.3427 0.1959 0.2629 0.027 Uiso 1 1 calc R
C29 C 0.32189(10) 0.15667(5) 0.20862(7) 0.036(5) Uani 1 1 d U
H29A H 0.3489 0.1622 0.2050 0.043 Uiso 1 1 calc R
C30 C 0.28770(11) 0.12694(5) 0.17984(6) 0.035(5) Uani 1 1 d U
H30A H 0.2920 0.1097 0.1581 0.042 Uiso 1 1 calc R
C31 C 0.24696(10) 0.12303(4) 0.18356(6) 0.042(5) Uani 1 1 d U
H31A H 0.2223 0.1044 0.1633 0.051 Uiso 1 1 calc R
C32 C 0.24222(9) 0.14593(4) 0.21637(5) 0.030(4) Uani 1 1 d U
H32A H 0.2142 0.1421 0.2185 0.036 Uiso 1 1 calc R
C33 C 0.12903(4) 0.35722(5) 0.25856(5) 0.048(5) Uani 1 1 d U
C34 C 0.14102(4) 0.39687(4) 0.23662(4) 0.050(6) Uani 1 1 d U
H34A H 0.1717 0.4039 0.2419 0.060 Uiso 1 1 calc R
C35 C 0.10454(3) 0.42381(5) 0.20736(5) 0.090(8) Uani 1 1 d U
H35A H 0.1091 0.4502 0.1912 0.108 Uiso 1 1 calc R
C36 C 0.06286(3) 0.41127(6) 0.20282(6) 0.080(7) Uani 1 1 d U
H36A H 0.0399 0.4331 0.1842 0.097 Uiso 1 1 calc R
C37 C 0.04573(4) 0.37369(6) 0.21920(6) 0.088(7) Uani 1 1 d U
H37A H 0.0145 0.3668 0.2116 0.106 Uiso 1 1 calc R
C38 C 0.08716(4) 0.34484(6) 0.25231(6) 0.064(6) Uani 1 1 d U
H38A H 0.0824 0.3182 0.2681 0.077 Uiso 1 1 calc R
C39 C 0.22917(8) 0.33472(6) 0.47911(5) 0.025(4) Uani 1 1 d U
C40 C 0.23517(9) 0.38659(6) 0.48613(5) 0.023(4) Uani 1 1 d U
H40A H 0.2445 0.4071 0.4690 0.028 Uiso 1 1 calc R
C41 C 0.22729(10) 0.40778(7) 0.51860(5) 0.032(5) Uani 1 1 d U
H41A H 0.2308 0.4432 0.5234 0.039 Uiso 1 1 calc R
C42 C 0.21460(11) 0.37877(7) 0.54353(6) 0.042(5) Uani 1 1 d U
H42A H 0.2094 0.3937 0.5657 0.050 Uiso 1 1 calc R
C43 C 0.20940(10) 0.32874(7) 0.53680(6) 0.049(5) Uani 1 1 d U
H43A H 0.2020 0.3083 0.5552 0.059 Uiso 1 1 calc R
C44 C 0.21464(8) 0.30663(7) 0.50361(5) 0.039(5) Uani 1 1 d U
H44A H 0.2081 0.2718 0.4978 0.046 Uiso 1 1 calc R
C45 C 0.33618(5) 0.34678(5) 0.40651(4) 0.068(6) Uani 1 1 d U
H45A H 0.3533 0.3236 0.4301 0.081 Uiso 1 1 calc R
H45B H 0.3148 0.3666 0.4140 0.081 Uiso 1 1 calc R
C46 C 0.36887(4) 0.38201(5) 0.39872(4) 0.028(4) Uani 1 1 d U
H46A H 0.4005 0.3693 0.4127 0.033 Uiso 1 1 calc R
H46B H 0.3677 0.4164 0.4092 0.033 Uiso 1 1 calc R
C47 C 0.35189(4) 0.38185(5) 0.35134(4) 0.029(4) Uani 1 1 d U
H47A H 0.3769 0.3732 0.3434 0.034 Uiso 1 1 calc R
H47B H 0.3396 0.4154 0.3395 0.034 Uiso 1 1 calc R
C48 C 0.31449(4) 0.34185(4) 0.33530(4) 0.070(7) Uani 1 1 d U
H48A H 0.2849 0.3577 0.3173 0.084 Uiso 1 1 calc R
H48B H 0.3216 0.3163 0.3183 0.084 Uiso 1 1 calc R
C49 C 0.21404(6) 0.70246(5) 0.02930(5) 0.021(4) Uani 1 1 d U
C50 C 0.23548(6) 0.73526(6) 0.01101(5) 0.019(4) Uani 1 1 d U
H50A H 0.2460 0.7263 -0.0095 0.023 Uiso 1 1 calc R
C51 C 0.23809(6) 0.78110(6) 0.02807(5) 0.026(4) Uani 1 1 d U
H51A H 0.2507 0.8107 0.0220 0.032 Uiso 1 1 calc R
C52 C 0.21744(5) 0.77644(5) 0.05839(5) 0.027(4) Uani 1 1 d U
C53 C 0.21170(6) 0.81634(5) 0.08121(5) 0.018(4) Uani 1 1 d U
C54 C 0.18948(6) 0.81531(4) 0.10811(5) 0.018(4) Uani 1 1 d U
C55 C 0.17809(7) 0.85666(4) 0.12606(5) 0.018(4) Uani 1 1 d U
H55A H 0.1852 0.8910 0.1236 0.022 Uiso 1 1 calc R
C56 C 0.15496(7) 0.83890(4) 0.14779(5) 0.028(4) Uani 1 1 d U
H56A H 0.1424 0.8584 0.1630 0.033 Uiso 1 1 calc R
C57 C 0.15321(6) 0.78458(4) 0.14335(5) 0.025(4) Uani 1 1 d U
C58 C 0.13031(6) 0.75286(4) 0.15944(5) 0.019(4) Uani 1 1 d U
C59 C 0.12070(5) 0.70297(4) 0.14976(5) 0.017(4) Uani 1 1 d U
C60 C 0.09498(5) 0.66818(5) 0.16382(5) 0.021(4) Uani 1 1 d U
H60A H 0.0843 0.6754 0.1846 0.025 Uiso 1 1 calc R
C61 C 0.08888(4) 0.62490(5) 0.14299(5) 0.025(4) Uani 1 1 d U
H61A H 0.0720 0.5966 0.1451 0.030 Uiso 1 1 calc R
C62 C 0.11278(4) 0.62916(5) 0.11666(4) 0.027(4) Uani 1 1 d U
C63 C 0.11313(4) 0.59087(5) 0.08807(4) 0.031(5) Uani 1 1 d U
C64 C 0.13494(5) 0.59354(5) 0.06062(3) 0.034(5) Uani 1 1 d U
C65 C 0.13262(6) 0.55556(5) 0.03120(3) 0.022(4) Uani 1 1 d U
H65A H 0.1161 0.5247 0.0258 0.026 Uiso 1 1 calc R
C66 C 0.15792(7) 0.57197(5) 0.01315(3) 0.030(4) Uani 1 1 d U
H66A H 0.1631 0.5544 -0.0080 0.036 Uiso 1 1 calc R
C67 C 0.17659(6) 0.62030(5) 0.02988(4) 0.022(4) Uani 1 1 d U
C68 C 0.20126(6) 0.65177(5) 0.01711(4) 0.020(4) Uani 1 1 d U
C69 C 0.22962(6) 0.86732(5) 0.07718(5) 0.026(4) Uani 1 1 d U
C70 C 0.27808(6) 0.87282(5) 0.09117(6) 0.028(4) Uani 1 1 d U
H70A H 0.2977 0.8448 0.1030 0.034 Uiso 1 1 calc R
C71 C 0.29566(7) 0.91845(6) 0.08740(7) 0.028(4) Uani 1 1 d U
H71A H 0.3278 0.9227 0.0993 0.034 Uiso 1 1 calc R
C72 C 0.26818(8) 0.95835(6) 0.06682(7) 0.039(5) Uani 1 1 d U
H72A H 0.2809 0.9885 0.0617 0.047 Uiso 1 1 calc R
C73 C 0.22029(7) 0.95371(5) 0.05337(6) 0.040(5) Uani 1 1 d U
H73A H 0.2009 0.9820 0.0417 0.048 Uiso 1 1 calc R
C74 C 0.20157(7) 0.90664(5) 0.05747(6) 0.025(4) Uani 1 1 d U
H74A H 0.1695 0.9026 0.0465 0.030 Uiso 1 1 calc R
C75 C 0.11269(7) 0.77536(5) 0.18872(6) 0.021(4) Uani 1 1 d U
C76 C 0.14171(8) 0.79509(4) 0.22734(6) 0.035(5) Uani 1 1 d U
H76A H 0.1737 0.7913 0.2367 0.042 Uiso 1 1 calc R
C77 C 0.12581(10) 0.82003(5) 0.25262(6) 0.042(5) Uani 1 1 d U
H77A H 0.1465 0.8355 0.2780 0.050 Uiso 1 1 calc R
C78 C 0.08001(10) 0.82243(6) 0.24085(7) 0.057(6) Uani 1 1 d U
H78A H 0.0688 0.8382 0.2588 0.069 Uiso 1 1 calc R
C79 C 0.05074(9) 0.80262(6) 0.20404(8) 0.057(6) Uani 1 1 d U
H79A H 0.0188 0.8051 0.1954 0.069 Uiso 1 1 calc R
C80 C 0.06815(8) 0.77795(6) 0.17826(7) 0.036(5) Uani 1 1 d U
H80A H 0.0475 0.7628 0.1527 0.043 Uiso 1 1 calc R
C81 C 0.07999(4) 0.54710(5) 0.08246(4) 0.034(5) Uani 1 1 d U
C82 C 0.09719(4) 0.50517(5) 0.10717(4) 0.045(5) Uani 1 1 d U
H82A H 0.1285 0.5034 0.1261 0.054 Uiso 1 1 calc R
C83 C 0.06683(4) 0.46373(5) 0.10387(4) 0.069(7) Uani 1 1 d U
H83A H 0.0772 0.4342 0.1206 0.083 Uiso 1 1 calc R
C84 C 0.02285(5) 0.46933(6) 0.07567(5) 0.049(5) Uani 1 1 d U
H84A H 0.0027 0.4421 0.0729 0.058 Uiso 1 1 calc R
C85 C 0.00554(5) 0.50909(7) 0.05183(5) 0.046(5) Uani 1 1 d U
H85A H -0.0260 0.5119 0.0336 0.055 Uiso 1 1 calc R
C86 C 0.03853(4) 0.54886(6) 0.05552(5) 0.043(5) Uani 1 1 d U
H86A H 0.0286 0.5771 0.0371 0.051 Uiso 1 1 calc R
C87 C 0.21742(8) 0.63147(6) -0.01474(5) 0.034(5) Uani 1 1 d U
C88 C 0.25265(8) 0.59497(6) -0.00056(5) 0.050(5) Uani 1 1 d U
H88A H 0.2642 0.5835 0.0278 0.060 Uiso 1 1 calc R
C89 C 0.27084(10) 0.57537(7) -0.02699(6) 0.062(6) Uani 1 1 d U
H89A H 0.2937 0.5500 -0.0166 0.075 Uiso 1 1 calc R
C90 C 0.25716(11) 0.59114(7) -0.06554(6) 0.065(6) Uani 1 1 d U
H90A H 0.2707 0.5778 -0.0827 0.078 Uiso 1 1 calc R
C91 C 0.22305(10) 0.62727(7) -0.08204(6) 0.055(6) Uani 1 1 d U
H91A H 0.2138 0.6389 -0.1101 0.066 Uiso 1 1 calc R
C92 C 0.20070(9) 0.64810(6) -0.05545(5) 0.048(5) Uani 1 1 d U
H92A H 0.1763 0.6716 -0.0664 0.058 Uiso 1 1 calc R
C93 C 0.28072(4) 0.68828(5) 0.14647(5) 0.077(7) Uani 1 1 d U
H93A H 0.2815 0.7253 0.1428 0.093 Uiso 1 1 calc R
H93B H 0.2848 0.6715 0.1231 0.093 Uiso 1 1 calc R
C94 C 0.31803(4) 0.67283(5) 0.18784(5) 0.033(5) Uani 1 1 d U
H94A H 0.3390 0.7013 0.2010 0.039 Uiso 1 1 calc R
H94B H 0.3356 0.6442 0.1842 0.039 Uiso 1 1 calc R
C95 C 0.29252(4) 0.65671(4) 0.21555(4) 0.037(5) Uani 1 1 d U
H95A H 0.2942 0.6198 0.2204 0.045 Uiso 1 1 calc R
H95B H 0.3050 0.6744 0.2430 0.045 Uiso 1 1 calc R
C96 C 0.24467(4) 0.67337(4) 0.18816(4) 0.072(7) Uani 1 1 d U
H96A H 0.2226 0.6497 0.1912 0.086 Uiso 1 1 calc R
H96B H 0.2392 0.7075 0.1967 0.086 Uiso 1 1 calc R
C97 C 0.09576(8) 0.22325(9) 0.00765(8) 0.044(5) Uani 1 1 d U
C98 C -0.00432(7) 0.33209(11) 0.09671(11) 0.049(5) Uani 1 1 d U
C99 C 0.05027(9) 0.13685(11) 0.13495(10) 0.057(6) Uani 1 1 d U
C100 C 0.10407(8) 0.14508(8) 0.04932(10) 0.050(5) Uani 1 1 d U
C101 C 0.05236(9) 0.18064(12) 0.15475(9) 0.053(5) Uani 1 1 d U
C102 C -0.07944(8) 0.14597(11) -0.01358(11) 0.053(5) Uani 1 1 d U
C103 C 0.11765(8) 0.20932(9) 0.14192(8) 0.051(5) Uani 1 1 d U
C104 C -0.06487(9) 0.12017(11) 0.02675(11) 0.060(6) Uani 1 1 d U
C105 C 0.01139(9) 0.18324(12) -0.04731(8) 0.061(6) Uani 1 1 d U
C106 C -0.10557(7) 0.21655(12) 0.01477(11) 0.061(6) Uani 1 1 d U
C107 C -0.06740(8) 0.21971(13) 0.09514(11) 0.047(5) Uani 1 1 d U
C108 C 0.12593(8) 0.17147(7) 0.08662(9) 0.041(5) Uani 1 1 d U
C109 C -0.05528(7) 0.31745(11) -0.01856(10) 0.050(5) Uani 1 1 d U
C110 C 0.06204(9) 0.10122(8) 0.08072(11) 0.062(6) Uani 1 1 d U
C111 C -0.00976(9) 0.10429(10) -0.00344(11) 0.063(6) Uani 1 1 d U
C112 C 0.03352(9) 0.11071(9) 0.00247(11) 0.057(6) Uani 1 1 d U
C113 C -0.06884(9) 0.14197(12) 0.05826(11) 0.041(5) Uani 1 1 d U
C114 C -0.04548(9) 0.13639(11) -0.03211(10) 0.049(5) Uani 1 1 d U
C115 C 0.08689(9) 0.17344(9) 0.00827(9) 0.051(5) Uani 1 1 d U
C116 C -0.02194(8) 0.25961(12) -0.05475(8) 0.057(6) Uani 1 1 d U
C117 C 0.12809(7) 0.24998(8) 0.12020(7) 0.049(5) Uani 1 1 d U
C118 C -0.05712(8) 0.22341(13) -0.05803(9) 0.053(6) Uani 1 1 d U
C119 C 0.07264(9) 0.10866(8) 0.04714(11) 0.052(5) Uani 1 1 d U
C120 C -0.03226(9) 0.13957(12) 0.10049(11) 0.059(6) Uani 1 1 d U
C121 C 0.08406(9) 0.12607(9) 0.11803(10) 0.046(5) Uani 1 1 d U
C122 C 0.05154(7) 0.34868(8) 0.06896(8) 0.047(5) Uani 1 1 d U
C123 C 0.01290(9) 0.08988(9) 0.07415(12) 0.059(6) Uani 1 1 d U
C124 C 0.06378(8) 0.26837(11) 0.15396(8) 0.047(5) Uani 1 1 d U
C125 C 0.00926(9) 0.11431(11) 0.10829(11) 0.055(6) Uani 1 1 d U
C126 C -0.03482(9) 0.17472(12) -0.05367(9) 0.046(5) Uani 1 1 d U
C127 C -0.08750(7) 0.23372(12) -0.03994(10) 0.049(5) Uani 1 1 d U
C128 C -0.01521(8) 0.29288(12) 0.11997(10) 0.053(6) Uani 1 1 d U
C129 C -0.03139(9) 0.18715(13) 0.12207(10) 0.059(6) Uani 1 1 d U
C130 C -0.09832(7) 0.26988(12) 0.01482(11) 0.043(5) Uani 1 1 d U
C131 C 0.03939(7) 0.33937(9) 0.10370(9) 0.055(6) Uani 1 1 d U
C132 C 0.11946(7) 0.25269(8) 0.04751(7) 0.043(5) Uani 1 1 d U
C133 C -0.05848(8) 0.26969(13) 0.09311(11) 0.060(6) Uani 1 1 d U
C134 C 0.06012(8) 0.25756(11) -0.02157(7) 0.048(5) Uani 1 1 d U
C135 C -0.03149(7) 0.34420(10) 0.02073(11) 0.047(5) Uani 1 1 d U
C136 C 0.07643(8) 0.30600(10) 0.13304(8) 0.051(5) Uani 1 1 d U
C137 C -0.02240(9) 0.09298(10) 0.03295(12) 0.058(6) Uani 1 1 d U
C138 C 0.09211(6) 0.32201(7) 0.07667(7) 0.041(5) Uani 1 1 d U
C139 C 0.04549(9) 0.15199(11) -0.01898(10) 0.055(6) Uani 1 1 d U
C140 C 0.08698(9) 0.21944(11) 0.15865(8) 0.060(6) Uani 1 1 d U
C141 C 0.01216(9) 0.20903(13) 0.14900(9) 0.052(6) Uani 1 1 d U
C142 C -0.07466(7) 0.29713(12) 0.05172(12) 0.066(6) Uani 1 1 d U
C143 C -0.04139(7) 0.33444(11) 0.05530(11) 0.049(5) Uani 1 1 d U
C144 C 0.01866(9) 0.23636(12) -0.04764(7) 0.041(5) Uani 1 1 d U
C145 C -0.02152(7) 0.30704(11) -0.03517(8) 0.038(5) Uani 1 1 d U
C146 C 0.11710(8) 0.16087(8) 0.12305(9) 0.051(5) Uani 1 1 d U
C147 C -0.09963(7) 0.19360(12) -0.01790(10) 0.048(5) Uani 1 1 d U
C148 C 0.09846(7) 0.30101(8) 0.04385(6) 0.045(5) Uani 1 1 d U
C149 C -0.08813(7) 0.28006(12) -0.02102(11) 0.042(5) Uani 1 1 d U
C150 C 0.02122(7) 0.32909(10) -0.00711(8) 0.034(5) Uani 1 1 d U
C151 C 0.01645(7) 0.35108(9) 0.02742(9) 0.038(5) Uani 1 1 d U
C152 C 0.10718(7) 0.29761(8) 0.11481(7) 0.032(5) Uani 1 1 d U
C153 C 0.01787(9) 0.25938(13) 0.14626(9) 0.060(6) Uani 1 1 d U
C154 C 0.13493(7) 0.22754(7) 0.08595(7) 0.052(5) Uani 1 1 d U
C155 C -0.09223(8) 0.19158(12) 0.05339(11) 0.058(6) Uani 1 1 d U
C156 C 0.05998(7) 0.30383(10) -0.00089(7) 0.050(5) Uani 1 1 d U
C157 C 0.27183(10) 0.52747(9) 0.16824(12) 0.058(6) Uani 1 1 d U
C158 C 0.34626(10) 0.53640(10) 0.17105(12) 0.058(6) Uani 1 1 d U
C159 C 0.20410(8) 0.41409(8) 0.15646(8) 0.048(5) Uani 1 1 d U
C160 C 0.29135(9) 0.40063(13) 0.04385(9) 0.055(6) Uani 1 1 d U
C161 C 0.22297(9) 0.46111(9) 0.17108(9) 0.074(7) Uani 1 1 d U
C162 C 0.34694(7) 0.29094(11) 0.12969(11) 0.066(6) Uani 1 1 d U
C163 C 0.26327(8) 0.36369(11) 0.04698(8) 0.052(6) Uani 1 1 d U
C164 C 0.42269(7) 0.37389(12) 0.21304(11) 0.073(7) Uani 1 1 d U
C165 C 0.39734(8) 0.35373(13) 0.12705(12) 0.062(6) Uani 1 1 d U
C166 C 0.24313(9) 0.46752(10) 0.05428(9) 0.055(6) Uani 1 1 d U
C167 C 0.39941(8) 0.43863(13) 0.24707(10) 0.063(6) Uani 1 1 d U
C168 C 0.26264(9) 0.46647(11) 0.21063(9) 0.080(7) Uani 1 1 d U
C169 C 0.22368(8) 0.37962(10) 0.05008(7) 0.060(6) Uani 1 1 d U
C170 C 0.33690(7) 0.28689(10) 0.19552(10) 0.055(6) Uani 1 1 d U
C171 C 0.39814(9) 0.44704(13) 0.12242(11) 0.068(6) Uani 1 1 d U
C172 C 0.21498(8) 0.48812(8) 0.10387(10) 0.063(6) Uani 1 1 d U
C173 C 0.28087(9) 0.52762(9) 0.10198(11) 0.073(7) Uani 1 1 d U
C174 C 0.27429(7) 0.28419(8) 0.12975(9) 0.070(7) Uani 1 1 d U
C175 C 0.27959(9) 0.42161(12) 0.23423(8) 0.063(6) Uani 1 1 d U
C176 C 0.21258(8) 0.42811(9) 0.05507(8) 0.059(6) Uani 1 1 d U
C177 C 0.29909(10) 0.53977(9) 0.15198(12) 0.073(7) Uani 1 1 d U
C178 C 0.40289(8) 0.47777(12) 0.21950(11) 0.069(6) Uani 1 1 d U
C179 C 0.22210(7) 0.36782(9) 0.17651(7) 0.064(6) Uani 1 1 d U
C180 C 0.21601(7) 0.33596(8) 0.08016(7) 0.064(6) Uani 1 1 d U
C181 C 0.35646(8) 0.34923(13) 0.08613(11) 0.077(7) Uani 1 1 d U
C182 C 0.36740(9) 0.51165(11) 0.21004(11) 0.051(6) Uani 1 1 d U
C183 C 0.39210(7) 0.31752(12) 0.15470(12) 0.060(6) Uani 1 1 d U
C184 C 0.36177(9) 0.45336(13) 0.25532(9) 0.066(6) Uani 1 1 d U
C185 C 0.40550(7) 0.32784(12) 0.19653(11) 0.057(6) Uani 1 1 d U
C186 C 0.40850(8) 0.38758(13) 0.24372(10) 0.077(7) Uani 1 1 d U
C187 C 0.28091(8) 0.31943(11) 0.06776(9) 0.055(6) Uani 1 1 d U
C188 C 0.39840(9) 0.48434(12) 0.14913(11) 0.052(6) Uani 1 1 d U
C189 C 0.37305(7) 0.31187(11) 0.21783(10) 0.076(7) Uani 1 1 d U
C190 C 0.36136(9) 0.51914(11) 0.13912(11) 0.060(6) Uani 1 1 d U
C191 C 0.34175(10) 0.49857(12) 0.23099(10) 0.055(6) Uani 1 1 d U
C192 C 0.33820(9) 0.39296(13) 0.06405(10) 0.063(6) Uani 1 1 d U
C193 C 0.32383(10) 0.51730(11) 0.09883(11) 0.055(6) Uani 1 1 d U
C194 C 0.33024(9) 0.41561(13) 0.25609(8) 0.066(6) Uani 1 1 d U
C195 C 0.41583(8) 0.39995(13) 0.14242(12) 0.057(6) Uani 1 1 d U
C196 C 0.29404(10) 0.50602(10) 0.20966(11) 0.066(6) Uani 1 1 d U
C197 C 0.27984(9) 0.45435(12) 0.04660(9) 0.046(5) Uani 1 1 d U
C198 C 0.37955(8) 0.34960(13) 0.24831(9) 0.058(6) Uani 1 1 d U
C199 C 0.32623(8) 0.31180(11) 0.08950(11) 0.055(6) Uani 1 1 d U
C200 C 0.42971(7) 0.41143(13) 0.18695(11) 0.056(6) Uani 1 1 d U
C201 C 0.33899(8) 0.36194(13) 0.25183(8) 0.056(6) Uani 1 1 d U
C202 C 0.24475(9) 0.50278(9) 0.08069(10) 0.059(6) Uani 1 1 d U
C203 C 0.32306(7) 0.27545(10) 0.14825(10) 0.049(5) Uani 1 1 d U
C204 C 0.35884(9) 0.44700(13) 0.08251(11) 0.057(6) Uani 1 1 d U
C205 C 0.25862(7) 0.29576(8) 0.16107(7) 0.050(5) Uani 1 1 d U
C206 C 0.20045(7) 0.35270(7) 0.10804(6) 0.054(5) Uani 1 1 d U
C207 C 0.19725(8) 0.44548(8) 0.08631(9) 0.053(6) Uani 1 1 d U
C208 C 0.29777(7) 0.29907(10) 0.20148(8) 0.038(5) Uani 1 1 d U
C209 C 0.19067(7) 0.40429(7) 0.11118(8) 0.053(6) Uani 1 1 d U
C210 C 0.22886(9) 0.50013(8) 0.14309(11) 0.076(7) Uani 1 1 d U
C211 C 0.41887(8) 0.46299(12) 0.19170(11) 0.074(7) Uani 1 1 d U
C212 C 0.25819(8) 0.37081(11) 0.21568(7) 0.059(6) Uani 1 1 d U
C213 C 0.22116(7) 0.33095(8) 0.14877(6) 0.044(5) Uani 1 1 d U
C214 C 0.32469(10) 0.47938(12) 0.07055(10) 0.042(5) Uani 1 1 d U
C215 C 0.25104(7) 0.30313(9) 0.08953(8) 0.039(5) Uani 1 1 d U
C216 C 0.29779(8) 0.33721(12) 0.22942(7) 0.039(5) Uani 1 1 d U
C217 C 0.49856(11) 0.41681(13) 0.71711(7) 0.087(7) Uani 1 1 d U
C218 C 0.51199(9) 0.34610(12) 0.54987(10) 0.072(7) Uani 1 1 d U
C219 C 0.46113(7) 0.47356(10) 0.51910(8) 0.063(6) Uani 1 1 d U
C220 C 0.40960(10) 0.46848(12) 0.66451(7) 0.075(7) Uani 1 1 d U
C221 C 0.43962(10) 0.28419(10) 0.63186(10) 0.050(5) Uani 1 1 d U
C222 C 0.48512(10) 0.27981(10) 0.63804(10) 0.052(5) Uani 1 1 d U
C223 C 0.47040(8) 0.42581(11) 0.51173(8) 0.074(7) Uani 1 1 d U
C224 C 0.49665(7) 0.50074(11) 0.55229(9) 0.067(6) Uani 1 1 d U
C225 C 0.52039(10) 0.30869(11) 0.67521(9) 0.069(6) Uani 1 1 d U
C226 C 0.42633(9) 0.53176(9) 0.61023(7) 0.056(6) Uani 1 1 d U
C227 C 0.53465(7) 0.47663(12) 0.57623(10) 0.052(5) Uani 1 1 d U
C228 C 0.58262(8) 0.40484(13) 0.64575(10) 0.053(6) Uani 1 1 d U
C229 C 0.41125(11) 0.41430(13) 0.67950(7) 0.079(7) Uani 1 1 d U
C230 C 0.45181(11) 0.38895(13) 0.70320(8) 0.075(7) Uani 1 1 d U
C231 C 0.35466(9) 0.42478(11) 0.60759(8) 0.064(6) Uani 1 1 d U
C232 C 0.42469(8) 0.39492(9) 0.49603(8) 0.061(6) Uani 1 1 d U
C233 C 0.54056(10) 0.30945(11) 0.61819(10) 0.064(6) Uani 1 1 d U
C234 C 0.36983(7) 0.48965(8) 0.55399(7) 0.056(6) Uani 1 1 d U
C235 C 0.43802(8) 0.53297(8) 0.57527(7) 0.053(5) Uani 1 1 d U
C236 C 0.50712(10) 0.33462(12) 0.70164(9) 0.071(7) Uani 1 1 d U
C237 C 0.40637(10) 0.28951(9) 0.58941(10) 0.034(5) Uani 1 1 d U
C238 C 0.41600(7) 0.47962(8) 0.51363(7) 0.062(6) Uani 1 1 d U
C239 C 0.34886(7) 0.44162(8) 0.53970(7) 0.047(5) Uani 1 1 d U
C240 C 0.39286(7) 0.42889(8) 0.49753(7) 0.052(5) Uani 1 1 d U
C241 C 0.46474(11) 0.28738(9) 0.56457(10) 0.061(6) Uani 1 1 d U
C242 C 0.47237(10) 0.31934(10) 0.53562(9) 0.064(6) Uani 1 1 d U
C243 C 0.46198(11) 0.34195(12) 0.69485(9) 0.065(6) Uani 1 1 d U
C244 C 0.51225(8) 0.39845(12) 0.53637(9) 0.065(6) Uani 1 1 d U
C245 C 0.56389(9) 0.40120(12) 0.69993(9) 0.056(6) Uani 1 1 d U
C246 C 0.56889(8) 0.39161(13) 0.60602(10) 0.087(8) Uani 1 1 d U
C247 C 0.42725(10) 0.31204(11) 0.65975(9) 0.051(6) Uani 1 1 d U
C248 C 0.42872(9) 0.34721(9) 0.50832(9) 0.068(6) Uani 1 1 d U
C249 C 0.52821(10) 0.48640(11) 0.69159(8) 0.045(5) Uani 1 1 d U
C250 C 0.54535(7) 0.42726(13) 0.56938(10) 0.055(6) Uani 1 1 d U
C251 C 0.49618(11) 0.46821(12) 0.70537(7) 0.066(6) Uani 1 1 d U
C252 C 0.49635(10) 0.28087(10) 0.60555(10) 0.047(5) Uani 1 1 d U
C253 C 0.37748(10) 0.38604(12) 0.64225(8) 0.048(5) Uani 1 1 d U
C254 C 0.55062(7) 0.49115(11) 0.62192(10) 0.047(5) Uani 1 1 d U
C255 C 0.45888(10) 0.52647(10) 0.65029(7) 0.055(6) Uani 1 1 d U
C256 C 0.38271(9) 0.50365(10) 0.59750(7) 0.059(6) Uani 1 1 d U
C257 C 0.48089(7) 0.53120(9) 0.58197(8) 0.061(6) Uani 1 1 d U
C258 C 0.44997(11) 0.49231(12) 0.67956(7) 0.069(6) Uani 1 1 d U
C259 C 0.40278(7) 0.50613(8) 0.53933(7) 0.053(5) Uani 1 1 d U
C260 C 0.39465(9) 0.32752(7) 0.52321(9) 0.043(5) Uani 1 1 d U
C261 C 0.55456(9) 0.32432(11) 0.66186(10) 0.057(6) Uani 1 1 d U
C262 C 0.51871(8) 0.52654(10) 0.62615(9) 0.048(5) Uani 1 1 d U
C263 C 0.41595(10) 0.29148(8) 0.55702(10) 0.039(5) Uani 1 1 d U
C264 C 0.34018(8) 0.40885(10) 0.56795(8) 0.045(5) Uani 1 1 d U
C265 C 0.53021(10) 0.38457(12) 0.71524(8) 0.059(6) Uani 1 1 d U
C266 C 0.50520(9) 0.52268(10) 0.65740(8) 0.034(5) Uani 1 1 d U
C267 C 0.57334(8) 0.37364(12) 0.67324(9) 0.051(5) Uani 1 1 d U
C268 C 0.37139(9) 0.32160(10) 0.59039(10) 0.049(5) Uani 1 1 d U
C269 C 0.54628(9) 0.33983(12) 0.59070(10) 0.059(6) Uani 1 1 d U
C270 C 0.36026(7) 0.41066(7) 0.51374(7) 0.054(6) Uani 1 1 d U
C271 C 0.34854(8) 0.35640(9) 0.55980(9) 0.034(5) Uani 1 1 d U
C272 C 0.37651(9) 0.47297(11) 0.62464(7) 0.058(6) Uani 1 1 d U
C273 C 0.56022(9) 0.45541(12) 0.68766(9) 0.042(5) Uani 1 1 d U
C274 C 0.57187(8) 0.45770(12) 0.65380(10) 0.039(5) Uani 1 1 d U
C275 C 0.36239(8) 0.35878(7) 0.52416(8) 0.037(5) Uani 1 1 d U
C276 C 0.38601(10) 0.33983(12) 0.63497(9) 0.068(6) Uani 1 1 d U
C277 C 0.32354(7) 0.53114(9) 0.41295(7) 0.096(8) Uani 1 1 d U
C278 C 0.28059(10) 0.52374(12) 0.31865(7) 0.137(11) Uani 1 1 d U
C279 C 0.28145(9) 0.61910(8) 0.46761(8) 0.097(8) Uani 1 1 d U
C280 C 0.15816(11) 0.56945(13) 0.25063(8) 0.094(8) Uani 1 1 d U
C281 C 0.11469(9) 0.65796(12) 0.30775(10) 0.091(8) Uani 1 1 d U
C282 C 0.16273(11) 0.67873(12) 0.27666(9) 0.104(9) Uani 1 1 d U
C283 C 0.29462(8) 0.48945(9) 0.38935(7) 0.070(6) Uani 1 1 d U
C284 C 0.27455(9) 0.48623(10) 0.34615(7) 0.078(7) Uani 1 1 d U
C285 C 0.23034(10) 0.47432(11) 0.31871(7) 0.077(7) Uani 1 1 d U
C286 C 0.25023(11) 0.53718(13) 0.28364(7) 0.090(8) Uani 1 1 d U
C287 C 0.21500(11) 0.71725(9) 0.39643(10) 0.110(9) Uani 1 1 d U
C288 C 0.18856(10) 0.65346(11) 0.43196(9) 0.066(6) Uani 1 1 d U
C289 C 0.31568(10) 0.56129(12) 0.34126(7) 0.051(5) Uani 1 1 d U
C290 C 0.27712(7) 0.51136(8) 0.44616(7) 0.081(7) Uani 1 1 d U
C291 C 0.17086(7) 0.56420(12) 0.43078(9) 0.072(6) Uani 1 1 d U
C292 C 0.23881(11) 0.72491(9) 0.37792(10) 0.069(6) Uani 1 1 d U
C293 C 0.31833(7) 0.54660(7) 0.44520(7) 0.068(6) Uani 1 1 d U
C294 C 0.25348(11) 0.70105(11) 0.31926(10) 0.043(5) Uani 1 1 d U
C295 C 0.17054(11) 0.70805(11) 0.31006(10) 0.095(8) Uani 1 1 d U
C296 C 0.20345(9) 0.46332(10) 0.33980(8) 0.062(6) Uani 1 1 d U
C297 C 0.24392(11) 0.66340(13) 0.28633(9) 0.082(7) Uani 1 1 d U
C298 C 0.21180(11) 0.49633(12) 0.28675(7) 0.069(6) Uani 1 1 d U
C299 C 0.28373(10) 0.70669(9) 0.39307(10) 0.036(5) Uani 1 1 d U
C300 C 0.15321(10) 0.66353(12) 0.39684(10) 0.089(8) Uani 1 1 d U
C301 C 0.30022(10) 0.67910(8) 0.42934(9) 0.062(6) Uani 1 1 d U
C302 C 0.33458(8) 0.56486(10) 0.38994(7) 0.074(7) Uani 1 1 d U
C303 C 0.19199(11) 0.65469(13) 0.26258(9) 0.055(6) Uani 1 1 d U
C304 C 0.26632(7) 0.48158(8) 0.41364(7) 0.105(9) Uani 1 1 d U
C305 C 0.25180(8) 0.58813(9) 0.46909(8) 0.108(9) Uani 1 1 d U
C306 C 0.14629(10) 0.69870(11) 0.33088(10) 0.063(6) Uani 1 1 d U
C307 C 0.26582(11) 0.62391(14) 0.28778(8) 0.074(7) Uani 1 1 d U
C308 C 0.18468(7) 0.48740(10) 0.39918(9) 0.035(5) Uani 1 1 d U
C309 C 0.19530(7) 0.52241(11) 0.43173(9) 0.056(6) Uani 1 1 d U
C310 C 0.16769(11) 0.52169(12) 0.26662(7) 0.056(6) Uani 1 1 d U
C311 C 0.18976(11) 0.59723(13) 0.25044(7) 0.111(9) Uani 1 1 d U
C312 C 0.26923(10) 0.66835(8) 0.45069(9) 0.053(5) Uani 1 1 d U
C313 C 0.23739(11) 0.58099(14) 0.26766(7) 0.044(5) Uani 1 1 d U
C314 C 0.12368(8) 0.62451(13) 0.37662(10) 0.062(6) Uani 1 1 d U
C315 C 0.13257(7) 0.57266(13) 0.39307(10) 0.050(5) Uani 1 1 d U
C316 C 0.10300(8) 0.62391(13) 0.32964(10) 0.058(6) Uani 1 1 d U
C317 C 0.22117(7) 0.46701(9) 0.39127(8) 0.057(6) Uani 1 1 d U
C318 C 0.11124(9) 0.55420(12) 0.28358(9) 0.059(6) Uani 1 1 d U
C319 C 0.24727(7) 0.53455(9) 0.45705(8) 0.053(6) Uani 1 1 d U
C320 C 0.16220(10) 0.70200(11) 0.37278(10) 0.068(6) Uani 1 1 d U
C321 C 0.30869(10) 0.61360(13) 0.32656(8) 0.057(6) Uani 1 1 d U
C322 C 0.12041(10) 0.64168(12) 0.27324(9) 0.067(6) Uani 1 1 d U
C323 C 0.13871(9) 0.51125(12) 0.28752(8) 0.044(5) Uani 1 1 d U
C324 C 0.22921(10) 0.68867(9) 0.43230(9) 0.062(6) Uani 1 1 d U
C325 C 0.20011(9) 0.60628(11) 0.45072(9) 0.048(5) Uani 1 1 d U
C326 C 0.32651(9) 0.63490(8) 0.43460(8) 0.071(6) Uani 1 1 d U
C327 C 0.10207(8) 0.56764(13) 0.31814(10) 0.036(5) Uani 1 1 d U
C328 C 0.29342(10) 0.69135(10) 0.35852(10) 0.055(6) Uani 1 1 d U
C329 C 0.11835(7) 0.53911(13) 0.35642(10) 0.038(5) Uani 1 1 d U
C330 C 0.21732(11) 0.72025(10) 0.32585(10) 0.053(6) Uani 1 1 d U
C331 C 0.33804(8) 0.61896(10) 0.40151(9) 0.037(5) Uani 1 1 d U
C332 C 0.31619(8) 0.59410(7) 0.45933(7) 0.060(6) Uani 1 1 d U
C333 C 0.12483(10) 0.59467(13) 0.26107(8) 0.046(5) Uani 1 1 d U
C334 C 0.32047(10) 0.64750(11) 0.36117(9) 0.043(5) Uani 1 1 d U
C335 C 0.15571(8) 0.48355(11) 0.32579(9) 0.033(5) Uani 1 1 d U
C336 C 0.14487(7) 0.49503(12) 0.36039(10) 0.030(4) Uani 1 1 d U
C337 C 0.40623(14) 0.72634(15) 0.49757(9) 0.086(7) Uani 1 1 d U
C338 C 0.52183(13) 0.85684(13) 0.55954(12) 0.087(8) Uani 1 1 d U
C339 C 0.54799(9) 0.70237(13) 0.66779(11) 0.064(6) Uani 1 1 d U
C340 C 0.43722(8) 0.70182(9) 0.67063(8) 0.074(7) Uani 1 1 d U
C341 C 0.43655(10) 0.79244(9) 0.68718(9) 0.094(8) Uani 1 1 d U
C342 C 0.56017(12) 0.84950(14) 0.63021(12) 0.087(8) Uani 1 1 d U
C343 C 0.46486(12) 0.83812(9) 0.69248(10) 0.070(7) Uani 1 1 d U
C344 C 0.39342(13) 0.69184(13) 0.52282(8) 0.079(7) Uani 1 1 d U
C345 C 0.56482(9) 0.79180(14) 0.68843(11) 0.085(7) Uani 1 1 d U
C346 C 0.49707(14) 0.90761(11) 0.60363(12) 0.073(7) Uani 1 1 d U
C347 C 0.37277(8) 0.75372(10) 0.63178(8) 0.069(6) Uani 1 1 d U
C348 C 0.39392(8) 0.70708(9) 0.63909(8) 0.083(7) Uani 1 1 d U
C349 C 0.56067(11) 0.84107(14) 0.66596(11) 0.092(8) Uani 1 1 d U
C350 C 0.40607(13) 0.81812(15) 0.49273(9) 0.067(6) Uani 1 1 d U
C351 C 0.46102(8) 0.74059(9) 0.69582(8) 0.108(9) Uani 1 1 d U
C352 C 0.53307(13) 0.87898(13) 0.60015(12) 0.073(7) Uani 1 1 d U
C353 C 0.35282(12) 0.77145(15) 0.51080(8) 0.095(8) Uani 1 1 d U
C354 C 0.47209(14) 0.66021(12) 0.56316(11) 0.063(6) Uani 1 1 d U
C355 C 0.56938(11) 0.79990(15) 0.60689(12) 0.066(6) Uani 1 1 d U
C356 C 0.39529(10) 0.79597(9) 0.65803(9) 0.057(6) Uani 1 1 d U
C357 C 0.53339(9) 0.78932(12) 0.70755(10) 0.107(9) Uani 1 1 d U
C358 C 0.49760(14) 0.90196(11) 0.64266(12) 0.073(7) Uani 1 1 d U
C359 C 0.41877(14) 0.90905(10) 0.58852(12) 0.084(7) Uani 1 1 d U
C360 C 0.46523(11) 0.65372(10) 0.62541(10) 0.106(8) Uani 1 1 d U
C361 C 0.34648(9) 0.76349(12) 0.58977(9) 0.068(6) Uani 1 1 d U
C362 C 0.45219(14) 0.81865(14) 0.50054(10) 0.077(7) Uani 1 1 d U
C363 C 0.47521(14) 0.76982(14) 0.50813(10) 0.086(7) Uani 1 1 d U
C364 C 0.34669(11) 0.81507(14) 0.53074(10) 0.073(7) Uani 1 1 d U
C365 C 0.35552(10) 0.71261(12) 0.56619(8) 0.105(8) Uani 1 1 d U
C366 C 0.47683(9) 0.67471(10) 0.66446(9) 0.075(7) Uani 1 1 d U
C367 C 0.49458(12) 0.65482(11) 0.60355(11) 0.055(6) Uani 1 1 d U
C368 C 0.48063(13) 0.85672(13) 0.52619(11) 0.077(7) Uani 1 1 d U
C369 C 0.53781(11) 0.68033(13) 0.62633(12) 0.073(7) Uani 1 1 d U
C370 C 0.44538(14) 0.90430(9) 0.63444(12) 0.079(7) Uani 1 1 d U
C371 C 0.41806(11) 0.65750(10) 0.59216(9) 0.071(7) Uani 1 1 d U
C372 C 0.37049(12) 0.85987(14) 0.53249(11) 0.086(7) Uani 1 1 d U
C373 C 0.34357(10) 0.80803(13) 0.56928(10) 0.084(7) Uani 1 1 d U
C374 C 0.45435(14) 0.90930(11) 0.57399(12) 0.089(8) Uani 1 1 d U
C375 C 0.54749(12) 0.80800(14) 0.56822(12) 0.081(7) Uani 1 1 d U
C376 C 0.43413(13) 0.87404(9) 0.65787(11) 0.075(7) Uani 1 1 d U
C377 C 0.48389(14) 0.68901(13) 0.53929(11) 0.092(8) Uani 1 1 d U
C378 C 0.39978(13) 0.86393(14) 0.51518(11) 0.071(7) Uani 1 1 d U
C379 C 0.36593(12) 0.85263(11) 0.59524(11) 0.063(6) Uani 1 1 d U
C380 C 0.52329(13) 0.87200(12) 0.67485(11) 0.074(7) Uani 1 1 d U
C381 C 0.51309(12) 0.83754(11) 0.70003(10) 0.079(7) Uani 1 1 d U
C382 C 0.42060(13) 0.66334(12) 0.55238(9) 0.062(6) Uani 1 1 d U
C383 C 0.52818(13) 0.72009(14) 0.55876(12) 0.047(5) Uani 1 1 d U
C384 C 0.52264(13) 0.76692(14) 0.54116(12) 0.060(6) Uani 1 1 d U
C385 C 0.38052(13) 0.88406(12) 0.57175(12) 0.059(6) Uani 1 1 d U
C386 C 0.35592(11) 0.72158(14) 0.52939(8) 0.091(8) Uani 1 1 d U
C387 C 0.55367(12) 0.71289(14) 0.60061(12) 0.061(6) Uani 1 1 d U
C388 C 0.51677(8) 0.69985(11) 0.68608(10) 0.056(6) Uani 1 1 d U
C389 C 0.38308(13) 0.77321(15) 0.49068(8) 0.082(7) Uani 1 1 d U
C390 C 0.38775(10) 0.68407(10) 0.60037(8) 0.071(7) Uani 1 1 d U
C391 C 0.57080(9) 0.74964(14) 0.66753(11) 0.066(6) Uani 1 1 d U
C392 C 0.44016(14) 0.88952(13) 0.53564(12) 0.087(7) Uani 1 1 d U
C393 C 0.38907(12) 0.84325(9) 0.63723(11) 0.048(5) Uani 1 1 d U
C394 C 0.57508(10) 0.75674(15) 0.63004(12) 0.084(7) Uani 1 1 d U
C395 C 0.50904(8) 0.74175(11) 0.70600(9) 0.061(6) Uani 1 1 d U
C396 C 0.45084(14) 0.72513(14) 0.50630(10) 0.066(6) Uani 1 1 d U
C397 C 0.31563(11) 0.56533(11) 0.68839(9) 0.0801(11) Uiso 1 1 d D
C398 C 0.39181(11) 0.55896(9) 0.71824(10) 0.0801(11) Uiso 1 1 d D
C399 C 0.37259(13) 0.51226(9) 0.72516(11) 0.0801(11) Uiso 1 1 d D
C400 C 0.32336(13) 0.51535(11) 0.70697(11) 0.0801(11) Uiso 1 1 d D
C401 C 0.35590(9) 0.59490(9) 0.69570(9) 0.0801(11) Uiso 1 1 d D
C402 C 0.35187(14) 0.54698(15) 0.88900(11) 0.0801(11) Uiso 1 1 d D
C403 C 0.30853(13) 0.52969(14) 0.85704(12) 0.0801(11) Uiso 1 1 d D
C404 C 0.38861(13) 0.51748(14) 0.88715(11) 0.0801(11) Uiso 1 1 d D
C405 C 0.32063(14) 0.48960(13) 0.83553(12) 0.0801(11) Uiso 1 1 d D
C406 C 0.36944(14) 0.48153(13) 0.85289(12) 0.0801(11) Uiso 1 1 d D
C407 C 0.39304(14) 0.48453(9) 0.76235(12) 0.0801(11) Uiso 1 1 d D
C408 C 0.36596(14) 0.46412(10) 0.78264(13) 0.0801(11) Uiso 1 1 d D
C409 C 0.43444(13) 0.50342(11) 0.79618(12) 0.0801(11) Uiso 1 1 d D
C410 C 0.39183(14) 0.46957(12) 0.82780(12) 0.0801(11) Uiso 1 1 d D
C411 C 0.43550(13) 0.49309(12) 0.83715(12) 0.0801(11) Uiso 1 1 d D
C412 C 0.47304(10) 0.58235(13) 0.82469(9) 0.0801(11) Uiso 1 1 d D
C413 C 0.46544(9) 0.63252(12) 0.80626(8) 0.0801(11) Uiso 1 1 d D
C414 C 0.45441(11) 0.54734(11) 0.78970(11) 0.0801(11) Uiso 1 1 d D
C415 C 0.43972(8) 0.62691(10) 0.76108(8) 0.0801(11) Uiso 1 1 d D
C416 C 0.43365(10) 0.57385(9) 0.74980(10) 0.0801(11) Uiso 1 1 d D
C417 C 0.47267(11) 0.57401(15) 0.86382(9) 0.0801(11) Uiso 1 1 d D
C418 C 0.43008(13) 0.54205(15) 0.89760(10) 0.0801(11) Uiso 1 1 d D
C419 C 0.46000(12) 0.61554(15) 0.88355(8) 0.0801(11) Uiso 1 1 d D
C420 C 0.45062(12) 0.52879(14) 0.86948(11) 0.0801(11) Uiso 1 1 d D
C421 C 0.43424(13) 0.59601(16) 0.90543(9) 0.0801(11) Uiso 1 1 d D
C422 C 0.25047(10) 0.57395(14) 0.70721(11) 0.0801(11) Uiso 1 1 d D
C423 C 0.26135(9) 0.66048(14) 0.72352(11) 0.0801(11) Uiso 1 1 d D
C424 C 0.28511(8) 0.64867(13) 0.69780(10) 0.0801(11) Uiso 1 1 d D
C425 C 0.28116(9) 0.59454(13) 0.69092(10) 0.0801(11) Uiso 1 1 d D
C426 C 0.24148(9) 0.61433(15) 0.73048(11) 0.0801(11) Uiso 1 1 d D
C427 C 0.29559(13) 0.49723(12) 0.72525(11) 0.0801(11) Uiso 1 1 d D
C428 C 0.31886(14) 0.47062(11) 0.76481(12) 0.0801(11) Uiso 1 1 d D
C429 C 0.25895(12) 0.52697(14) 0.72703(11) 0.0801(11) Uiso 1 1 d D
C430 C 0.29724(13) 0.48433(13) 0.79197(12) 0.0801(11) Uiso 1 1 d D
C431 C 0.25948(12) 0.51748(14) 0.76793(12) 0.0801(11) Uiso 1 1 d D
C432 C 0.27651(13) 0.61549(15) 0.84172(12) 0.0801(11) Uiso 1 1 d D
C433 C 0.25498(12) 0.64215(15) 0.80200(13) 0.0801(11) Uiso 1 1 d D
C434 C 0.23770(10) 0.60569(15) 0.76806(12) 0.0801(11) Uiso 1 1 d D
C435 C 0.24844(11) 0.55670(15) 0.78841(12) 0.0801(11) Uiso 1 1 d D
C436 C 0.27229(13) 0.56159(15) 0.83377(12) 0.0801(11) Uiso 1 1 d D
C437 C 0.27287(12) 0.68606(14) 0.79297(12) 0.0801(11) Uiso 1 1 d D
C438 C 0.31569(14) 0.70287(13) 0.82602(11) 0.0801(11) Uiso 1 1 d D
C439 C 0.34819(13) 0.72545(12) 0.81279(10) 0.0801(11) Uiso 1 1 d D
C440 C 0.32341(11) 0.71913(11) 0.76763(10) 0.0801(11) Uiso 1 1 d D
C441 C 0.27859(11) 0.69698(13) 0.75505(12) 0.0801(11) Uiso 1 1 d D
C442 C 0.45222(12) 0.66440(14) 0.86703(8) 0.0801(11) Uiso 1 1 d D
C443 C 0.45556(10) 0.67186(13) 0.82748(8) 0.0801(11) Uiso 1 1 d D
C444 C 0.41466(13) 0.69160(14) 0.86949(8) 0.0801(11) Uiso 1 1 d D
C445 C 0.39532(13) 0.71905(12) 0.82999(9) 0.0801(11) Uiso 1 1 d D
C446 C 0.41996(11) 0.70811(11) 0.80483(8) 0.0801(11) Uiso 1 1 d D
C447 C 0.39717(14) 0.62307(15) 0.90506(9) 0.0801(11) Uiso 1 1 d D
C448 C 0.38594(14) 0.67306(14) 0.88660(9) 0.0801(11) Uiso 1 1 d D
C449 C 0.31802(14) 0.63361(15) 0.87164(11) 0.0801(11) Uiso 1 1 d D
C450 C 0.33712(15) 0.68093(14) 0.86580(11) 0.0801(11) Uiso 1 1 d D
C451 C 0.35407(14) 0.60023(15) 0.89850(10) 0.0801(11) Uiso 1 1 d D
C452 C 0.32624(8) 0.67413(10) 0.70859(9) 0.0801(11) Uiso 1 1 d D
C453 C 0.40618(8) 0.66211(9) 0.73851(8) 0.0801(11) Uiso 1 1 d D
C454 C 0.36304(8) 0.64622(9) 0.70529(8) 0.0801(11) Uiso 1 1 d D
C455 C 0.34703(9) 0.70937(10) 0.74321(9) 0.0801(11) Uiso 1 1 d D
C456 C 0.39600(9) 0.70223(9) 0.76135(8) 0.0801(11) Uiso 1 1 d D
C457 C 0.0314(2) 0.3213(2) -0.13953(18) 0.0543(19) Uiso 0.40 1 d PG
C458 C 0.0545(2) 0.3450(2) -0.09894(18) 0.0543(19) Uiso 0.40 1 d PG
C459 C 0.1024(2) 0.3249(2) -0.07914(18) 0.0543(19) Uiso 0.40 1 d PGD
C460 C 0.1089(3) 0.2890(2) -0.10738(19) 0.0543(19) Uiso 0.40 1 d PG
C461 C 0.0655(3) 0.2854(2) -0.14585(19) 0.0543(19) Uiso 0.40 1 d PG
C462 C 0.1841(2) 0.4884(3) -0.17525(19) 0.0543(19) Uiso 0.40 1 d PGD
C463 C 0.1612(2) 0.4648(3) -0.21637(19) 0.0543(19) Uiso 0.40 1 d PG
C464 C 0.1163(2) 0.4835(3) -0.23527(18) 0.0543(19) Uiso 0.40 1 d PGD
C465 C 0.1091(2) 0.5212(2) -0.20603(18) 0.0543(19) Uiso 0.40 1 d PG
C466 C 0.1512(2) 0.5240(2) -0.17064(18) 0.0543(19) Uiso 0.40 1 d PGD
C467 C 0.0868(2) 0.4293(2) -0.06965(17) 0.0543(19) Uiso 0.40 1 d PG
C468 C 0.0484(2) 0.3986(2) -0.09475(17) 0.0543(19) Uiso 0.40 1 d PGD
C469 C 0.0195(2) 0.4234(2) -0.12917(17) 0.0543(19) Uiso 0.40 1 d PGD
C470 C 0.0362(2) 0.4731(2) -0.12610(16) 0.0543(19) Uiso 0.40 1 d PG
C471 C 0.07887(19) 0.4784(2) -0.08896(16) 0.0543(19) Uiso 0.40 1 d PGD
C472 C 0.1991(2) 0.3865(3) -0.1845(2) 0.0543(19) Uiso 0.40 1 d PG
C473 C 0.1834(3) 0.3363(3) -0.1881(2) 0.0543(19) Uiso 0.40 1 d PGD
C474 C 0.1390(3) 0.3319(3) -0.2257(2) 0.0543(19) Uiso 0.40 1 d PGD
C475 C 0.1319(3) 0.3825(3) -0.24474(19) 0.0543(19) Uiso 0.40 1 d PG
C476 C 0.1684(2) 0.4148(3) -0.22046(19) 0.0543(19) Uiso 0.40 1 d PG
C477 C 0.11384(19) 0.5065(2) -0.08951(17) 0.0543(19) Uiso 0.40 1 d PGD
C478 C 0.1076(2) 0.5326(2) -0.12693(17) 0.0543(19) Uiso 0.40 1 d PG
C479 C 0.1503(2) 0.5304(2) -0.13072(18) 0.0543(19) Uiso 0.40 1 d PG
C480 C 0.1832(2) 0.4990(2) -0.09318(18) 0.0543(19) Uiso 0.40 1 d PGD
C481 C 0.15934(19) 0.4867(2) -0.06835(17) 0.0543(19) Uiso 0.40 1 d PG
C482 C 0.1485(3) 0.2809(2) -0.1516(2) 0.0543(19) Uiso 0.40 1 d PG
C483 C 0.1478(3) 0.2856(2) -0.1092(2) 0.0543(19) Uiso 0.40 1 d PG
C484 C 0.1882(3) 0.3108(3) -0.1504(2) 0.0543(19) Uiso 0.40 1 d PG
C485 C 0.2112(2) 0.3333(3) -0.1101(2) 0.0543(19) Uiso 0.40 1 d PG
C486 C 0.1878(2) 0.3178(2) -0.0852(2) 0.0543(19) Uiso 0.40 1 d PGD
C487 C 0.0067(2) 0.4761(2) -0.20351(16) 0.0543(19) Uiso 0.40 1 d PG
C488 C 0.0307(2) 0.5007(2) -0.16346(16) 0.0543(19) Uiso 0.40 1 d PG
C489 C 0.0683(2) 0.5296(2) -0.16377(17) 0.0543(19) Uiso 0.40 1 d PG
C490 C 0.0689(2) 0.5240(2) -0.20286(17) 0.0543(19) Uiso 0.40 1 d PG
C491 C 0.0308(2) 0.4926(2) -0.22774(16) 0.0543(19) Uiso 0.40 1 d PG
C492 C 0.1075(3) 0.2774(2) -0.1869(2) 0.0543(19) Uiso 0.40 1 d PG
C493 C 0.1031(3) 0.3041(2) -0.22427(19) 0.0543(19) Uiso 0.40 1 d PGD
C494 C 0.0576(3) 0.3230(3) -0.24546(19) 0.0543(19) Uiso 0.40 1 d PG
C495 C 0.0339(3) 0.3084(2) -0.21935(19) 0.0543(19) Uiso 0.40 1 d PGD
C496 C 0.0667(3) 0.2807(2) -0.18491(19) 0.0543(19) Uiso 0.40 1 d PGD
C497 C -0.0061(2) 0.4017(2) -0.17048(17) 0.0543(19) Uiso 0.40 1 d PG
C498 C 0.0038(2) 0.3494(2) -0.17274(18) 0.0543(19) Uiso 0.40 1 d PG
C499 C 0.0029(2) 0.3425(2) -0.21632(18) 0.0543(19) Uiso 0.40 1 d PGD
C500 C -0.0040(2) 0.3918(2) -0.23498(17) 0.0543(19) Uiso 0.40 1 d PGD
C501 C -0.0090(2) 0.4287(2) -0.20733(17) 0.0543(19) Uiso 0.40 1 d PG
C502 C 0.1286(2) 0.4107(2) -0.05134(17) 0.0543(19) Uiso 0.40 1 d PGD
C503 C 0.1389(2) 0.3566(2) -0.05336(18) 0.0543(19) Uiso 0.40 1 d PG
C504 C 0.1814(2) 0.3522(2) -0.05760(19) 0.0543(19) Uiso 0.40 1 d PG
C505 C 0.1983(2) 0.4061(2) -0.05575(18) 0.0543(19) Uiso 0.40 1 d PG
C506 C 0.1668(2) 0.4383(2) -0.05091(18) 0.0543(19) Uiso 0.40 1 d PG
C507 C 0.0184(2) 0.4062(3) -0.25988(17) 0.0543(19) Uiso 0.40 1 d PG
C508 C 0.0796(2) 0.4528(3) -0.26007(18) 0.0543(19) Uiso 0.40 1 d PG
C509 C 0.0374(2) 0.4565(3) -0.25641(17) 0.0543(19) Uiso 0.40 1 d PG
C510 C 0.0878(3) 0.4010(3) -0.26492(18) 0.0543(19) Uiso 0.40 1 d PG
C511 C 0.0511(3) 0.3713(3) -0.26520(18) 0.0543(19) Uiso 0.40 1 d PG
C512 C 0.2150(2) 0.4674(3) -0.09869(19) 0.0543(19) Uiso 0.40 1 d PG
C513 C 0.2278(2) 0.3815(3) -0.1077(2) 0.0543(19) Uiso 0.40 1 d PG
C514 C 0.2140(2) 0.4604(3) -0.14151(19) 0.0543(19) Uiso 0.40 1 d PG
C515 C 0.2219(2) 0.4192(2) -0.07919(19) 0.0543(19) Uiso 0.40 1 d PG
C516 C 0.2221(2) 0.4087(3) -0.1458(2) 0.0543(19) Uiso 0.40 1 d PG
Cl1S Cl -0.0222(3) 0.9236(2) 0.1847(2) 0.0431(19) Uiso 0.25 1 d P
Cl2S Cl -0.0650(2) 0.8339(2) 0.1195(2) 0.0431(19) Uiso 0.25 1 d P
C1S C -0.0722(3) 0.8958(2) 0.1072(2) 0.0431(19) Uiso 0.50 1 d PG
C2S C -0.0456(3) 0.9312(2) 0.1366(2) 0.0431(19) Uiso 0.50 1 d PG
C3S C -0.0425(3) 0.9803(2) 0.1240(2) 0.0431(19) Uiso 0.50 1 d PG
H3SA H -0.0244 1.0045 0.1442 0.052 Uiso 0.50 1 calc PR
C4S C -0.0660(3) 0.9940(2) 0.0820(2) 0.0431(19) Uiso 0.50 1 d PG
H4SA H -0.0639 1.0275 0.0733 0.052 Uiso 0.50 1 calc PR
C5S C -0.0926(3) 0.9585(2) 0.0525(2) 0.0431(19) Uiso 0.50 1 d PG
H5SA H -0.1087 0.9679 0.0237 0.052 Uiso 0.50 1 calc PR
C6S C -0.0957(3) 0.9095(2) 0.0651(2) 0.0431(19) Uiso 0.50 1 d PG
H6SA H -0.1139 0.8853 0.0450 0.052 Uiso 0.50 1 calc PR
Cl3S Cl 0.1692(3) 0.4771(3) 0.61014(17) 0.0431(19) Uiso 0.25 1 d P
Cl4S Cl 0.0900(3) 0.5162(3) 0.54563(18) 0.0431(19) Uiso 0.25 1 d P
C7S C 0.0849(3) 0.5302(3) 0.59952(19) 0.0431(19) Uiso 0.50 1 d PG
C8S C 0.1269(3) 0.5110(3) 0.62742(18) 0.0431(19) Uiso 0.50 1 d PG
C9S C 0.1419(3) 0.5184(3) 0.67050(18) 0.0431(19) Uiso 0.50 1 d PG
H9SA H 0.1706 0.5053 0.6896 0.052 Uiso 0.50 1 calc PR
C10S C 0.1151(3) 0.5450(3) 0.68568(19) 0.0431(19) Uiso 0.50 1 d PG
H10A H 0.1254 0.5500 0.7151 0.052 Uiso 0.50 1 calc PR
C11S C 0.0732(3) 0.5642(3) 0.65779(19) 0.0431(19) Uiso 0.50 1 d PG
H11A H 0.0548 0.5823 0.6682 0.052 Uiso 0.50 1 calc PR
C12S C 0.0581(3) 0.5568(3) 0.61470(19) 0.0431(19) Uiso 0.50 1 d PG
H12B H 0.0294 0.5699 0.5956 0.052 Uiso 0.50 1 calc PR

loop_
_atom_site_aniso_label
_atom_site_aniso_U_11
_atom_site_aniso_U_22
_atom_site_aniso_U_33
_atom_site_aniso_U_23
_atom_site_aniso_U_13
_atom_site_aniso_U_12
Zn1 0.03(4) 0.02(4) 0.01(4) 0.00(3) 0.01(3) 0.00(3)
Zn2 0.02(4) 0.02(4) 0.02(4) 0.00(3) 0.01(3) 0.00(3)
O1 0.1(3) 0.0(2) 0.0(3) 0.0(2) 0.0(2) 0.0(2)
O2 0.0(2) 0.1(3) 0.0(3) 0.0(2) 0.00(18) 0.00(19)
N1 0.01(11) 0.01(11) 0.01(11) 0.00(6) 0.00(7) 0.00(6)
N2 0.02(11) 0.02(12) 0.02(12) 0.00(6) 0.01(7) 0.00(6)
N3 0.02(12) 0.02(12) 0.02(12) 0.00(6) 0.01(7) 0.00(6)
N4 0.02(11) 0.01(11) 0.02(12) 0.00(6) 0.01(7) 0.00(6)
N6 0.02(12) 0.02(12) 0.02(12) 0.00(6) 0.01(7) 0.00(6)
N7 0.02(12) 0.02(12) 0.02(12) 0.00(6) 0.01(7) 0.00(6)
N8 0.02(11) 0.02(11) 0.02(12) 0.00(6) 0.01(7) 0.00(6)
N9 0.02(12) 0.02(12) 0.02(13) 0.00(6) 0.01(7) 0.00(6)
C1 0.02(14) 0.02(14) 0.02(14) 0.00(6) 0.01(8) 0.00(6)
C2 0.02(14) 0.02(14) 0.02(14) 0.00(6) 0.01(8) 0.00(6)
C3 0.02(14) 0.02(14) 0.02(15) 0.00(6) 0.01(8) 0.00(6)
C4 0.02(14) 0.02(14) 0.02(14) 0.00(6) 0.01(8) 0.00(6)
C5 0.02(14) 0.02(14) 0.02(15) 0.00(6) 0.01(8) 0.00(6)
C6 0.03(15) 0.03(15) 0.03(15) 0.00(6) 0.01(8) 0.00(6)
C7 0.02(14) 0.02(14) 0.02(14) 0.00(6) 0.01(8) 0.00(6)
C8 0.02(14) 0.02(15) 0.02(15) 0.00(6) 0.01(8) 0.00(6)
C9 0.02(14) 0.02(14) 0.02(14) 0.00(6) 0.01(8) 0.00(6)
C10 0.02(14) 0.02(14) 0.02(14) 0.00(6) 0.01(8) 0.00(6)
C11 0.02(14) 0.02(14) 0.02(14) 0.00(6) 0.01(8) 0.00(6)
C12 0.02(14) 0.02(14) 0.02(14) 0.00(6) 0.01(8) 0.00(6)
C13 0.02(15) 0.02(15) 0.02(15) 0.00(6) 0.01(8) 0.00(6)
C14 0.03(15) 0.03(15) 0.03(15) 0.00(6) 0.01(8) 0.00(6)
C15 0.03(16) 0.03(16) 0.03(16) 0.00(6) 0.01(8) 0.00(6)
C16 0.02(15) 0.02(15) 0.02(15) 0.00(6) 0.01(8) 0.00(6)
C17 0.02(14) 0.02(15) 0.02(15) 0.00(6) 0.01(8) 0.00(6)
C18 0.03(15) 0.02(15) 0.02(15) 0.00(6) 0.01(8) 0.00(6)
C19 0.04(17) 0.04(17) 0.04(17) 0.00(6) 0.02(9) 0.00(6)
C20 0.02(15) 0.02(15) 0.02(15) 0.00(6) 0.01(8) 0.00(6)
C21 0.03(15) 0.03(15) 0.03(15) 0.00(6) 0.01(8) 0.00(6)
C22 0.03(16) 0.03(16) 0.03(16) 0.00(6) 0.01(8) 0.00(6)
C23 0.05(19) 0.06(19) 0.1(2) 0.00(6) 0.02(10) 0.00(6)
C24 0.04(17) 0.04(18) 0.04(18) 0.00(6) 0.02(9) 0.00(6)
C25 0.05(19) 0.05(19) 0.05(19) 0.00(6) 0.02(9) 0.00(6)
C26 0.03(15) 0.03(15) 0.03(15) 0.00(6) 0.01(8) 0.00(6)
C27 0.02(14) 0.02(14) 0.01(14) 0.00(6) 0.01(8) 0.00(6)
C28 0.02(15) 0.02(15) 0.02(15) 0.00(6) 0.01(8) 0.00(6)
C29 0.03(16) 0.04(16) 0.03(16) 0.00(6) 0.02(8) 0.00(6)
C30 0.03(16) 0.03(16) 0.03(16) 0.00(6) 0.01(9) 0.00(6)
C31 0.04(18) 0.04(18) 0.04(18) 0.00(6) 0.02(9) 0.00(6)
C32 0.03(15) 0.03(15) 0.03(15) 0.00(6) 0.01(8) 0.00(6)
C33 0.04(18) 0.04(18) 0.04(18) 0.00(6) 0.02(9) 0.00(6)
C34 0.05(19) 0.05(19) 0.05(19) 0.00(6) 0.02(9) 0.00(6)
C35 0.1(3) 0.1(3) 0.1(3) 0.00(6) 0.04(12) 0.00(6)
C36 0.1(2) 0.1(2) 0.1(2) 0.00(6) 0.03(11) 0.00(6)
C37 0.1(2) 0.1(2) 0.1(2) 0.00(6) 0.03(12) 0.00(6)
C38 0.1(2) 0.1(2) 0.1(2) 0.00(6) 0.02(10) 0.00(6)
C39 0.02(15) 0.02(15) 0.02(15) 0.00(6) 0.01(8) 0.00(6)
C40 0.02(15) 0.02(15) 0.02(15) 0.00(6) 0.01(8) 0.00(6)
C41 0.03(16) 0.03(16) 0.03(16) 0.00(6) 0.01(8) 0.00(6)
C42 0.04(17) 0.04(17) 0.04(17) 0.00(6) 0.02(9) 0.00(6)
C43 0.05(19) 0.05(19) 0.05(19) 0.00(6) 0.02(9) 0.00(6)
C44 0.04(17) 0.04(17) 0.04(17) 0.00(6) 0.02(9) 0.00(6)
C45 0.1(2) 0.1(2) 0.1(2) 0.00(6) 0.03(10) 0.00(6)
C46 0.03(15) 0.03(15) 0.03(15) 0.00(6) 0.01(8) 0.00(6)
C47 0.03(15) 0.03(15) 0.03(15) 0.00(6) 0.01(8) 0.00(6)
C48 0.1(2) 0.1(2) 0.1(2) 0.00(6) 0.03(11) 0.00(6)
C49 0.02(14) 0.02(14) 0.02(15) 0.00(6) 0.01(8) 0.00(6)
C50 0.02(14) 0.02(14) 0.02(14) 0.00(6) 0.01(8) 0.00(6)
C51 0.02(15) 0.02(15) 0.02(15) 0.00(6) 0.01(8) 0.00(6)
C52 0.02(14) 0.02(14) 0.02(15) 0.00(6) 0.01(8) 0.00(6)
C53 0.02(14) 0.02(14) 0.02(14) 0.00(6) 0.01(8) 0.00(6)
C54 0.02(14) 0.02(14) 0.02(14) 0.00(6) 0.01(8) 0.00(6)
C55 0.02(14) 0.02(14) 0.02(14) 0.00(6) 0.01(8) 0.00(6)
C56 0.03(15) 0.03(15) 0.03(15) 0.00(6) 0.01(8) 0.00(6)
C57 0.02(15) 0.02(15) 0.02(15) 0.00(6) 0.01(8) 0.00(6)
C58 0.02(14) 0.02(14) 0.02(14) 0.00(6) 0.01(8) 0.00(6)
C59 0.02(14) 0.02(14) 0.02(14) 0.00(6) 0.01(8) 0.00(6)
C60 0.02(14) 0.02(14) 0.02(14) 0.00(6) 0.01(8) 0.00(6)
C61 0.02(15) 0.02(15) 0.02(15) 0.00(6) 0.01(8) 0.00(6)
C62 0.03(15) 0.03(15) 0.03(15) 0.00(6) 0.01(8) 0.00(6)
C63 0.03(16) 0.03(16) 0.03(16) 0.00(6) 0.01(8) 0.00(6)
C64 0.03(16) 0.03(16) 0.03(16) 0.00(6) 0.01(8) 0.00(6)
C65 0.02(15) 0.02(15) 0.02(15) 0.00(6) 0.01(8) 0.00(6)
C66 0.03(16) 0.03(16) 0.03(16) 0.00(6) 0.01(8) 0.00(6)
C67 0.02(14) 0.02(14) 0.02(15) 0.00(6) 0.01(8) 0.00(6)
C68 0.02(14) 0.02(14) 0.02(14) 0.00(6) 0.01(8) 0.00(6)
C69 0.03(15) 0.02(15) 0.02(15) 0.00(6) 0.01(8) 0.00(6)
C70 0.02(15) 0.02(15) 0.02(15) 0.00(6) 0.01(8) 0.00(6)
C71 0.03(15) 0.03(16) 0.03(16) 0.00(6) 0.01(8) 0.00(6)
C72 0.04(17) 0.04(17) 0.04(17) 0.00(6) 0.02(9) 0.00(6)
C73 0.04(17) 0.04(17) 0.04(17) 0.00(6) 0.01(9) 0.00(6)
C74 0.02(15) 0.02(15) 0.02(15) 0.00(6) 0.01(8) 0.00(6)
C75 0.02(14) 0.02(14) 0.02(14) 0.00(6) 0.01(8) 0.00(6)
C76 0.03(16) 0.03(16) 0.03(17) 0.00(6) 0.02(9) 0.00(6)
C77 0.04(17) 0.04(17) 0.04(18) 0.00(6) 0.02(9) 0.00(6)
C78 0.1(2) 0.1(2) 0.1(2) 0.00(6) 0.02(10) 0.00(6)
C79 0.05(19) 0.05(19) 0.05(19) 0.00(6) 0.02(10) 0.00(6)
C80 0.04(16) 0.04(16) 0.03(16) 0.00(6) 0.02(9) 0.00(6)
C81 0.03(16) 0.03(16) 0.03(16) 0.00(6) 0.01(8) 0.00(6)
C82 0.04(18) 0.04(18) 0.04(18) 0.00(6) 0.02(9) 0.00(6)
C83 0.1(2) 0.1(2) 0.1(2) 0.00(6) 0.03(11) 0.00(6)
C84 0.05(19) 0.05(19) 0.05(19) 0.00(6) 0.02(9) 0.00(6)
C85 0.04(18) 0.04(18) 0.04(18) 0.00(6) 0.02(9) 0.00(6)
C86 0.04(18) 0.04(18) 0.04(18) 0.00(6) 0.02(9) 0.00(6)
C87 0.03(16) 0.03(16) 0.03(16) 0.00(6) 0.01(8) 0.00(6)
C88 0.04(18) 0.04(18) 0.04(18) 0.00(6) 0.02(9) 0.00(6)
C89 0.1(2) 0.1(2) 0.1(2) 0.00(6) 0.03(10) 0.00(6)
C90 0.1(2) 0.1(2) 0.1(2) 0.00(6) 0.03(11) 0.00(6)
C91 0.05(19) 0.05(19) 0.05(19) 0.00(6) 0.02(10) 0.00(6)
C92 0.05(18) 0.04(18) 0.05(18) 0.00(6) 0.02(9) 0.00(6)
C93 0.1(2) 0.1(2) 0.1(2) 0.00(6) 0.03(11) 0.00(6)
C94 0.03(16) 0.03(16) 0.03(16) 0.00(6) 0.01(8) 0.00(6)
C95 0.03(16) 0.03(16) 0.03(16) 0.00(6) 0.01(9) 0.00(6)
C96 0.1(2) 0.1(2) 0.1(2) 0.00(6) 0.03(11) 0.00(6)
C97 0.04(17) 0.04(18) 0.04(18) 0.00(6) 0.02(9) 0.00(6)
C98 0.05(19) 0.05(19) 0.05(19) 0.00(6) 0.02(9) 0.00(6)
C99 0.1(2) 0.1(2) 0.1(2) 0.00(6) 0.02(10) 0.00(6)
C100 0.05(19) 0.05(19) 0.05(19) 0.00(6) 0.02(9) 0.00(6)
C101 0.05(19) 0.05(19) 0.05(19) 0.00(6) 0.02(9) 0.00(6)
C102 0.05(19) 0.05(19) 0.05(19) 0.00(6) 0.02(9) 0.00(6)
C103 0.05(19) 0.1(2) 0.1(2) 0.00(6) 0.02(10) 0.00(6)
C104 0.1(2) 0.1(2) 0.1(2) 0.00(6) 0.02(10) 0.00(6)
C105 0.05(19) 0.05(19) 0.05(19) 0.00(6) 0.02(10) 0.00(6)
C106 0.1(2) 0.1(2) 0.1(2) 0.00(6) 0.03(10) 0.00(6)
C107 0.04(18) 0.04(18) 0.04(18) 0.00(6) 0.02(9) 0.00(6)
C108 0.04(17) 0.04(17) 0.04(17) 0.00(6) 0.02(9) 0.00(6)
C109 0.05(18) 0.05(18) 0.05(18) 0.00(6) 0.02(9) 0.00(6)
C110 0.1(2) 0.1(2) 0.1(2) 0.00(6) 0.03(10) 0.00(6)
C111 0.1(2) 0.1(2) 0.1(2) 0.00(6) 0.03(11) 0.00(6)
C112 0.05(19) 0.05(19) 0.05(19) 0.00(6) 0.02(10) 0.00(6)
C113 0.04(17) 0.04(17) 0.04(17) 0.00(6) 0.02(9) 0.00(6)
C114 0.05(18) 0.05(18) 0.05(18) 0.00(6) 0.02(9) 0.00(6)
C115 0.05(19) 0.05(19) 0.05(19) 0.00(6) 0.02(10) 0.00(6)
C116 0.05(19) 0.05(19) 0.05(19) 0.00(6) 0.02(10) 0.00(6)
C117 0.04(18) 0.04(18) 0.04(18) 0.00(6) 0.02(9) 0.00(6)
C118 0.05(19) 0.05(19) 0.05(19) 0.00(6) 0.02(9) 0.00(6)
C119 0.05(19) 0.05(19) 0.05(19) 0.00(6) 0.02(9) 0.00(6)
C120 0.1(2) 0.1(2) 0.1(2) 0.00(6) 0.02(10) 0.00(6)
C121 0.04(18) 0.04(18) 0.04(18) 0.00(6) 0.02(9) 0.00(6)
C122 0.04(18) 0.04(18) 0.04(18) 0.00(6) 0.02(9) 0.00(6)
C123 0.1(2) 0.1(2) 0.1(2) 0.00(6) 0.02(10) 0.00(6)
C124 0.05(18) 0.05(18) 0.05(18) 0.00(6) 0.02(9) 0.00(6)
C125 0.05(19) 0.05(19) 0.05(19) 0.00(6) 0.02(10) 0.00(6)
C126 0.04(18) 0.04(18) 0.04(18) 0.00(6) 0.02(9) 0.00(6)
C127 0.05(19) 0.05(19) 0.05(19) 0.00(6) 0.02(9) 0.00(6)
C128 0.1(2) 0.1(2) 0.1(2) 0.00(6) 0.02(10) 0.00(6)
C129 0.1(2) 0.1(2) 0.1(2) 0.00(6) 0.02(10) 0.00(6)
C130 0.04(17) 0.04(17) 0.04(17) 0.00(6) 0.02(9) 0.00(6)
C131 0.1(2) 0.1(2) 0.1(2) 0.00(6) 0.02(10) 0.00(6)
C132 0.04(18) 0.04(18) 0.04(18) 0.00(6) 0.02(9) 0.00(6)
C133 0.1(2) 0.1(2) 0.1(2) 0.00(6) 0.03(10) 0.00(6)
C134 0.05(19) 0.05(19) 0.05(19) 0.00(6) 0.02(10) 0.00(6)
C135 0.05(19) 0.05(19) 0.05(19) 0.00(6) 0.02(9) 0.00(6)
C136 0.05(19) 0.05(19) 0.05(19) 0.00(6) 0.02(9) 0.00(6)
C137 0.1(2) 0.1(2) 0.1(2) 0.00(6) 0.02(10) 0.00(6)
C138 0.04(17) 0.04(17) 0.04(17) 0.00(6) 0.02(9) 0.00(6)
C139 0.1(2) 0.1(2) 0.1(2) 0.00(6) 0.02(10) 0.00(6)
C140 0.1(2) 0.1(2) 0.1(2) 0.00(6) 0.03(10) 0.00(6)
C141 0.05(19) 0.05(19) 0.05(19) 0.00(6) 0.02(10) 0.00(6)
C142 0.1(2) 0.1(2) 0.1(2) 0.00(6) 0.03(11) 0.00(6)
C143 0.05(19) 0.05(19) 0.05(19) 0.00(6) 0.02(9) 0.00(6)
C144 0.04(17) 0.04(17) 0.04(18) 0.00(6) 0.02(9) 0.00(6)
C145 0.04(17) 0.04(17) 0.04(17) 0.00(6) 0.02(9) 0.00(6)
C146 0.05(19) 0.05(19) 0.05(19) 0.00(6) 0.02(10) 0.00(6)
C147 0.04(18) 0.04(18) 0.04(18) 0.00(6) 0.02(9) 0.00(6)
C148 0.04(18) 0.04(18) 0.04(18) 0.00(6) 0.02(9) 0.00(6)
C149 0.04(17) 0.04(17) 0.04(17) 0.00(6) 0.02(9) 0.00(6)
C150 0.03(16) 0.03(16) 0.03(16) 0.00(6) 0.01(8) 0.00(6)
C151 0.04(17) 0.04(17) 0.04(17) 0.00(6) 0.02(9) 0.00(6)
C152 0.03(16) 0.03(16) 0.03(16) 0.00(6) 0.01(8) 0.00(6)
C153 0.1(2) 0.1(2) 0.1(2) 0.00(6) 0.02(10) 0.00(6)
C154 0.05(19) 0.05(19) 0.05(19) 0.00(6) 0.02(9) 0.00(6)
C155 0.1(2) 0.1(2) 0.1(2) 0.00(6) 0.02(10) 0.00(6)
C156 0.05(18) 0.05(18) 0.05(19) 0.00(6) 0.02(9) 0.00(6)
C157 0.1(2) 0.1(2) 0.1(2) 0.00(6) 0.02(10) 0.00(6)
C158 0.1(2) 0.1(2) 0.1(2) 0.00(6) 0.02(10) 0.00(6)
C159 0.05(19) 0.05(19) 0.05(19) 0.00(6) 0.02(9) 0.00(6)
C160 0.1(2) 0.1(2) 0.1(2) 0.00(6) 0.02(10) 0.00(6)
C161 0.1(2) 0.1(2) 0.1(2) 0.00(6) 0.03(11) 0.00(6)
C162 0.1(2) 0.1(2) 0.1(2) 0.00(6) 0.03(11) 0.00(6)
C163 0.05(19) 0.05(19) 0.05(19) 0.00(6) 0.02(10) 0.00(6)
C164 0.1(2) 0.1(2) 0.1(2) 0.00(6) 0.03(11) 0.00(6)
C165 0.1(2) 0.1(2) 0.1(2) 0.00(6) 0.03(10) 0.00(6)
C166 0.05(19) 0.05(19) 0.05(19) 0.00(6) 0.02(10) 0.00(6)
C167 0.1(2) 0.1(2) 0.1(2) 0.00(6) 0.03(10) 0.00(6)
C168 0.1(2) 0.1(2) 0.1(2) 0.00(6) 0.03(11) 0.00(6)
C169 0.05(19) 0.05(19) 0.05(19) 0.00(6) 0.02(10) 0.00(6)
C170 0.1(2) 0.1(2) 0.1(2) 0.00(6) 0.02(10) 0.00(6)
C171 0.1(2) 0.1(2) 0.1(2) 0.00(6) 0.03(10) 0.00(6)
C172 0.1(2) 0.1(2) 0.1(2) 0.00(6) 0.03(10) 0.00(6)
C173 0.1(2) 0.1(2) 0.1(2) 0.00(6) 0.03(11) 0.00(6)
C174 0.1(2) 0.1(2) 0.1(2) 0.00(6) 0.03(11) 0.00(6)
C175 0.1(2) 0.1(2) 0.1(2) 0.00(6) 0.03(10) 0.00(6)
C176 0.1(2) 0.1(2) 0.1(2) 0.00(6) 0.02(10) 0.00(6)
C177 0.1(2) 0.1(2) 0.1(2) 0.00(6) 0.03(11) 0.00(6)
C178 0.1(2) 0.1(2) 0.1(2) 0.00(6) 0.03(11) 0.00(6)
C179 0.1(2) 0.1(2) 0.1(2) 0.00(6) 0.03(10) 0.00(6)
C180 0.1(2) 0.1(2) 0.1(2) 0.00(6) 0.02(10) 0.00(6)
C181 0.1(2) 0.1(2) 0.1(2) 0.00(6) 0.03(11) 0.00(6)
C182 0.05(19) 0.05(19) 0.05(19) 0.00(6) 0.02(10) 0.00(6)
C183 0.1(2) 0.1(2) 0.1(2) 0.00(6) 0.02(10) 0.00(6)
C184 0.1(2) 0.1(2) 0.1(2) 0.00(6) 0.03(11) 0.00(6)
C185 0.05(19) 0.05(19) 0.05(19) 0.00(6) 0.02(10) 0.00(6)
C186 0.1(2) 0.1(2) 0.1(2) 0.00(6) 0.03(11) 0.00(6)
C187 0.1(2) 0.1(2) 0.1(2) 0.00(6) 0.02(10) 0.00(6)
C188 0.05(19) 0.05(19) 0.05(19) 0.00(6) 0.02(10) 0.00(6)
C189 0.1(2) 0.1(2) 0.1(2) 0.00(6) 0.03(11) 0.00(6)
C190 0.1(2) 0.1(2) 0.1(2) 0.00(6) 0.02(10) 0.00(6)
C191 0.1(2) 0.1(2) 0.1(2) 0.00(6) 0.02(10) 0.00(6)
C192 0.1(2) 0.1(2) 0.1(2) 0.00(6) 0.03(10) 0.00(6)
C193 0.1(2) 0.1(2) 0.1(2) 0.00(6) 0.02(10) 0.00(6)
C194 0.1(2) 0.1(2) 0.1(2) 0.00(6) 0.03(10) 0.00(6)
C195 0.1(2) 0.1(2) 0.1(2) 0.00(6) 0.02(10) 0.00(6)
C196 0.1(2) 0.1(2) 0.1(2) 0.00(6) 0.03(10) 0.00(6)
C197 0.05(18) 0.05(18) 0.05(18) 0.00(6) 0.02(9) 0.00(6)
C198 0.1(2) 0.1(2) 0.1(2) 0.00(6) 0.02(10) 0.00(6)
C199 0.05(19) 0.05(19) 0.05(19) 0.00(6) 0.02(10) 0.00(6)
C200 0.05(19) 0.05(19) 0.05(19) 0.00(6) 0.02(10) 0.00(6)
C201 0.1(2) 0.1(2) 0.1(2) 0.00(6) 0.02(10) 0.00(6)
C202 0.1(2) 0.1(2) 0.1(2) 0.00(6) 0.03(10) 0.00(6)
C203 0.05(18) 0.05(18) 0.05(18) 0.00(6) 0.02(9) 0.00(6)
C204 0.1(2) 0.1(2) 0.1(2) 0.00(6) 0.02(10) 0.00(6)
C205 0.05(19) 0.05(19) 0.05(19) 0.00(6) 0.02(9) 0.00(6)
C206 0.05(19) 0.05(19) 0.05(19) 0.00(6) 0.02(9) 0.00(6)
C207 0.05(19) 0.05(19) 0.05(19) 0.00(6) 0.02(10) 0.00(6)
C208 0.04(17) 0.04(17) 0.04(17) 0.00(6) 0.02(9) 0.00(6)
C209 0.05(19) 0.05(19) 0.05(19) 0.00(6) 0.02(10) 0.00(6)
C210 0.1(2) 0.1(2) 0.1(2) 0.00(6) 0.03(11) 0.00(6)
C211 0.1(2) 0.1(2) 0.1(2) 0.00(6) 0.03(11) 0.00(6)
C212 0.1(2) 0.1(2) 0.1(2) 0.00(6) 0.02(10) 0.00(6)
C213 0.04(18) 0.04(18) 0.04(18) 0.00(6) 0.02(9) 0.00(6)
C214 0.04(17) 0.04(17) 0.04(17) 0.00(6) 0.02(9) 0.00(6)
C215 0.04(17) 0.04(17) 0.04(17) 0.00(6) 0.02(9) 0.00(6)
C216 0.03(16) 0.03(16) 0.03(16) 0.00(6) 0.01(8) 0.00(6)
C217 0.1(3) 0.1(3) 0.1(3) 0.00(6) 0.04(12) 0.00(6)
C218 0.1(2) 0.1(2) 0.1(2) 0.00(6) 0.03(11) 0.00(6)
C219 0.1(2) 0.1(2) 0.1(2) 0.00(6) 0.03(10) 0.00(6)
C220 0.1(2) 0.1(2) 0.1(2) 0.00(6) 0.03(11) 0.00(6)
C221 0.05(19) 0.05(19) 0.05(19) 0.00(6) 0.02(9) 0.00(6)
C222 0.05(18) 0.05(18) 0.05(18) 0.00(6) 0.02(9) 0.00(6)
C223 0.1(2) 0.1(2) 0.1(2) 0.00(6) 0.03(11) 0.00(6)
C224 0.1(2) 0.1(2) 0.1(2) 0.00(6) 0.03(10) 0.00(6)
C225 0.1(2) 0.1(2) 0.1(2) 0.00(6) 0.03(11) 0.00(6)
C226 0.05(19) 0.05(19) 0.05(19) 0.00(6) 0.02(10) 0.00(6)
C227 0.05(19) 0.05(19) 0.05(19) 0.00(6) 0.02(10) 0.00(6)
C228 0.05(19) 0.05(19) 0.05(19) 0.00(6) 0.02(10) 0.00(6)
C229 0.1(2) 0.1(2) 0.1(2) 0.00(6) 0.04(12) 0.00(6)
C230 0.1(2) 0.1(2) 0.1(2) 0.00(6) 0.03(11) 0.00(6)
C231 0.1(2) 0.1(2) 0.1(2) 0.00(6) 0.03(10) 0.00(6)
C232 0.1(2) 0.1(2) 0.1(2) 0.00(6) 0.03(10) 0.00(6)
C233 0.1(2) 0.1(2) 0.1(2) 0.00(6) 0.03(10) 0.00(6)
C234 0.1(2) 0.1(2) 0.1(2) 0.00(6) 0.02(10) 0.00(6)
C235 0.05(19) 0.05(19) 0.05(19) 0.00(6) 0.02(9) 0.00(6)
C236 0.1(2) 0.1(2) 0.1(2) 0.00(6) 0.03(11) 0.00(6)
C237 0.03(16) 0.03(16) 0.03(16) 0.00(6) 0.01(8) 0.00(6)
C238 0.1(2) 0.1(2) 0.1(2) 0.00(6) 0.03(10) 0.00(6)
C239 0.05(19) 0.05(19) 0.05(19) 0.00(6) 0.02(9) 0.00(6)
C240 0.05(18) 0.05(18) 0.05(18) 0.00(6) 0.02(9) 0.00(6)
C241 0.1(2) 0.1(2) 0.1(2) 0.00(6) 0.03(10) 0.00(6)
C242 0.1(2) 0.1(2) 0.1(2) 0.00(6) 0.03(11) 0.00(6)
C243 0.1(2) 0.1(2) 0.1(2) 0.00(6) 0.03(10) 0.00(6)
C244 0.1(2) 0.1(2) 0.1(2) 0.00(6) 0.03(10) 0.00(6)
C245 0.1(2) 0.1(2) 0.1(2) 0.00(6) 0.02(10) 0.00(6)
C246 0.1(3) 0.1(3) 0.1(3) 0.00(6) 0.03(12) 0.00(6)
C247 0.1(2) 0.1(2) 0.1(2) 0.00(6) 0.02(10) 0.00(6)
C248 0.1(2) 0.1(2) 0.1(2) 0.00(6) 0.03(10) 0.00(6)
C249 0.04(18) 0.04(18) 0.04(18) 0.00(6) 0.02(9) 0.00(6)
C250 0.1(2) 0.1(2) 0.1(2) 0.00(6) 0.02(10) 0.00(6)
C251 0.1(2) 0.1(2) 0.1(2) 0.00(6) 0.03(10) 0.00(6)
C252 0.05(19) 0.05(19) 0.05(19) 0.00(6) 0.02(9) 0.00(6)
C253 0.05(18) 0.05(18) 0.05(18) 0.00(6) 0.02(9) 0.00(6)
C254 0.05(18) 0.05(18) 0.05(19) 0.00(6) 0.02(9) 0.00(6)
C255 0.1(2) 0.1(2) 0.1(2) 0.00(6) 0.02(10) 0.00(6)
C256 0.1(2) 0.1(2) 0.1(2) 0.00(6) 0.02(10) 0.00(6)
C257 0.1(2) 0.1(2) 0.1(2) 0.00(6) 0.02(10) 0.00(6)
C258 0.1(2) 0.1(2) 0.1(2) 0.00(6) 0.03(10) 0.00(6)
C259 0.05(19) 0.05(19) 0.05(19) 0.00(6) 0.02(9) 0.00(6)
C260 0.04(17) 0.04(17) 0.04(17) 0.00(6) 0.02(9) 0.00(6)
C261 0.05(19) 0.1(2) 0.1(2) 0.00(6) 0.02(10) 0.00(6)
C262 0.05(18) 0.04(18) 0.04(18) 0.00(6) 0.02(9) 0.00(6)
C263 0.04(17) 0.04(17) 0.04(17) 0.00(6) 0.02(9) 0.00(6)
C264 0.04(18) 0.05(18) 0.05(18) 0.00(6) 0.02(9) 0.00(6)
C265 0.1(2) 0.1(2) 0.1(2) 0.00(6) 0.02(10) 0.00(6)
C266 0.03(16) 0.03(16) 0.03(16) 0.00(6) 0.01(8) 0.00(6)
C267 0.05(19) 0.05(19) 0.05(19) 0.00(6) 0.02(10) 0.00(6)
C268 0.05(18) 0.05(19) 0.05(19) 0.00(6) 0.02(9) 0.00(6)
C269 0.1(2) 0.1(2) 0.1(2) 0.00(6) 0.03(10) 0.00(6)
C270 0.05(19) 0.05(19) 0.05(19) 0.00(6) 0.02(9) 0.00(6)
C271 0.03(16) 0.03(16) 0.03(16) 0.00(6) 0.01(8) 0.00(6)
C272 0.05(19) 0.05(19) 0.1(2) 0.00(6) 0.02(10) 0.00(6)
C273 0.04(17) 0.04(17) 0.04(17) 0.00(6) 0.02(9) 0.00(6)
C274 0.04(17) 0.04(17) 0.04(17) 0.00(6) 0.02(9) 0.00(6)
C275 0.03(17) 0.03(17) 0.04(17) 0.00(6) 0.01(9) 0.00(6)
C276 0.1(2) 0.1(2) 0.1(2) 0.00(6) 0.03(10) 0.00(6)
C277 0.1(3) 0.1(3) 0.1(3) 0.00(6) 0.04(13) 0.00(6)
C278 0.1(4) 0.1(4) 0.1(4) 0.00(6) 0.06(17) 0.00(6)
C279 0.1(3) 0.1(3) 0.1(3) 0.00(6) 0.04(13) 0.00(6)
C280 0.1(3) 0.1(3) 0.1(3) 0.00(6) 0.04(13) 0.00(6)
C281 0.1(3) 0.1(3) 0.1(3) 0.00(6) 0.04(12) 0.00(6)
C282 0.1(3) 0.1(3) 0.1(3) 0.00(6) 0.05(14) 0.00(6)
C283 0.1(2) 0.1(2) 0.1(2) 0.00(6) 0.03(10) 0.00(6)
C284 0.1(2) 0.1(2) 0.1(2) 0.00(6) 0.03(11) 0.00(6)
C285 0.1(2) 0.1(2) 0.1(2) 0.00(6) 0.03(11) 0.00(6)
C286 0.1(3) 0.1(3) 0.1(3) 0.00(6) 0.04(12) 0.00(6)
C287 0.1(3) 0.1(3) 0.1(3) 0.00(6) 0.05(14) 0.00(6)
C288 0.1(2) 0.1(2) 0.1(2) 0.00(6) 0.03(10) 0.00(6)
C289 0.05(19) 0.05(19) 0.05(19) 0.00(6) 0.02(9) 0.00(6)
C290 0.1(2) 0.1(2) 0.1(2) 0.00(6) 0.03(12) 0.00(6)
C291 0.1(2) 0.1(2) 0.1(2) 0.00(6) 0.03(11) 0.00(6)
C292 0.1(2) 0.1(2) 0.1(2) 0.00(6) 0.03(11) 0.00(6)
C293 0.1(2) 0.1(2) 0.1(2) 0.00(6) 0.03(11) 0.00(6)
C294 0.04(18) 0.04(18) 0.04(18) 0.00(6) 0.02(9) 0.00(6)
C295 0.1(3) 0.1(3) 0.1(3) 0.00(6) 0.04(13) 0.00(6)
C296 0.1(2) 0.1(2) 0.1(2) 0.00(6) 0.02(10) 0.00(6)
C297 0.1(2) 0.1(2) 0.1(2) 0.00(6) 0.03(11) 0.00(6)
C298 0.1(2) 0.1(2) 0.1(2) 0.00(6) 0.03(11) 0.00(6)
C299 0.03(16) 0.03(16) 0.03(16) 0.00(6) 0.01(8) 0.00(6)
C300 0.1(3) 0.1(3) 0.1(3) 0.00(6) 0.04(13) 0.00(6)
C301 0.1(2) 0.1(2) 0.1(2) 0.00(6) 0.02(10) 0.00(6)
C302 0.1(2) 0.1(2) 0.1(2) 0.00(6) 0.03(11) 0.00(6)
C303 0.05(19) 0.05(19) 0.05(19) 0.00(6) 0.02(10) 0.00(6)
C304 0.1(3) 0.1(3) 0.1(3) 0.00(6) 0.04(13) 0.00(6)
C305 0.1(3) 0.1(3) 0.1(3) 0.00(6) 0.04(14) 0.00(6)
C306 0.1(2) 0.1(2) 0.1(2) 0.00(6) 0.03(10) 0.00(6)
C307 0.1(2) 0.1(2) 0.1(2) 0.00(6) 0.03(11) 0.00(6)
C308 0.04(16) 0.04(16) 0.03(17) 0.00(6) 0.02(9) 0.00(6)
C309 0.1(2) 0.1(2) 0.1(2) 0.00(6) 0.02(10) 0.00(6)
C310 0.1(2) 0.1(2) 0.1(2) 0.00(6) 0.02(10) 0.00(6)
C311 0.1(3) 0.1(3) 0.1(3) 0.00(6) 0.04(14) 0.00(6)
C312 0.05(19) 0.05(19) 0.05(19) 0.00(6) 0.02(9) 0.00(6)
C313 0.04(18) 0.04(18) 0.04(18) 0.00(6) 0.02(9) 0.00(6)
C314 0.1(2) 0.1(2) 0.1(2) 0.00(6) 0.03(10) 0.00(6)
C315 0.05(19) 0.05(19) 0.05(19) 0.00(6) 0.02(9) 0.00(6)
C316 0.1(2) 0.1(2) 0.1(2) 0.00(6) 0.02(10) 0.00(6)
C317 0.05(19) 0.05(19) 0.05(19) 0.00(6) 0.02(10) 0.00(6)
C318 0.1(2) 0.1(2) 0.1(2) 0.00(6) 0.02(10) 0.00(6)
C319 0.05(19) 0.05(19) 0.05(19) 0.00(6) 0.02(10) 0.00(6)
C320 0.1(2) 0.1(2) 0.1(2) 0.00(6) 0.03(10) 0.00(6)
C321 0.1(2) 0.1(2) 0.1(2) 0.00(6) 0.02(10) 0.00(6)
C322 0.1(2) 0.1(2) 0.1(2) 0.00(6) 0.03(10) 0.00(6)
C323 0.04(18) 0.04(18) 0.04(18) 0.00(6) 0.02(9) 0.00(6)
C324 0.1(2) 0.1(2) 0.1(2) 0.00(6) 0.03(10) 0.00(6)
C325 0.04(18) 0.04(18) 0.04(18) 0.00(6) 0.02(9) 0.00(6)
C326 0.1(2) 0.1(2) 0.1(2) 0.00(6) 0.03(10) 0.00(6)
C327 0.03(16) 0.03(16) 0.03(16) 0.00(6) 0.01(8) 0.00(6)
C328 0.05(19) 0.05(19) 0.05(19) 0.00(6) 0.02(9) 0.00(6)
C329 0.03(16) 0.04(17) 0.04(17) 0.00(6) 0.02(9) 0.00(6)
C330 0.05(19) 0.05(19) 0.05(19) 0.00(6) 0.02(10) 0.00(6)
C331 0.03(16) 0.03(16) 0.03(16) 0.00(6) 0.01(8) 0.00(6)
C332 0.1(2) 0.1(2) 0.1(2) 0.00(6) 0.02(10) 0.00(6)
C333 0.04(18) 0.04(18) 0.04(18) 0.00(6) 0.02(9) 0.00(6)
C334 0.04(17) 0.04(17) 0.04(17) 0.00(6) 0.02(9) 0.00(6)
C335 0.03(16) 0.03(16) 0.03(16) 0.00(6) 0.01(8) 0.00(6)
C336 0.03(16) 0.03(16) 0.03(16) 0.00(6) 0.01(8) 0.00(6)
C337 0.1(3) 0.1(3) 0.1(3) 0.00(6) 0.03(12) 0.00(6)
C338 0.1(3) 0.1(3) 0.1(3) 0.00(6) 0.04(12) 0.00(6)
C339 0.1(2) 0.1(2) 0.1(2) 0.00(6) 0.03(10) 0.00(6)
C340 0.1(2) 0.1(2) 0.1(2) 0.00(6) 0.03(11) 0.00(6)
C341 0.1(3) 0.1(3) 0.1(3) 0.00(6) 0.04(13) 0.00(6)
C342 0.1(3) 0.1(3) 0.1(3) 0.00(6) 0.04(12) 0.00(6)
C343 0.1(2) 0.1(2) 0.1(2) 0.00(6) 0.03(11) 0.00(6)
C344 0.1(2) 0.1(2) 0.1(2) 0.00(6) 0.03(12) 0.00(6)
C345 0.1(3) 0.1(3) 0.1(3) 0.00(6) 0.03(12) 0.00(6)
C346 0.1(2) 0.1(2) 0.1(2) 0.00(6) 0.03(11) 0.00(6)
C347 0.1(2) 0.1(2) 0.1(2) 0.00(6) 0.03(11) 0.00(6)
C348 0.1(3) 0.1(3) 0.1(3) 0.00(6) 0.04(12) 0.00(6)
C349 0.1(3) 0.1(3) 0.1(3) 0.00(6) 0.04(12) 0.00(6)
C350 0.1(2) 0.1(2) 0.1(2) 0.00(6) 0.03(11) 0.00(6)
C351 0.1(3) 0.1(3) 0.1(3) 0.00(6) 0.04(13) 0.00(6)
C352 0.1(2) 0.1(2) 0.1(2) 0.00(6) 0.03(11) 0.00(6)
C353 0.1(3) 0.1(3) 0.1(3) 0.00(6) 0.04(12) 0.00(6)
C354 0.1(2) 0.1(2) 0.1(2) 0.00(6) 0.03(11) 0.00(6)
C355 0.1(2) 0.1(2) 0.1(2) 0.00(6) 0.03(10) 0.00(6)
C356 0.1(2) 0.1(2) 0.1(2) 0.00(6) 0.02(10) 0.00(6)
C357 0.1(3) 0.1(3) 0.1(3) 0.00(6) 0.04(13) 0.00(6)
C358 0.1(2) 0.1(2) 0.1(2) 0.00(6) 0.03(11) 0.00(6)
C359 0.1(2) 0.1(2) 0.1(2) 0.00(6) 0.03(12) 0.00(6)
C360 0.1(3) 0.1(3) 0.1(3) 0.00(6) 0.04(13) 0.00(6)
C361 0.1(2) 0.1(2) 0.1(2) 0.00(6) 0.03(11) 0.00(6)
C362 0.1(2) 0.1(2) 0.1(2) 0.00(6) 0.03(11) 0.00(6)
C363 0.1(3) 0.1(3) 0.1(3) 0.00(6) 0.04(12) 0.00(6)
C364 0.1(2) 0.1(2) 0.1(2) 0.00(6) 0.03(11) 0.00(6)
C365 0.1(3) 0.1(3) 0.1(3) 0.00(6) 0.04(13) 0.00(6)
C366 0.1(2) 0.1(2) 0.1(2) 0.00(6) 0.03(11) 0.00(6)
C367 0.1(2) 0.1(2) 0.1(2) 0.00(6) 0.02(10) 0.00(6)
C368 0.1(2) 0.1(2) 0.1(2) 0.00(6) 0.03(11) 0.00(6)
C369 0.1(2) 0.1(2) 0.1(2) 0.00(6) 0.03(11) 0.00(6)
C370 0.1(2) 0.1(2) 0.1(2) 0.00(6) 0.03(11) 0.00(6)
C371 0.1(2) 0.1(2) 0.1(2) 0.00(6) 0.03(11) 0.00(6)
C372 0.1(3) 0.1(3) 0.1(3) 0.00(6) 0.04(12) 0.00(6)
C373 0.1(3) 0.1(3) 0.1(3) 0.00(6) 0.04(12) 0.00(6)
C374 0.1(3) 0.1(3) 0.1(3) 0.00(6) 0.04(13) 0.00(6)
C375 0.1(2) 0.1(2) 0.1(2) 0.00(6) 0.03(12) 0.00(6)
C376 0.1(2) 0.1(2) 0.1(2) 0.00(6) 0.03(11) 0.00(6)
C377 0.1(3) 0.1(3) 0.1(3) 0.00(6) 0.04(12) 0.00(6)
C378 0.1(2) 0.1(2) 0.1(2) 0.00(6) 0.03(11) 0.00(6)
C379 0.1(2) 0.1(2) 0.1(2) 0.00(6) 0.03(10) 0.00(6)
C380 0.1(2) 0.1(2) 0.1(2) 0.00(6) 0.03(11) 0.00(6)
C381 0.1(2) 0.1(2) 0.1(2) 0.00(6) 0.03(12) 0.00(6)
C382 0.1(2) 0.1(2) 0.1(2) 0.00(6) 0.03(10) 0.00(6)
C383 0.05(18) 0.05(18) 0.05(18) 0.00(6) 0.02(9) 0.00(6)
C384 0.1(2) 0.1(2) 0.1(2) 0.00(6) 0.03(10) 0.00(6)
C385 0.1(2) 0.1(2) 0.1(2) 0.00(6) 0.02(10) 0.00(6)
C386 0.1(3) 0.1(3) 0.1(3) 0.00(6) 0.04(12) 0.00(6)
C387 0.1(2) 0.1(2) 0.1(2) 0.00(6) 0.03(10) 0.00(6)
C388 0.1(2) 0.1(2) 0.1(2) 0.00(6) 0.02(10) 0.00(6)
C389 0.1(2) 0.1(2) 0.1(2) 0.00(6) 0.03(11) 0.00(6)
C390 0.1(2) 0.1(2) 0.1(2) 0.00(6) 0.03(11) 0.00(6)
C391 0.1(2) 0.1(2) 0.1(2) 0.00(6) 0.03(10) 0.00(6)
C392 0.1(3) 0.1(3) 0.1(3) 0.00(6) 0.04(12) 0.00(6)
C393 0.04(18) 0.04(18) 0.04(18) 0.00(6) 0.02(9) 0.00(6)
C394 0.1(2) 0.1(2) 0.1(2) 0.00(6) 0.03(11) 0.00(6)
C395 0.1(2) 0.1(2) 0.1(2) 0.00(6) 0.02(10) 0.00(6)
C396 0.1(2) 0.1(2) 0.1(2) 0.00(6) 0.03(10) 0.00(6)

loop_
_atom_type_symbol
_atom_type_description
_atom_type_scat_dispersion_real
_atom_type_scat_dispersion_imag
_atom_type_scat_source
C C 0.0033 0.0016 'International Tables Vol C Tables 4.2.6.8 and 6.1.1.4'
H H 0.0000 0.0000 'International Tables Vol C Tables 4.2.6.8 and 6.1.1.4'
N N 0.0061 0.0033 'International Tables Vol C Tables 4.2.6.8 and 6.1.1.4'
O O 0.0106 0.0060 'International Tables Vol C Tables 4.2.6.8 and 6.1.1.4'
Cl Cl 0.1484 0.1585 'International Tables Vol C Tables 4.2.6.8 and 6.1.1.4'
Zn Zn 0.2839 1.4301 'International Tables Vol C Tables 4.2.6.8 and 6.1.1.4'

loop_
_geom_angle_atom_site_label_1
_geom_angle_atom_site_label_2
_geom_angle_atom_site_label_3
_geom_angle
N2 Zn1 N3 90(10)
N2 Zn1 N1 89(10)
N3 Zn1 N1 165(10)
N2 Zn1 N4 163(10)
N3 Zn1 N4 87(10)
N1 Zn1 N4 89(10)
N2 Zn1 O1 98(10)
N3 Zn1 O1 98(10)
N1 Zn1 O1 98(10)
N4 Zn1 O1 99(10)
N9 Zn2 N8 90(10)
N9 Zn2 N6 89(10)
N8 Zn2 N6 163(10)
N9 Zn2 N7 165(10)
N8 Zn2 N7 88(10)
N6 Zn2 N7 89(10)
N9 Zn2 O2 98(10)
N8 Zn2 O2 98(10)
N6 Zn2 O2 98(10)
N7 Zn2 O2 97(10)
C48 O1 C45 111(10)
C48 O1 Zn1 122(10)
C45 O1 Zn1 124(10)
C96 O2 C93 105(10)
C96 O2 Zn2 122(10)
C93 O2 Zn2 119(10)
C1 N1 C4 106(10)
C1 N1 Zn1 128(10)
C4 N1 Zn1 126(10)
C6 N2 C9 104(10)
C6 N2 Zn1 128(10)
C9 N2 Zn1 128(10)
C14 N3 C11 106(10)
C14 N3 Zn1 129(10)
C11 N3 Zn1 125(10)
C16 N4 C19 107(10)
C16 N4 Zn1 128(10)
C19 N4 Zn1 124(10)
C52 N6 C49 108(10)
C52 N6 Zn2 125(10)
C49 N6 Zn2 126(10)
C57 N7 C54 106(10)
C57 N7 Zn2 126(10)
C54 N7 Zn2 127(10)
C62 N8 C59 107(10)
C62 N8 Zn2 125(10)
C59 N8 Zn2 128(10)
C64 N9 C67 104(10)
C64 N9 Zn2 128(10)
C67 N9 Zn2 128(10)
N1 C1 C20 124(10)
N1 C1 C2 110(10)
C20 C1 C2 126(10)
C3 C2 C1 107(10)
C2 C3 C4 106(10)
N1 C4 C5 128(10)
N1 C4 C3 110(10)
C5 C4 C3 122(10)
C4 C5 C6 122(10)
C4 C5 C21 120(10)
C6 C5 C21 118(10)
N2 C6 C5 126(10)
N2 C6 C7 111(10)
C5 C6 C7 122(10)
C8 C7 C6 106(10)
C7 C8 C9 109(10)
C10 C9 N2 125(10)
C10 C9 C8 125(10)
N2 C9 C8 110(10)
C11 C10 C9 124(10)
C11 C10 C27 119(10)
C9 C10 C27 117(10)
C10 C11 N3 127(10)
C10 C11 C12 125(10)
N3 C11 C12 107(10)
C13 C12 C11 111(10)
C12 C13 C14 104(10)
N3 C14 C15 125(10)
N3 C14 C13 112(10)
C15 C14 C13 123(10)
C14 C15 C16 124(10)
C14 C15 C33 117(10)
C16 C15 C33 119(10)
N4 C16 C17 110(10)
N4 C16 C15 125(10)
C17 C16 C15 124(10)
C18 C17 C16 110(10)
C17 C18 C19 104(10)
N4 C19 C20 128(10)
N4 C19 C18 109(10)
C20 C19 C18 124(10)
C1 C20 C19 125(10)
C1 C20 C39 117(10)
C19 C20 C39 117(10)
C22 C21 C26 120(10)
C22 C21 C5 121(10)
C26 C21 C5 119(10)
C21 C22 C23 119(10)
C24 C23 C22 120(10)
C25 C24 C23 121(10)
C24 C25 C26 122(10)
C21 C26 C25 118(10)
C32 C27 C28 115(10)
C32 C27 C10 123(10)
C28 C27 C10 122(10)
C29 C28 C27 122(10)
C28 C29 C30 120(10)
C31 C30 C29 120(10)
C32 C31 C30 119(10)
C31 C32 C27 124(10)
C38 C33 C34 125(10)
C38 C33 C15 120(10)
C34 C33 C15 114(10)
C35 C34 C33 116(10)
C36 C35 C34 116(10)
C35 C36 C37 134(10)
C36 C37 C38 109(10)
C33 C38 C37 120(10)
C44 C39 C40 120(10)
C44 C39 C20 120(10)
C40 C39 C20 120(10)
C41 C40 C39 118(10)
C42 C41 C40 122(10)
C43 C42 C41 120(10)
C42 C43 C44 121(10)
C39 C44 C43 118(10)
O1 C45 C46 108(10)
C45 C46 C47 104(10)
C46 C47 C48 105(10)
O1 C48 C47 108(10)
N6 C49 C50 110(10)
N6 C49 C68 124(10)
C50 C49 C68 126(10)
C51 C50 C49 108(10)
C50 C51 C52 107(10)
N6 C52 C53 128(10)
N6 C52 C51 107(10)
C53 C52 C51 125(10)
C52 C53 C54 128(10)
C52 C53 C69 119(10)
C54 C53 C69 113(10)
N7 C54 C55 111(10)
N7 C54 C53 122(10)
C55 C54 C53 127(10)
C56 C55 C54 107(10)
C55 C56 C57 106(10)
N7 C57 C58 127(10)
N7 C57 C56 110(10)
C58 C57 C56 123(10)
C59 C58 C57 126(10)
C59 C58 C75 116(10)
C57 C58 C75 118(10)
C58 C59 N8 124(10)
C58 C59 C60 129(10)
N8 C59 C60 107(10)
C61 C60 C59 109(10)
C60 C61 C62 108(10)
N8 C62 C63 126(10)
N8 C62 C61 110(10)
C63 C62 C61 124(10)
C64 C63 C62 127(10)
C64 C63 C81 118(10)
C62 C63 C81 115(10)
N9 C64 C63 123(10)
N9 C64 C65 112(10)
C63 C64 C65 125(10)
C66 C65 C64 106(10)
C65 C66 C67 110(10)
C68 C67 N9 123(10)
C68 C67 C66 128(10)
N9 C67 C66 109(10)
C67 C68 C49 128(10)
C67 C68 C87 117(10)
C49 C68 C87 114(10)
C74 C69 C70 119(10)
C74 C69 C53 122(10)
C70 C69 C53 118(10)
C71 C70 C69 120(10)
C70 C71 C72 122(10)
C71 C72 C73 118(10)
C74 C73 C72 120(10)
C69 C74 C73 120(10)
C80 C75 C76 116(10)
C80 C75 C58 122(10)
C76 C75 C58 122(10)
C77 C76 C75 122(10)
C76 C77 C78 119(10)
C79 C78 C77 121(10)
C78 C79 C80 119(10)
C75 C80 C79 123(10)
C86 C81 C82 120(10)
C86 C81 C63 122(10)
C82 C81 C63 118(10)
C81 C82 C83 119(10)
C84 C83 C82 117(10)
C85 C84 C83 126(10)
C84 C85 C86 115(10)
C81 C86 C85 123(10)
C92 C87 C88 120(10)
C92 C87 C68 122(10)
C88 C87 C68 118(10)
C89 C88 C87 122(10)
C90 C89 C88 122(10)
C89 C90 C91 121(10)
C90 C91 C92 119(10)
C87 C92 C91 117(10)
O2 C93 C94 108(10)
C93 C94 C95 103(10)
C96 C95 C94 101(10)
O2 C96 C95 109(10)
C115 C97 C134 120(10)
C115 C97 C132 121(10)
C134 C97 C132 106(10)
C131 C98 C143 124(10)
C131 C98 C128 119(10)
C143 C98 C128 108(10)
C101 C99 C125 122(10)
C101 C99 C121 120(10)
C125 C99 C121 107(10)
C119 C100 C108 119(10)
C119 C100 C115 108(10)
C108 C100 C115 118(10)
C99 C101 C141 123(10)
C99 C101 C140 122(10)
C141 C101 C140 104(10)
C147 C102 C104 118(10)
C147 C102 C114 119(10)
C104 C102 C114 110(10)
C140 C103 C117 118(10)
C140 C103 C146 120(10)
C117 C103 C146 112(10)
C113 C104 C102 121(10)
C113 C104 C137 122(10)
C102 C104 C137 105(10)
C139 C105 C144 121(10)
C139 C105 C126 116(10)
C144 C105 C126 109(10)
C155 C106 C147 120(10)
C155 C106 C130 118(10)
C147 C106 C130 111(10)
C133 C107 C129 120(10)
C133 C107 C155 118(10)
C129 C107 C155 105(10)
C100 C108 C146 120(10)
C100 C108 C154 122(10)
C146 C108 C154 109(10)
C149 C109 C135 118(10)
C149 C109 C145 121(10)
C135 C109 C145 108(10)
C119 C110 C121 123(10)
C119 C110 C123 122(10)
C121 C110 C123 108(10)
C112 C111 C114 121(10)
C112 C111 C137 122(10)
C114 C111 C137 105(10)
C111 C112 C139 119(10)
C111 C112 C119 121(10)
C139 C112 C119 106(10)
C104 C113 C120 121(10)
C104 C113 C155 121(10)
C120 C113 C155 108(10)
C126 C114 C111 119(10)
C126 C114 C102 122(10)
C111 C114 C102 109(10)
C97 C115 C139 122(10)
C97 C115 C100 120(10)
C139 C115 C100 109(10)
C144 C116 C145 120(10)
C144 C116 C118 111(10)
C145 C116 C118 117(10)
C152 C117 C103 122(10)
C152 C117 C154 120(10)
C103 C117 C154 106(10)
C127 C118 C116 122(10)
C127 C118 C126 122(10)
C116 C118 C126 104(10)
C100 C119 C110 120(10)
C100 C119 C112 108(10)
C110 C119 C112 118(10)
C125 C120 C129 120(10)
C125 C120 C113 121(10)
C129 C120 C113 109(10)
C110 C121 C146 118(10)
C110 C121 C99 109(10)
C146 C121 C99 121(10)
C138 C122 C131 109(10)
C138 C122 C151 120(10)
C131 C122 C151 121(10)
C137 C123 C125 121(10)
C137 C123 C110 119(10)
C125 C123 C110 104(10)
C153 C124 C136 123(10)
C153 C124 C140 109(10)
C136 C124 C140 116(10)
C99 C125 C120 119(10)
C99 C125 C123 112(10)
C120 C125 C123 118(10)
C114 C126 C105 122(10)
C114 C126 C118 117(10)
C105 C126 C118 108(10)
C118 C127 C149 122(10)
C118 C127 C147 119(10)
C149 C127 C147 110(10)
C153 C128 C98 120(10)
C153 C128 C133 116(10)
C98 C128 C133 109(10)
C120 C129 C141 120(10)
C120 C129 C107 112(10)
C141 C129 C107 118(10)
C142 C130 C106 123(10)
C142 C130 C149 118(10)
C106 C130 C149 106(10)
C98 C131 C122 119(10)
C98 C131 C136 121(10)
C122 C131 C136 105(10)
C154 C132 C148 119(10)
C154 C132 C97 119(10)
C148 C132 C97 109(10)
C107 C133 C128 123(10)
C107 C133 C142 122(10)
C128 C133 C142 106(10)
C144 C134 C156 119(10)
C144 C134 C97 116(10)
C156 C134 C97 109(10)
C143 C135 C109 121(10)
C143 C135 C151 120(10)
C109 C135 C151 107(10)
C152 C136 C124 122(10)
C152 C136 C131 108(10)
C124 C136 C131 117(10)
C123 C137 C104 118(10)
C123 C137 C111 118(10)
C104 C137 C111 111(10)
C148 C138 C152 121(10)
C148 C138 C122 120(10)
C152 C138 C122 110(10)
C105 C139 C115 119(10)
C105 C139 C112 123(10)
C115 C139 C112 109(10)
C103 C140 C124 122(10)
C103 C140 C101 119(10)
C124 C140 C101 106(10)
C153 C141 C101 113(10)
C153 C141 C129 119(10)
C101 C141 C129 116(10)
C130 C142 C143 122(10)
C130 C142 C133 118(10)
C143 C142 C133 108(10)
C135 C143 C142 120(10)
C135 C143 C98 118(10)
C142 C143 C98 109(10)
C105 C144 C116 109(10)
C105 C144 C134 121(10)
C116 C144 C134 120(10)
C116 C145 C150 120(10)
C116 C145 C109 120(10)
C150 C145 C109 108(10)
C121 C146 C108 119(10)
C121 C146 C103 118(10)
C108 C146 C103 105(10)
C102 C147 C106 122(10)
C102 C147 C127 121(10)
C106 C147 C127 106(10)
C138 C148 C132 121(10)
C138 C148 C156 120(10)
C132 C148 C156 107(10)
C127 C149 C109 118(10)
C127 C149 C130 107(10)
C109 C149 C130 121(10)
C156 C150 C151 120(10)
C156 C150 C145 119(10)
C151 C150 C145 110(10)
C150 C151 C122 122(10)
C150 C151 C135 108(10)
C122 C151 C135 119(10)
C138 C152 C117 120(10)
C138 C152 C136 109(10)
C117 C152 C136 119(10)
C141 C153 C128 125(10)
C141 C153 C124 108(10)
C128 C153 C124 119(10)
C132 C154 C117 119(10)
C132 C154 C108 120(10)
C117 C154 C108 108(10)
C106 C155 C113 118(10)
C106 C155 C107 121(10)
C113 C155 C107 107(10)
C150 C156 C134 122(10)
C150 C156 C148 119(10)
C134 C156 C148 108(10)
C177 C157 C196 115(10)
C177 C157 C210 120(10)
C196 C157 C210 109(10)
C177 C158 C182 119(10)
C177 C158 C190 109(10)
C182 C158 C190 115(10)
C161 C159 C179 124(10)
C161 C159 C209 116(10)
C179 C159 C209 105(10)
C192 C160 C163 119(10)
C192 C160 C197 112(10)
C163 C160 C197 118(10)
C159 C161 C168 121(10)
C159 C161 C210 122(10)
C168 C161 C210 106(10)
C203 C162 C199 122(10)
C203 C162 C183 120(10)
C199 C162 C183 109(10)
C187 C163 C169 114(10)
C187 C163 C160 119(10)
C169 C163 C160 118(10)
C185 C164 C186 109(10)
C185 C164 C200 122(10)
C186 C164 C200 121(10)
C195 C165 C183 121(10)
C195 C165 C181 119(10)
C183 C165 C181 108(10)
C202 C166 C197 124(10)
C202 C166 C176 108(10)
C197 C166 C176 119(10)
C186 C167 C184 121(10)
C186 C167 C178 124(10)
C184 C167 C178 104(10)
C175 C168 C161 117(10)
C175 C168 C196 118(10)
C161 C168 C196 114(10)
C176 C169 C163 126(10)
C176 C169 C180 117(10)
C163 C169 C180 104(10)
C189 C170 C208 116(10)
C189 C170 C203 122(10)
C208 C170 C203 109(10)
C188 C171 C204 115(10)
C188 C171 C195 114(10)
C204 C171 C195 120(10)
C207 C172 C210 126(10)
C207 C172 C202 103(10)
C210 C172 C202 120(10)
C202 C173 C193 122(10)
C202 C173 C177 123(10)
C193 C173 C177 102(10)
C215 C174 C205 120(10)
C215 C174 C203 122(10)
C205 C174 C203 110(10)
C168 C175 C194 119(10)
C168 C175 C212 119(10)
C194 C175 C212 109(10)
C169 C176 C207 126(10)
C169 C176 C166 117(10)
C207 C176 C166 104(10)
C157 C177 C158 126(10)
C157 C177 C173 117(10)
C158 C177 C173 108(10)
C211 C178 C182 125(10)
C211 C178 C167 115(10)
C182 C178 C167 108(10)
C213 C179 C212 119(10)
C213 C179 C159 112(10)
C212 C179 C159 118(10)
C206 C180 C215 124(10)
C206 C180 C169 116(10)
C215 C180 C169 106(10)
C192 C181 C199 120(10)
C192 C181 C165 119(10)
C199 C181 C165 107(10)
C191 C182 C178 111(10)
C191 C182 C158 119(10)
C178 C182 C158 122(10)
C185 C183 C165 122(10)
C185 C183 C162 119(10)
C165 C183 C162 106(10)
C194 C184 C191 116(10)
C194 C184 C167 120(10)
C191 C184 C167 109(10)
C183 C185 C164 119(10)
C183 C185 C189 120(10)
C164 C185 C189 107(10)
C167 C186 C164 117(10)
C167 C186 C198 120(10)
C164 C186 C198 111(10)
C199 C187 C163 122(10)
C199 C187 C215 117(10)
C163 C187 C215 107(10)
C171 C188 C190 122(10)
C171 C188 C211 106(10)
C190 C188 C211 118(10)
C170 C189 C198 129(10)
C170 C189 C185 118(10)
C198 C189 C185 104(10)
C188 C190 C193 120(10)
C188 C190 C158 122(10)
C193 C190 C158 109(10)
C182 C191 C196 119(10)
C182 C191 C184 107(10)
C196 C191 C184 122(10)
C181 C192 C160 122(10)
C181 C192 C204 121(10)
C160 C192 C204 105(10)
C214 C193 C190 116(10)
C214 C193 C173 118(10)
C190 C193 C173 112(10)
C184 C194 C201 118(10)
C184 C194 C175 123(10)
C201 C194 C175 106(10)
C165 C195 C171 124(10)
C165 C195 C200 119(10)
C171 C195 C200 103(10)
C191 C196 C168 121(10)
C191 C196 C157 122(10)
C168 C196 C157 105(10)
C166 C197 C214 120(10)
C166 C197 C160 122(10)
C214 C197 C160 104(10)
C189 C198 C201 113(10)
C189 C198 C186 108(10)
C201 C198 C186 121(10)
C187 C199 C162 123(10)
C187 C199 C181 117(10)
C162 C199 C181 110(10)
C164 C200 C211 119(10)
C164 C200 C195 118(10)
C211 C200 C195 110(10)
C216 C201 C198 123(10)
C216 C201 C194 110(10)
C198 C201 C194 119(10)
C173 C202 C166 122(10)
C173 C202 C172 117(10)
C166 C202 C172 111(10)
C162 C203 C174 120(10)
C162 C203 C170 122(10)
C174 C203 C170 103(10)
C214 C204 C171 127(10)
C214 C204 C192 106(10)
C171 C204 C192 117(10)
C174 C205 C208 110(10)
C174 C205 C213 115(10)
C208 C205 C213 121(10)
C180 C206 C209 124(10)
C180 C206 C213 116(10)
C209 C206 C213 107(10)
C172 C207 C176 114(10)
C172 C207 C209 122(10)
C176 C207 C209 113(10)
C216 C208 C170 123(10)
C216 C208 C205 118(10)
C170 C208 C205 108(10)
C206 C209 C159 109(10)
C206 C209 C207 123(10)
C159 C209 C207 117(10)
C172 C210 C161 117(10)
C172 C210 C157 123(10)
C161 C210 C157 107(10)
C178 C211 C200 124(10)
C178 C211 C188 117(10)
C200 C211 C188 107(10)
C179 C212 C216 124(10)
C179 C212 C175 120(10)
C216 C212 C175 102(10)
C179 C213 C206 108(10)
C179 C213 C205 119(10)
C206 C213 C205 122(10)
C204 C214 C193 119(10)
C204 C214 C197 113(10)
C193 C214 C197 114(10)
C180 C215 C174 122(10)
C180 C215 C187 110(10)
C174 C215 C187 115(10)
C201 C216 C208 117(10)
C201 C216 C212 113(10)
C208 C216 C212 119(10)
C265 C217 C251 122(10)
C265 C217 C230 110(10)
C251 C217 C230 115(10)
C242 C218 C269 121(10)
C242 C218 C244 121(10)
C269 C218 C244 109(10)
C223 C219 C224 118(10)
C223 C219 C238 114(10)
C224 C219 C238 118(10)
C272 C220 C258 125(10)
C272 C220 C229 109(10)
C258 C220 C229 116(10)
C222 C221 C247 122(10)
C222 C221 C237 117(10)
C247 C221 C237 110(10)
C252 C222 C221 121(10)
C252 C222 C225 109(10)
C221 C222 C225 119(10)
C219 C223 C244 125(10)
C219 C223 C232 107(10)
C244 C223 C232 116(10)
C227 C224 C219 118(10)
C227 C224 C257 107(10)
C219 C224 C257 116(10)
C236 C225 C261 126(10)
C236 C225 C222 118(10)
C261 C225 C222 107(10)
C255 C226 C235 121(10)
C255 C226 C256 118(10)
C235 C226 C256 110(10)
C224 C227 C250 126(10)
C224 C227 C254 110(10)
C250 C227 C254 115(10)
C246 C228 C267 118(10)
C246 C228 C274 116(10)
C267 C228 C274 108(10)
C230 C229 C253 114(10)
C230 C229 C220 121(10)
C253 C229 C220 106(10)
C243 C230 C229 125(10)
C243 C230 C217 103(10)
C229 C230 C217 121(10)
C264 C231 C272 127(10)
C264 C231 C253 116(10)
C272 C231 C253 107(10)
C248 C232 C240 125(10)
C248 C232 C223 116(10)
C240 C232 C223 105(10)
C269 C233 C261 122(10)
C269 C233 C252 120(10)
C261 C233 C252 107(10)
C239 C234 C259 117(10)
C239 C234 C256 118(10)
C259 C234 C256 112(10)
C257 C235 C226 120(10)
C257 C235 C259 122(10)
C226 C235 C259 108(10)
C225 C236 C243 125(10)
C225 C236 C265 114(10)
C243 C236 C265 105(10)
C263 C237 C221 124(10)
C263 C237 C268 119(10)
C221 C237 C268 107(10)
C259 C238 C219 126(10)
C259 C238 C240 117(10)
C219 C238 C240 105(10)
C270 C239 C234 123(10)
C270 C239 C264 107(10)
C234 C239 C264 119(10)
C232 C240 C270 118(10)
C232 C240 C238 109(10)
C270 C240 C238 117(10)
C252 C241 C242 122(10)
C252 C241 C263 117(10)
C242 C241 C263 108(10)
C218 C242 C241 119(10)
C218 C242 C248 119(10)
C241 C242 C248 109(10)
C230 C243 C236 115(10)
C230 C243 C247 119(10)
C236 C243 C247 117(10)
C250 C244 C218 111(10)
C250 C244 C223 114(10)
C218 C244 C223 122(10)
C267 C245 C265 122(10)
C267 C245 C273 110(10)
C265 C245 C273 113(10)
C228 C246 C250 125(10)
C228 C246 C269 121(10)
C250 C246 C269 105(10)
C221 C247 C276 109(10)
C221 C247 C243 119(10)
C276 C247 C243 115(10)
C232 C248 C260 118(10)
C232 C248 C242 126(10)
C260 C248 C242 105(10)
C273 C249 C251 122(10)
C273 C249 C266 117(10)
C251 C249 C266 108(10)
C227 C250 C244 119(10)
C227 C250 C246 120(10)
C244 C250 C246 108(10)
C249 C251 C217 118(10)
C249 C251 C258 109(10)
C217 C251 C258 120(10)
C222 C252 C241 123(10)
C222 C252 C233 109(10)
C241 C252 C233 117(10)
C276 C253 C229 121(10)
C276 C253 C231 124(10)
C229 C253 C231 105(10)
C274 C254 C262 119(10)
C274 C254 C227 121(10)
C262 C254 C227 109(10)
C226 C255 C266 119(10)
C226 C255 C258 119(10)
C266 C255 C258 109(10)
C272 C256 C234 122(10)
C272 C256 C226 122(10)
C234 C256 C226 104(10)
C235 C257 C262 122(10)
C235 C257 C224 120(10)
C262 C257 C224 107(10)
C220 C258 C255 117(10)
C220 C258 C251 125(10)
C255 C258 C251 104(10)
C238 C259 C234 125(10)
C238 C259 C235 117(10)
C234 C259 C235 106(10)
C275 C260 C263 119(10)
C275 C260 C248 120(10)
C263 C260 C248 111(10)
C267 C261 C225 119(10)
C267 C261 C233 116(10)
C225 C261 C233 109(10)
C266 C262 C254 121(10)
C266 C262 C257 116(10)
C254 C262 C257 106(10)
C237 C263 C260 123(10)
C237 C263 C241 118(10)
C260 C263 C241 107(10)
C231 C264 C239 116(10)
C231 C264 C271 120(10)
C239 C264 C271 108(10)
C217 C265 C245 123(10)
C217 C265 C236 107(10)
C245 C265 C236 118(10)
C262 C266 C255 122(10)
C262 C266 C249 120(10)
C255 C266 C249 110(10)
C245 C267 C228 109(10)
C245 C267 C261 119(10)
C228 C267 C261 125(10)
C271 C268 C237 122(10)
C271 C268 C276 116(10)
C237 C268 C276 109(10)
C233 C269 C218 121(10)
C233 C269 C246 118(10)
C218 C269 C246 107(10)
C239 C270 C275 113(10)
C239 C270 C240 119(10)
C275 C270 C240 119(10)
C268 C271 C275 117(10)
C268 C271 C264 123(10)
C275 C271 C264 106(10)
C256 C272 C220 119(10)
C256 C272 C231 117(10)
C220 C272 C231 112(10)
C274 C273 C249 124(10)
C274 C273 C245 106(10)
C249 C273 C245 121(10)
C254 C274 C273 120(10)
C254 C274 C228 122(10)
C273 C274 C228 107(10)
C260 C275 C270 121(10)
C260 C275 C271 120(10)
C270 C275 C271 107(10)
C253 C276 C247 125(10)
C253 C276 C268 121(10)
C247 C276 C268 105(10)
C293 C277 C302 119(10)
C293 C277 C283 115(10)
C302 C277 C283 118(10)
C286 C278 C289 117(10)
C286 C278 C284 125(10)
C289 C278 C284 112(10)
C305 C279 C312 121(10)
C305 C279 C332 115(10)
C312 C279 C332 115(10)
C311 C280 C310 117(10)
C311 C280 C333 117(10)
C310 C280 C333 113(10)
C316 C281 C322 118(10)
C316 C281 C306 117(10)
C322 C281 C306 115(10)
C295 C282 C303 127(10)
C295 C282 C322 105(10)
C303 C282 C322 114(10)
C284 C283 C277 122(10)
C284 C283 C304 120(10)
C277 C283 C304 103(10)
C283 C284 C285 130(10)
C283 C284 C278 125(10)
C285 C284 C278 95(10)
C298 C285 C284 121(10)
C298 C285 C296 116(10)
C284 C285 C296 112(10)
C278 C286 C313 132(10)
C278 C286 C298 94(10)
C313 C286 C298 118(10)
C292 C287 C324 120(10)
C292 C287 C320 122(10)
C324 C287 C320 103(10)
C300 C288 C325 127(10)
C300 C288 C324 103(10)
C325 C288 C324 118(10)
C278 C289 C321 118(10)
C278 C289 C302 121(10)
C321 C289 C302 105(10)
C304 C290 C319 124(10)
C304 C290 C293 107(10)
C319 C290 C293 114(10)
C309 C291 C315 117(10)
C309 C291 C325 111(10)
C315 C291 C325 118(10)
C287 C292 C299 123(10)
C287 C292 C330 120(10)
C299 C292 C330 106(10)
C277 C293 C332 130(10)
C277 C293 C290 103(10)
C332 C293 C290 113(10)
C330 C294 C297 118(10)
C330 C294 C328 112(10)
C297 C294 C328 117(10)
C306 C295 C282 115(10)
C306 C295 C330 129(10)
C282 C295 C330 106(10)
C285 C296 C335 121(10)
C285 C296 C317 124(10)
C335 C296 C317 101(10)
C307 C297 C294 127(10)
C307 C297 C303 111(10)
C294 C297 C303 112(10)
C285 C298 C310 133(10)
C285 C298 C286 106(10)
C310 C298 C286 107(10)
C301 C299 C292 118(10)
C301 C299 C328 120(10)
C292 C299 C328 111(10)
C288 C300 C320 116(10)
C288 C300 C314 117(10)
C320 C300 C314 118(10)
C299 C301 C326 121(10)
C299 C301 C312 118(10)
C326 C301 C312 108(10)
C277 C302 C331 119(10)
C277 C302 C289 121(10)
C331 C302 C289 108(10)
C282 C303 C297 122(10)
C282 C303 C311 123(10)
C297 C303 C311 103(10)
C290 C304 C317 122(10)
C290 C304 C283 112(10)
C317 C304 C283 117(10)
C279 C305 C319 123(10)
C279 C305 C325 118(10)
C319 C305 C325 104(10)
C320 C306 C295 123(10)
C320 C306 C281 123(10)
C295 C306 C281 104(10)
C297 C307 C313 115(10)
C297 C307 C321 119(10)
C313 C307 C321 116(10)
C309 C308 C317 119(10)
C309 C308 C336 119(10)
C317 C308 C336 111(10)
C291 C309 C308 125(10)
C291 C309 C319 110(10)
C308 C309 C319 115(10)
C280 C310 C323 106(10)
C280 C310 C298 130(10)
C323 C310 C298 113(10)
C280 C311 C313 124(10)
C280 C311 C303 119(10)
C313 C311 C303 103(10)
C324 C312 C279 129(10)
C324 C312 C301 115(10)
C279 C312 C301 104(10)
C286 C313 C307 118(10)
C286 C313 C311 123(10)
C307 C313 C311 108(10)
C300 C314 C316 117(10)
C300 C314 C315 121(10)
C316 C314 C315 111(10)
C291 C315 C329 123(10)
C291 C315 C314 118(10)
C329 C315 C314 106(10)
C281 C316 C314 123(10)
C281 C316 C327 119(10)
C314 C316 C327 103(10)
C304 C317 C308 122(10)
C304 C317 C296 117(10)
C308 C317 C296 107(10)
C327 C318 C323 118(10)
C327 C318 C333 120(10)
C323 C318 C333 108(10)
C290 C319 C305 124(10)
C290 C319 C309 118(10)
C305 C319 C309 106(10)
C306 C320 C300 122(10)
C306 C320 C287 117(10)
C300 C320 C287 107(10)
C334 C321 C289 110(10)
C334 C321 C307 118(10)
C289 C321 C307 116(10)
C333 C322 C281 131(10)
C333 C322 C282 112(10)
C281 C322 C282 100(10)
C318 C323 C335 120(10)
C318 C323 C310 109(10)
C335 C323 C310 119(10)
C312 C324 C287 126(10)
C312 C324 C288 113(10)
C287 C324 C288 112(10)
C288 C325 C291 119(10)
C288 C325 C305 121(10)
C291 C325 C305 109(10)
C301 C326 C331 121(10)
C301 C326 C332 112(10)
C331 C326 C332 117(10)
C318 C327 C329 123(10)
C318 C327 C316 117(10)
C329 C327 C316 108(10)
C299 C328 C334 121(10)
C299 C328 C294 108(10)
C334 C328 C294 118(10)
C327 C329 C336 120(10)
C327 C329 C315 112(10)
C336 C329 C315 117(10)
C294 C330 C295 133(10)
C294 C330 C292 103(10)
C295 C330 C292 109(10)
C326 C331 C334 120(10)
C326 C331 C302 120(10)
C334 C331 C302 106(10)
C293 C332 C279 130(10)
C293 C332 C326 114(10)
C279 C332 C326 101(10)
C322 C333 C280 135(10)
C322 C333 C318 113(10)
C280 C333 C318 103(10)
C321 C334 C328 121(10)
C321 C334 C331 111(10)
C328 C334 C331 117(10)
C323 C335 C336 123(10)
C323 C335 C296 117(10)
C336 C335 C296 112(10)
C329 C336 C335 116(10)
C329 C336 C308 119(10)
C335 C336 C308 108(10)
C396 C337 C389 121(10)
C396 C337 C344 113(10)
C389 C337 C344 111(10)
C368 C338 C352 128(10)
C368 C338 C375 113(10)
C352 C338 C375 108(10)
C388 C339 C391 120(10)
C388 C339 C369 122(10)
C391 C339 C369 103(10)
C348 C340 C351 123(10)
C348 C340 C366 123(10)
C351 C340 C366 100(10)
C356 C341 C343 115(10)
C356 C341 C351 121(10)
C343 C341 C351 115(10)
C349 C342 C352 129(10)
C349 C342 C355 114(10)
C352 C342 C355 108(10)
C341 C343 C381 125(10)
C341 C343 C376 103(10)
C381 C343 C376 117(10)
C382 C344 C337 126(10)
C382 C344 C386 118(10)
C337 C344 C386 103(10)
C391 C345 C357 120(10)
C391 C345 C349 116(10)
C357 C345 C349 112(10)
C374 C346 C358 111(10)
C374 C346 C352 124(10)
C358 C346 C352 111(10)
C361 C347 C348 112(10)
C361 C347 C356 118(10)
C348 C347 C356 120(10)
C390 C348 C340 115(10)
C390 C348 C347 111(10)
C340 C348 C347 119(10)
C342 C349 C345 130(10)
C342 C349 C380 113(10)
C345 C349 C380 105(10)
C389 C350 C362 122(10)
C389 C350 C378 122(10)
C362 C350 C378 105(10)
C340 C351 C395 114(10)
C340 C351 C341 116(10)
C395 C351 C341 119(10)
C342 C352 C338 109(10)
C342 C352 C346 123(10)
C338 C352 C346 116(10)
C386 C353 C364 121(10)
C386 C353 C389 111(10)
C364 C353 C389 118(10)
C377 C354 C367 129(10)
C377 C354 C382 112(10)
C367 C354 C382 107(10)
C375 C355 C394 131(10)
C375 C355 C342 105(10)
C394 C355 C342 113(10)
C341 C356 C393 110(10)
C341 C356 C347 122(10)
C393 C356 C347 116(10)
C381 C357 C345 105(10)
C381 C357 C395 124(10)
C345 C357 C395 120(10)
C380 C358 C346 132(10)
C380 C358 C370 110(10)
C346 C358 C370 107(10)
C385 C359 C374 127(10)
C385 C359 C370 114(10)
C374 C359 C370 103(10)
C366 C360 C371 124(10)
C366 C360 C367 122(10)
C371 C360 C367 104(10)
C347 C361 C373 126(10)
C347 C361 C365 103(10)
C373 C361 C365 116(10)
C350 C362 C368 120(10)
C350 C362 C363 117(10)
C368 C362 C363 111(10)
C396 C363 C362 119(10)
C396 C363 C384 112(10)
C362 C363 C384 117(10)
C373 C364 C353 117(10)
C373 C364 C372 109(10)
C353 C364 C372 121(10)
C386 C365 C390 129(10)
C386 C365 C361 112(10)
C390 C365 C361 104(10)
C360 C366 C388 125(10)
C360 C366 C340 114(10)
C388 C366 C340 110(10)
C354 C367 C369 120(10)
C354 C367 C360 114(10)
C369 C367 C360 114(10)
C338 C368 C362 136(10)
C338 C368 C392 112(10)
C362 C368 C392 97(10)
C387 C369 C367 115(10)
C387 C369 C339 113(10)
C367 C369 C339 118(10)
C376 C370 C359 124(10)
C376 C370 C358 119(10)
C359 C370 C358 103(10)
C390 C371 C382 120(10)
C390 C371 C360 118(10)
C382 C371 C360 108(10)
C378 C372 C364 123(10)
C378 C372 C385 121(10)
C364 C372 C385 107(10)
C361 C373 C364 126(10)
C361 C373 C379 118(10)
C364 C373 C379 107(10)
C346 C374 C392 128(10)
C346 C374 C359 117(10)
C392 C374 C359 108(10)
C355 C375 C384 119(10)
C355 C375 C338 111(10)
C384 C375 C338 115(10)
C370 C376 C393 120(10)
C370 C376 C343 126(10)
C393 C376 C343 103(10)
C354 C377 C396 125(10)
C354 C377 C383 117(10)
C396 C377 C383 103(10)
C372 C378 C392 120(10)
C372 C378 C350 117(10)
C392 C378 C350 112(10)
C385 C379 C393 125(10)
C385 C379 C373 109(10)
C393 C379 C373 115(10)
C358 C380 C381 136(10)
C358 C380 C349 112(10)
C381 C380 C349 99(10)
C357 C381 C380 119(10)
C357 C381 C343 116(10)
C380 C381 C343 112(10)
C344 C382 C371 123(10)
C344 C382 C354 121(10)
C371 C382 C354 106(10)
C387 C383 C384 122(10)
C387 C383 C377 116(10)
C384 C383 C377 110(10)
C383 C384 C375 117(10)
C383 C384 C363 107(10)
C375 C384 C363 126(10)
C359 C385 C379 123(10)
C359 C385 C372 114(10)
C379 C385 C372 109(10)
C365 C386 C353 128(10)
C365 C386 C344 112(10)
C353 C386 C344 106(10)
C383 C387 C369 123(10)
C383 C387 C394 121(10)
C369 C387 C394 101(10)
C339 C388 C366 118(10)
C339 C388 C395 121(10)
C366 C388 C395 109(10)
C350 C389 C337 119(10)
C350 C389 C353 119(10)
C337 C389 C353 109(10)
C371 C390 C348 127(10)
C371 C390 C365 117(10)
C348 C390 C365 110(10)
C345 C391 C394 119(10)
C345 C391 C339 120(10)
C394 C391 C339 112(10)
C374 C392 C378 128(10)
C374 C392 C368 112(10)
C378 C392 C368 106(10)
C379 C393 C356 127(10)
C379 C393 C376 113(10)
C356 C393 C376 109(10)
C355 C394 C391 129(10)
C355 C394 C387 110(10)
C391 C394 C387 111(10)
C388 C395 C351 107(10)
C388 C395 C357 118(10)
C351 C395 C357 121(10)
C337 C396 C363 121(10)
C337 C396 C377 122(10)
C363 C396 C377 108(10)
C425 C397 C401 112(10)
C425 C397 C400 117(10)
C401 C397 C400 118(10)
C416 C398 C401 122(10)
C416 C398 C399 116(10)
C401 C398 C399 110(10)
C407 C399 C400 115(10)
C407 C399 C398 124(10)
C400 C399 C398 111(10)
C427 C400 C399 126(10)
C427 C400 C397 120(10)
C399 C400 C397 100(10)
C454 C401 C397 128(10)
C454 C401 C398 120(10)
C397 C401 C398 101(10)
C403 C402 C404 109(10)
C403 C402 C451 115(10)
C404 C402 C451 122(10)
C436 C403 C402 125(10)
C436 C403 C405 120(10)
C402 C403 C405 104(10)
C418 C404 C402 119(10)
C418 C404 C406 122(10)
C402 C404 C406 109(10)
C430 C405 C406 116(10)
C430 C405 C403 119(10)
C406 C405 C403 112(10)
C410 C406 C404 122(10)
C410 C406 C405 122(10)
C404 C406 C405 104(10)
C399 C407 C408 122(10)
C399 C407 C409 119(10)
C408 C407 C409 105(10)
C428 C408 C410 120(10)
C428 C408 C407 119(10)
C410 C408 C407 109(10)
C414 C409 C411 118(10)
C414 C409 C407 118(10)
C411 C409 C407 112(10)
C406 C410 C408 120(10)
C406 C410 C411 119(10)
C408 C410 C411 110(10)
C420 C411 C409 125(10)
C420 C411 C410 117(10)
C409 C411 C410 104(10)
C417 C412 C414 124(10)
C417 C412 C413 120(10)
C414 C412 C413 107(10)
C443 C413 C415 119(10)
C443 C413 C412 120(10)
C415 C413 C412 108(10)
C409 C414 C412 118(10)
C409 C414 C416 121(10)
C412 C414 C416 111(10)
C453 C415 C416 120(10)
C453 C415 C413 121(10)
C416 C415 C413 110(10)
C398 C416 C415 118(10)
C398 C416 C414 122(10)
C415 C416 C414 105(10)
C412 C417 C419 119(10)
C412 C417 C420 119(10)
C419 C417 C420 106(10)
C404 C418 C420 114(10)
C404 C418 C421 120(10)
C420 C418 C421 110(10)
C442 C419 C417 122(10)
C442 C419 C421 121(10)
C417 C419 C421 111(10)
C411 C420 C418 127(10)
C411 C420 C417 117(10)
C418 C420 C417 108(10)
C447 C421 C419 119(10)
C447 C421 C418 121(10)
C419 C421 C418 105(10)
C429 C422 C426 116(10)
C429 C422 C425 119(10)
C426 C422 C425 109(10)
C441 C423 C424 121(10)
C441 C423 C426 119(10)
C424 C423 C426 110(10)
C452 C424 C423 114(10)
C452 C424 C425 123(10)
C423 C424 C425 107(10)
C397 C425 C422 124(10)
C397 C425 C424 122(10)
C422 C425 C424 108(10)
C434 C426 C422 121(10)
C434 C426 C423 123(10)
C422 C426 C423 106(10)
C400 C427 C429 123(10)
C400 C427 C428 116(10)
C429 C427 C428 109(10)
C408 C428 C430 119(10)
C408 C428 C427 121(10)
C430 C428 C427 108(10)
C422 C429 C427 117(10)
C422 C429 C431 124(10)
C427 C429 C431 106(10)
C405 C430 C428 123(10)
C405 C430 C431 120(10)
C428 C430 C431 107(10)
C435 C431 C429 118(10)
C435 C431 C430 120(10)
C429 C431 C430 109(10)
C449 C432 C433 117(10)
C449 C432 C436 117(10)
C433 C432 C436 111(10)
C437 C433 C434 116(10)
C437 C433 C432 124(10)
C434 C433 C432 107(10)
C426 C434 C433 120(10)
C426 C434 C435 122(10)
C433 C434 C435 106(10)
C431 C435 C436 119(10)
C431 C435 C434 119(10)
C436 C435 C434 111(10)
C403 C436 C435 121(10)
C403 C436 C432 119(10)
C435 C436 C432 104(10)
C433 C437 C441 125(10)
C433 C437 C438 116(10)
C441 C437 C438 104(10)
C450 C438 C437 124(10)
C450 C438 C439 114(10)
C437 C438 C439 114(10)
C445 C439 C440 117(10)
C445 C439 C438 127(10)
C440 C439 C438 101(10)
C455 C440 C439 121(10)
C455 C440 C441 119(10)
C439 C440 C441 112(10)
C423 C441 C437 118(10)
C423 C441 C440 122(10)
C437 C441 C440 107(10)
C419 C442 C444 116(10)
C419 C442 C443 118(10)
C444 C442 C443 113(10)
C413 C443 C442 121(10)
C413 C443 C446 122(10)
C442 C443 C446 105(10)
C448 C444 C442 126(10)
C448 C444 C445 118(10)
C442 C444 C445 104(10)
C439 C445 C446 123(10)
C439 C445 C444 116(10)
C446 C445 C444 110(10)
C456 C446 C445 119(10)
C456 C446 C443 117(10)
C445 C446 C443 108(10)
C421 C447 C451 121(10)
C421 C447 C448 123(10)
C451 C447 C448 106(10)
C444 C448 C450 124(10)
C444 C448 C447 114(10)
C450 C448 C447 110(10)
C432 C449 C451 125(10)
C432 C449 C450 122(10)
C451 C449 C450 107(10)
C438 C450 C448 120(10)
C438 C450 C449 117(10)
C448 C450 C449 107(10)
C447 C451 C449 110(10)
C447 C451 C402 117(10)
C449 C451 C402 119(10)
C424 C452 C454 116(10)
C424 C452 C455 127(10)
C454 C452 C455 106(10)
C415 C453 C454 121(10)
C415 C453 C456 119(10)
C454 C453 C456 107(10)
C401 C454 C452 118(10)
C401 C454 C453 118(10)
C452 C454 C453 110(10)
C440 C455 C452 116(10)
C440 C455 C456 121(10)
C452 C455 C456 109(10)
C446 C456 C455 119(10)
C446 C456 C453 122(10)
C455 C456 C453 108(10)
C498 C457 C458 119.15(10)
C498 C457 C461 117.91(8)
C458 C457 C461 107.81(10)
C457 C458 C468 119.36(12)
C457 C458 C459 107.7
C468 C458 C459 117.42(10)
C503 C459 C460 119.87(8)
C503 C459 C458 120.20(9)
C460 C459 C458 109.77(9)
C483 C460 C459 120.43(11)
C483 C460 C461 121.32(6)
C459 C460 C461 107.76(13)
C496 C461 C460 119.15(8)
C496 C461 C457 121.24(8)
C460 C461 C457 106.94(11)
C514 C462 C463 119.71(11)
C514 C462 C466 121.49(12)
C463 C462 C466 107.06(8)
C476 C463 C464 118.77(13)
C476 C463 C462 118.90(12)
C464 C463 C462 107.89(6)
C508 C464 C463 121.70(10)
C508 C464 C465 117.80(11)
C463 C464 C465 109.78(8)
C490 C465 C466 122.13(9)
C490 C465 C464 121.46(8)
C466 C465 C464 105.11(7)
C465 C466 C479 117.17(10)
C465 C466 C462 110.08(9)
C479 C466 C462 120.02(6)
C502 C467 C468 121.88(7)
C502 C467 C471 120.38(9)
C468 C467 C471 106.88(11)
C469 C468 C467 111.32(8)
C469 C468 C458 117.56(14)
C467 C468 C458 119.79(14)
C468 C469 C470 106.93(12)
C468 C469 C497 125.97(10)
C470 C469 C497 119.08(9)
C469 C470 C488 120.61(12)
C469 C470 C471 110.40(15)
C488 C470 C471 117.87(8)
C477 C471 C467 121.18(16)
C477 C471 C470 121.50(10)
C467 C471 C470 104.27(16)
C516 C472 C473 121.06(9)
C516 C472 C476 121.65(12)
C473 C472 C476 108.81(10)
C472 C473 C484 117.90(15)
C472 C473 C474 109.37(12)
C484 C473 C474 117.67(7)
C493 C474 C475 121.61(15)
C493 C474 C473 121.30(10)
C475 C474 C473 103.60(13)
C510 C475 C476 120.66(13)
C510 C475 C474 118.77(7)
C476 C475 C474 110.42(10)
C463 C476 C475 120.92(14)
C463 C476 C472 119.95(12)
C475 C476 C472 107.61(8)
C471 C477 C478 119.14(9)
C471 C477 C481 118.13(10)
C478 C477 C481 111.41(8)
C489 C478 C477 123.35(9)
C489 C478 C479 116.8
C477 C478 C479 107.49(6)
C466 C479 C478 121.10(8)
C466 C479 C480 118.7
C478 C479 C480 106.6
C512 C480 C481 124.67(11)
C512 C480 C479 119.14(7)
C481 C480 C479 106.65(10)
C506 C481 C480 116.09(10)
C506 C481 C477 120.47(13)
C480 C481 C477 107.81(12)
C492 C482 C484 123.48(10)
C492 C482 C483 118.57(8)
C484 C482 C483 107.58(7)
C460 C483 C486 124.7
C460 C483 C482 118.68(8)
C486 C483 C482 103.5
C485 C484 C473 121.72(8)
C485 C484 C482 109.44(6)
C473 C484 C482 117.85(9)
C513 C485 C484 118.69(8)
C513 C485 C486 121.36(8)
C484 C485 C486 107.20(9)
C504 C486 C485 120.25(9)
C504 C486 C483 114.46(12)
C485 C486 C483 112.25(8)
C501 C487 C488 123.13(9)
C501 C487 C491 120.20(6)
C488 C487 C491 103.39(8)
C487 C488 C489 109.96(8)
C487 C488 C470 117.48(10)
C489 C488 C470 119.88(8)
C478 C489 C490 122.37(9)
C478 C489 C488 118.07(10)
C490 C489 C488 108.58(8)
C465 C490 C489 120.38(10)
C465 C490 C491 121.7
C489 C490 C491 107.0
C490 C491 C487 111.05(7)
C490 C491 C509 117.12(8)
C487 C491 C509 118.48(9)
C496 C492 C482 122.60(9)
C496 C492 C493 107.03(8)
C482 C492 C493 117.71(9)
C474 C493 C494 119.29(10)
C474 C493 C492 121.96(9)
C494 C493 C492 109.00(6)
C511 C494 C493 118.23(13)
C511 C494 C495 121.81(10)
C493 C494 C495 106.28(11)
C499 C495 C496 124.95(14)
C499 C495 C494 117.58(9)
C496 C495 C494 105.20(8)
C492 C496 C461 119.50(9)
C492 C496 C495 112.5
C461 C496 C495 117.60(8)
C498 C497 C501 111.1
C498 C497 C469 113.18(8)
C501 C497 C469 119.33(10)
C457 C498 C497 124.60(13)
C457 C498 C499 121.3
C497 C498 C499 105.18(9)
C495 C499 C500 122.27(8)
C495 C499 C498 116.67(7)
C500 C499 C498 106.30(8)
C507 C500 C501 118.29(13)
C507 C500 C499 120.53(5)
C501 C500 C499 110.57(6)
C487 C501 C500 123.89(6)
C487 C501 C497 119.79(14)
C500 C501 C497 106.62(13)
C467 C502 C506 121.06(8)
C467 C502 C503 122.94(10)
C506 C502 C503 106.49(5)
C459 C503 C504 117.3
C459 C503 C502 117.31(10)
C504 C503 C502 109.09(8)
C486 C504 C503 123.20(9)
C486 C504 C505 118.72(7)
C503 C504 C505 105.10(8)
C515 C505 C506 122.56(10)
C515 C505 C504 119.3
C506 C505 C504 108.05(6)
C505 C506 C481 120.43(7)
C505 C506 C502 111.05(13)
C481 C506 C502 118.57(15)
C500 C507 C509 120.65(10)
C500 C507 C511 119.90(9)
C509 C507 C511 106.43(9)
C464 C508 C510 118.82(12)
C464 C508 C509 119.92(8)
C510 C508 C509 108.15(13)
C508 C509 C507 108.6
C508 C509 C491 121.92(8)
C507 C509 C491 118.44(7)
C475 C510 C508 119.04(12)
C475 C510 C511 119.04(9)
C508 C510 C511 109.58(8)
C510 C511 C494 122.78(13)
C510 C511 C507 107.27(17)
C494 C511 C507 117.7
C480 C512 C515 116.27(8)
C480 C512 C514 120.50(9)
C515 C512 C514 107.60(6)
C485 C513 C516 120.47(11)
C485 C513 C515 120.49(7)
C516 C513 C515 106.49(13)
C462 C514 C516 121.48(12)
C462 C514 C512 119.92(8)
C516 C514 C512 107.59(11)
C505 C515 C512 119.84(9)
C505 C515 C513 119.77(10)
C512 C515 C513 108.58(7)
C472 C516 C514 118.26(11)
C472 C516 C513 119.93(8)
C514 C516 C513 109.64(8)
C2S C1S C6S 120.0(3)
C2S C1S Cl2S 119(10)
C6S C1S Cl2S 120(10)
C3S C2S C1S 120.0(5)
C3S C2S Cl1S 113(10)
C1S C2S Cl1S 127(10)
C2S C3S C4S 120.0(4)
C5S C4S C3S 120.0(3)
C4S C5S C6S 120.0(4)
C5S C6S C1S 120.0(3)
C8S C7S C12S 120.0(6)
C8S C7S Cl4S 98(10)
C12S C7S Cl4S 141(10)
C7S C8S C9S 120.0(2)
C7S C8S Cl3S 125(10)
C9S C8S Cl3S 115(10)
C10S C9S C8S 120.0(3)
C9S C10S C11S 120.0(5)
C12S C11S C10S 120.00(16)
C11S C12S C7S 120.0(4)

loop_
_geom_bond_atom_site_label_1
_geom_bond_atom_site_label_2
_geom_bond_distance
Zn1 N2 2.0(4)
Zn1 N3 2.0(4)
Zn1 N1 2.1(4)
Zn1 N4 2.1(4)
Zn1 O1 2.1(4)
Zn2 N9 2.1(4)
Zn2 N8 2.1(4)
Zn2 N6 2.1(4)
Zn2 N7 2.1(4)
Zn2 O2 2.2(3)
O1 C48 1.4(7)
O1 C45 1.4(7)
O2 C96 1.4(7)
O2 C93 1.4(7)
N1 C1 1.3(6)
N1 C4 1.4(6)
N2 C6 1.4(6)
N2 C9 1.4(6)
N3 C14 1.3(6)
N3 C11 1.4(6)
N4 C16 1.3(6)
N4 C19 1.3(7)
N6 C52 1.3(6)
N6 C49 1.4(6)
N7 C57 1.4(6)
N7 C54 1.4(6)
N8 C62 1.4(6)
N8 C59 1.4(6)
N9 C64 1.4(6)
N9 C67 1.4(6)
C1 C20 1.4(7)
C1 C2 1.4(7)
C2 C3 1.3(6)
C3 C4 1.4(7)
C4 C5 1.4(7)
C5 C6 1.4(7)
C5 C21 1.5(7)
C6 C7 1.5(7)
C7 C8 1.3(6)
C8 C9 1.5(7)
C9 C10 1.4(7)
C10 C11 1.4(6)
C10 C27 1.4(7)
C11 C12 1.4(7)
C12 C13 1.3(6)
C13 C14 1.5(7)
C14 C15 1.4(7)
C15 C16 1.4(7)
C15 C33 1.5(8)
C16 C17 1.4(7)
C17 C18 1.3(7)
C18 C19 1.5(7)
C19 C20 1.4(7)
C20 C39 1.5(7)
C21 C22 1.3(7)
C21 C26 1.4(7)
C22 C23 1.5(8)
C23 C24 1.3(8)
C24 C25 1.3(8)
C25 C26 1.4(7)
C27 C32 1.4(7)
C27 C28 1.4(7)
C28 C29 1.4(7)
C29 C30 1.4(7)
C30 C31 1.4(7)
C31 C32 1.4(7)
C33 C38 1.3(8)
C33 C34 1.4(8)
C34 C35 1.4(9)
C35 C36 1.3(9)
C36 C37 1.4(9)
C37 C38 1.5(9)
C39 C44 1.4(7)
C39 C40 1.4(7)
C40 C41 1.4(7)
C41 C42 1.4(7)
C42 C43 1.3(8)
C43 C44 1.4(8)
C45 C46 1.5(8)
C46 C47 1.5(7)
C47 C48 1.5(8)
C49 C50 1.4(7)
C49 C68 1.4(7)
C50 C51 1.3(7)
C51 C52 1.5(7)
C52 C53 1.4(7)
C53 C54 1.4(7)
C53 C69 1.5(7)
C54 C55 1.4(7)
C55 C56 1.4(7)
C56 C57 1.4(7)
C57 C58 1.4(7)
C58 C59 1.4(6)
C58 C75 1.5(7)
C59 C60 1.5(7)
C60 C61 1.3(6)
C61 C62 1.4(7)
C62 C63 1.4(7)
C63 C64 1.4(8)
C63 C81 1.5(7)
C64 C65 1.4(7)
C65 C66 1.3(7)
C66 C67 1.4(7)
C67 C68 1.4(7)
C68 C87 1.5(7)
C69 C74 1.4(7)
C69 C70 1.5(7)
C70 C71 1.3(7)
C71 C72 1.4(7)
C72 C73 1.4(7)
C73 C74 1.4(7)
C75 C80 1.4(7)
C75 C76 1.4(7)
C76 C77 1.4(7)
C77 C78 1.4(8)
C78 C79 1.3(8)
C79 C80 1.4(8)
C81 C86 1.3(7)
C81 C82 1.4(7)
C82 C83 1.4(8)
C83 C84 1.4(8)
C84 C85 1.3(8)
C85 C86 1.5(8)
C87 C92 1.4(7)
C87 C88 1.4(8)
C88 C89 1.4(8)
C89 C90 1.3(9)
C90 C91 1.4(8)
C91 C92 1.5(8)
C93 C94 1.5(8)
C94 C95 1.6(7)
C95 C96 1.5(8)
C97 C115 1.4(8)
C97 C134 1.5(8)
C97 C132 1.5(8)
C98 C131 1.4(8)
C98 C143 1.4(8)
C98 C128 1.5(8)
C99 C101 1.3(8)
C99 C125 1.4(8)
C99 C121 1.5(8)
C100 C119 1.4(8)
C100 C108 1.4(8)
C100 C115 1.5(8)
C101 C141 1.4(8)
C101 C140 1.5(9)
C102 C147 1.4(8)
C102 C104 1.5(9)
C102 C114 1.5(9)
C103 C140 1.4(9)
C103 C117 1.4(8)
C103 C146 1.5(8)
C104 C113 1.3(8)
C104 C137 1.5(9)
C105 C139 1.4(8)
C105 C144 1.4(8)
C105 C126 1.4(8)
C106 C155 1.4(9)
C106 C147 1.4(9)
C106 C130 1.4(8)
C107 C133 1.4(8)
C107 C129 1.5(8)
C107 C155 1.5(9)
C108 C146 1.4(8)
C108 C154 1.5(8)
C109 C149 1.4(8)
C109 C135 1.4(8)
C109 C145 1.5(8)
C110 C119 1.4(9)
C110 C121 1.4(8)
C110 C123 1.5(9)
C111 C112 1.3(9)
C111 C114 1.5(9)
C111 C137 1.5(9)
C112 C139 1.5(9)
C112 C119 1.5(9)
C113 C120 1.5(8)
C113 C155 1.5(8)
C114 C126 1.4(8)
C115 C139 1.4(8)
C116 C144 1.4(8)
C116 C145 1.4(8)
C116 C118 1.5(8)
C117 C152 1.4(8)
C117 C154 1.5(8)
C118 C127 1.4(8)
C118 C126 1.5(8)
C120 C125 1.4(8)
C120 C129 1.4(9)
C121 C146 1.4(8)
C122 C138 1.4(8)
C122 C131 1.4(8)
C122 C151 1.4(8)
C123 C137 1.4(9)
C123 C125 1.4(9)
C124 C153 1.4(8)
C124 C136 1.4(8)
C124 C140 1.5(9)
C127 C149 1.4(8)
C127 C147 1.5(8)
C128 C153 1.4(8)
C128 C133 1.4(9)
C129 C141 1.4(9)
C130 C142 1.4(8)
C130 C149 1.5(8)
C131 C136 1.5(8)
C132 C154 1.4(8)
C132 C148 1.4(8)
C133 C142 1.5(9)
C134 C144 1.4(8)
C134 C156 1.4(8)
C135 C143 1.4(8)
C135 C151 1.5(8)
C136 C152 1.4(8)
C138 C148 1.4(8)
C138 C152 1.4(8)
C141 C153 1.4(8)
C142 C143 1.4(9)
C145 C150 1.4(7)
C148 C156 1.5(8)
C150 C156 1.4(8)
C150 C151 1.4(7)
C157 C177 1.3(9)
C157 C196 1.5(9)
C157 C210 1.5(9)
C158 C177 1.4(9)
C158 C182 1.4(9)
C158 C190 1.5(9)
C159 C161 1.4(9)
C159 C179 1.4(8)
C159 C209 1.5(9)
C160 C192 1.4(9)
C160 C163 1.4(8)
C160 C197 1.5(8)
C161 C168 1.4(9)
C161 C210 1.5(10)
C162 C203 1.3(8)
C162 C199 1.4(9)
C162 C183 1.5(9)
C163 C187 1.4(8)
C163 C169 1.4(8)
C164 C185 1.4(9)
C164 C186 1.4(9)
C164 C200 1.4(9)
C165 C195 1.4(9)
C165 C183 1.4(9)
C165 C181 1.5(9)
C166 C202 1.3(8)
C166 C197 1.4(8)
C166 C176 1.5(9)
C167 C186 1.4(9)
C167 C184 1.4(9)
C167 C178 1.5(9)
C168 C175 1.4(9)
C168 C196 1.4(9)
C169 C176 1.4(9)
C169 C180 1.6(9)
C170 C189 1.3(9)
C170 C208 1.4(8)
C170 C203 1.5(9)
C171 C188 1.4(9)
C171 C204 1.4(9)
C171 C195 1.5(9)
C172 C207 1.3(8)
C172 C210 1.3(9)
C172 C202 1.5(9)
C173 C202 1.3(9)
C173 C193 1.5(9)
C173 C177 1.6(10)
C174 C215 1.4(9)
C174 C205 1.4(9)
C174 C203 1.5(9)
C175 C194 1.5(9)
C175 C212 1.6(9)
C176 C207 1.4(9)
C178 C211 1.3(9)
C178 C182 1.4(9)
C179 C213 1.4(8)
C179 C212 1.4(9)
C180 C206 1.3(8)
C180 C215 1.3(8)
C181 C192 1.4(9)
C181 C199 1.4(9)
C182 C191 1.4(8)
C183 C185 1.4(8)
C184 C194 1.4(9)
C184 C191 1.4(9)
C185 C189 1.6(9)
C186 C198 1.4(9)
C187 C199 1.4(8)
C187 C215 1.5(8)
C188 C190 1.4(8)
C188 C211 1.5(9)
C189 C198 1.4(9)
C190 C193 1.4(9)
C191 C196 1.4(9)
C192 C204 1.6(9)
C193 C214 1.4(8)
C194 C201 1.5(9)
C195 C200 1.5(9)
C197 C214 1.5(8)
C198 C201 1.4(8)
C200 C211 1.4(9)
C201 C216 1.4(8)
C204 C214 1.3(8)
C205 C208 1.4(8)
C205 C213 1.5(8)
C206 C209 1.4(8)
C206 C213 1.5(8)
C207 C209 1.5(9)
C208 C216 1.4(7)
C212 C216 1.4(8)
C217 C265 1.3(9)
C217 C251 1.4(10)
C217 C230 1.6(10)
C218 C242 1.3(9)
C218 C269 1.4(9)
C218 C244 1.5(9)
C219 C223 1.3(9)
C219 C224 1.4(9)
C219 C238 1.4(9)
C220 C272 1.4(9)
C220 C258 1.3(9)
C220 C229 1.5(10)
C221 C222 1.4(8)
C221 C247 1.4(9)
C221 C237 1.4(8)
C222 C252 1.3(8)
C222 C225 1.5(9)
C223 C244 1.5(9)
C223 C232 1.6(9)
C224 C227 1.3(8)
C224 C257 1.6(9)
C225 C236 1.4(10)
C225 C261 1.4(9)
C226 C255 1.3(8)
C226 C235 1.4(9)
C226 C256 1.5(9)
C227 C250 1.4(8)
C227 C254 1.5(9)
C228 C246 1.3(9)
C228 C267 1.4(8)
C228 C274 1.5(8)
C229 C230 1.4(10)
C229 C253 1.5(9)
C230 C243 1.3(9)
C231 C264 1.3(8)
C231 C272 1.4(9)
C231 C253 1.5(9)
C232 C248 1.3(9)
C232 C240 1.4(8)
C233 C269 1.3(9)
C233 C261 1.4(9)
C233 C252 1.5(9)
C234 C239 1.4(8)
C234 C259 1.4(9)
C234 C256 1.5(9)
C235 C257 1.3(8)
C235 C259 1.5(8)
C236 C243 1.4(9)
C236 C265 1.5(9)
C237 C263 1.3(7)
C237 C268 1.4(8)
C238 C259 1.3(9)
C238 C240 1.5(9)
C239 C270 1.4(8)
C239 C264 1.5(8)
C240 C270 1.4(8)
C241 C252 1.4(9)
C241 C242 1.4(9)
C241 C263 1.5(8)
C242 C248 1.5(9)
C243 C247 1.5(9)
C244 C250 1.4(9)
C245 C267 1.3(9)
C245 C265 1.5(9)
C245 C273 1.5(8)
C246 C250 1.5(10)
C246 C269 1.6(10)
C247 C276 1.4(9)
C248 C260 1.5(9)
C249 C273 1.4(8)
C249 C251 1.4(9)
C249 C266 1.5(8)
C251 C258 1.5(9)
C253 C276 1.3(8)
C254 C274 1.4(8)
C254 C262 1.4(8)
C255 C266 1.4(8)
C255 C258 1.5(9)
C256 C272 1.3(8)
C257 C262 1.5(8)
C260 C275 1.4(7)
C260 C263 1.4(8)
C261 C267 1.4(8)
C262 C266 1.4(8)
C264 C271 1.5(8)
C268 C271 1.4(8)
C268 C276 1.5(9)
C270 C275 1.4(8)
C271 C275 1.5(8)
C273 C274 1.4(8)
C277 C293 1.3(10)
C277 C302 1.4(10)
C277 C283 1.4(10)
C278 C286 1.2(12)
C278 C289 1.5(12)
C278 C284 1.5(13)
C279 C305 1.3(11)
C279 C312 1.4(10)
C279 C332 1.5(10)
C280 C311 1.3(11)
C280 C310 1.4(10)
C280 C333 1.4(10)
C281 C316 1.3(9)
C281 C322 1.3(10)
C281 C306 1.5(10)
C282 C295 1.3(11)
C282 C303 1.4(11)
C282 C322 1.6(11)
C283 C284 1.4(9)
C283 C304 1.5(10)
C284 C285 1.4(9)
C285 C298 1.2(9)
C285 C296 1.4(9)
C286 C313 1.3(9)
C286 C298 1.7(10)
C287 C292 1.3(11)
C287 C324 1.4(11)
C287 C320 1.6(11)
C288 C300 1.3(9)
C288 C325 1.4(8)
C288 C324 1.6(9)
C289 C321 1.5(8)
C289 C302 1.5(9)
C290 C304 1.3(10)
C290 C319 1.4(9)
C290 C293 1.6(10)
C291 C309 1.3(9)
C291 C315 1.4(9)
C291 C325 1.5(9)
C292 C299 1.4(8)
C292 C330 1.7(10)
C293 C332 1.4(9)
C294 C330 1.4(8)
C294 C297 1.4(9)
C294 C328 1.5(8)
C295 C306 1.3(10)
C295 C330 1.4(10)
C296 C335 1.5(8)
C296 C317 1.6(9)
C297 C307 1.2(9)
C297 C303 1.5(9)
C298 C310 1.4(9)
C299 C301 1.4(8)
C299 C328 1.4(8)
C300 C320 1.4(10)
C300 C314 1.4(10)
C301 C326 1.4(9)
C301 C312 1.5(9)
C302 C331 1.5(9)
C303 C311 1.6(10)
C304 C317 1.4(9)
C305 C319 1.5(10)
C305 C325 1.6(10)
C306 C320 1.3(9)
C307 C313 1.4(9)
C307 C321 1.5(9)
C308 C309 1.4(8)
C308 C317 1.4(8)
C308 C336 1.4(7)
C309 C319 1.6(9)
C310 C323 1.4(8)
C311 C313 1.4(10)
C312 C324 1.3(8)
C314 C316 1.5(9)
C314 C315 1.5(9)
C315 C329 1.5(8)
C316 C327 1.6(8)
C318 C327 1.4(8)
C318 C323 1.4(8)
C318 C333 1.5(8)
C321 C334 1.4(8)
C322 C333 1.3(8)
C323 C335 1.4(8)
C326 C331 1.4(8)
C326 C332 1.5(9)
C327 C329 1.4(7)
C328 C334 1.4(8)
C329 C336 1.4(7)
C331 C334 1.5(8)
C335 C336 1.4(7)
C337 C396 1.3(9)
C337 C389 1.4(10)
C337 C344 1.5(10)
C338 C368 1.4(10)
C338 C352 1.4(10)
C338 C375 1.5(10)
C339 C388 1.4(9)
C339 C391 1.5(9)
C339 C369 1.5(9)
C340 C348 1.4(10)
C340 C351 1.4(11)
C340 C366 1.6(10)
C341 C356 1.3(9)
C341 C343 1.5(10)
C341 C351 1.5(11)
C342 C349 1.3(10)
C342 C352 1.3(10)
C342 C355 1.6(10)
C343 C381 1.5(10)
C343 C376 1.6(10)
C344 C382 1.3(9)
C344 C386 1.6(11)
C345 C391 1.4(10)
C345 C357 1.4(11)
C345 C349 1.5(10)
C346 C374 1.3(10)
C346 C358 1.4(10)
C346 C352 1.4(10)
C347 C361 1.4(9)
C347 C348 1.4(10)
C347 C356 1.4(9)
C348 C390 1.4(10)
C349 C380 1.6(10)
C350 C389 1.4(10)
C350 C362 1.4(9)
C350 C378 1.5(10)
C351 C395 1.4(10)
C353 C386 1.4(10)
C353 C364 1.4(10)
C353 C389 1.4(10)
C354 C377 1.3(10)
C354 C367 1.3(9)
C354 C382 1.6(9)
C355 C375 1.3(9)
C355 C394 1.4(9)
C356 C393 1.4(8)
C357 C381 1.4(10)
C357 C395 1.5(10)
C358 C380 1.3(9)
C358 C370 1.7(10)
C359 C385 1.3(9)
C359 C374 1.5(11)
C359 C370 1.5(10)
C360 C366 1.3(10)
C360 C371 1.5(10)
C360 C367 1.5(10)
C361 C373 1.4(10)
C361 C365 1.7(11)
C362 C368 1.4(10)
C362 C363 1.5(10)
C363 C396 1.4(9)
C363 C384 1.5(10)
C364 C373 1.4(10)
C364 C372 1.4(10)
C365 C386 1.3(10)
C365 C390 1.4(10)
C366 C388 1.4(9)
C367 C369 1.5(9)
C368 C392 1.8(11)
C369 C387 1.5(9)
C370 C376 1.3(9)
C371 C390 1.3(9)
C371 C382 1.5(9)
C372 C378 1.3(10)
C372 C385 1.5(10)
C373 C379 1.5(10)
C374 C392 1.3(10)
C375 C384 1.4(10)
C376 C393 1.5(9)
C377 C396 1.5(10)
C377 C383 1.6(10)
C378 C392 1.4(10)
C379 C385 1.4(9)
C379 C393 1.4(8)
C380 C381 1.4(10)
C383 C387 1.4(8)
C383 C384 1.4(8)
C387 C394 1.5(10)
C388 C395 1.4(9)
C391 C394 1.4(10)
C397 C425 1.39(10)
C397 C401 1.45(10)
C397 C400 1.45(10)
C398 C416 1.39(10)
C398 C401 1.45(10)
C398 C399 1.45(10)
C399 C407 1.39(10)
C399 C400 1.45(10)
C400 C427 1.39(10)
C401 C454 1.40(10)
C402 C403 1.45(10)
C402 C404 1.45(10)
C402 C451 1.5(9)
C403 C436 1.39(10)
C403 C405 1.45(10)
C404 C418 1.40(10)
C404 C406 1.45(10)
C405 C430 1.39(10)
C405 C406 1.45(10)
C406 C410 1.40(10)
C407 C408 1.45(10)
C407 C409 1.45(10)
C408 C428 1.39(10)
C408 C410 1.45(10)
C409 C414 1.40(10)
C409 C411 1.45(10)
C410 C411 1.45(10)
C411 C420 1.40(10)
C412 C417 1.40(10)
C412 C414 1.45(10)
C412 C413 1.45(10)
C413 C443 1.39(10)
C413 C415 1.45(10)
C414 C416 1.45(10)
C415 C453 1.39(10)
C415 C416 1.45(10)
C417 C419 1.45(10)
C417 C420 1.45(10)
C418 C420 1.45(10)
C418 C421 1.45(10)
C419 C442 1.40(10)
C419 C421 1.45(10)
C421 C447 1.39(10)
C422 C429 1.39(10)
C422 C426 1.45(10)
C422 C425 1.45(10)
C423 C441 1.39(10)
C423 C424 1.45(10)
C423 C426 1.45(10)
C424 C452 1.40(10)
C424 C425 1.45(10)
C426 C434 1.39(10)
C427 C429 1.45(10)
C427 C428 1.45(10)
C428 C430 1.45(10)
C429 C431 1.45(10)
C430 C431 1.45(10)
C431 C435 1.39(10)
C432 C449 1.39(10)
C432 C433 1.45(10)
C432 C436 1.45(10)
C433 C437 1.39(10)
C433 C434 1.45(10)
C434 C435 1.45(10)
C435 C436 1.45(10)
C437 C441 1.45(10)
C437 C438 1.45(10)
C438 C450 1.39(10)
C438 C439 1.45(10)
C439 C445 1.39(10)
C439 C440 1.45(10)
C440 C455 1.39(10)
C440 C441 1.45(10)
C442 C444 1.45(10)
C442 C443 1.45(10)
C443 C446 1.45(10)
C444 C448 1.39(10)
C444 C445 1.45(10)
C445 C446 1.45(10)
C446 C456 1.39(10)
C447 C451 1.45(10)
C447 C448 1.45(10)
C448 C450 1.45(10)
C449 C451 1.45(10)
C449 C450 1.45(10)
C452 C454 1.45(10)
C452 C455 1.45(10)
C453 C454 1.45(10)
C453 C456 1.45(10)
C455 C456 1.45(10)
C457 C498 1.3513
C457 C458 1.4405
C457 C461 1.5440
C458 C468 1.4491
C458 C459 1.5021
C459 C503 1.4198
C459 C460 1.4522
C460 C483 1.2936
C460 C461 1.4818
C461 C496 1.3933
C462 C514 1.3835
C462 C463 1.4518
C462 C466 1.4842
C463 C476 1.3641
C463 C464 1.4060
C464 C508 1.3979
C464 C465 1.5192
C465 C490 1.3568
C465 C466 1.4031
C466 C479 1.4236
C467 C502 1.3260
C467 C468 1.4344
C467 C471 1.4365
C468 C469 1.3437
C469 C470 1.4075
C469 C497 1.4482
C470 C488 1.4449
C470 C471 1.4485
C471 C477 1.3637
C472 C516 1.3725
C472 C473 1.4106
C472 C476 1.4399
C473 C484 1.4356
C473 C474 1.4856
C474 C493 1.3961
C474 C475 1.4722
C475 C510 1.3874
C475 C476 1.4140
C477 C478 1.4197
C477 C481 1.4386
C478 C489 1.3782
C478 C479 1.4473
C479 C480 1.5390
C480 C512 1.4052
C480 C481 1.4278
C481 C506 1.3961
C482 C492 1.3803
C482 C484 1.4983
C482 C483 1.5025
C483 C486 1.4794
C484 C485 1.4163
C485 C513 1.3741
C485 C486 1.4418
C486 C504 1.4072
C487 C501 1.3407
C487 C488 1.4405
C487 C491 1.4477
C488 C489 1.4418
C489 C490 1.3882
C490 C491 1.4348
C491 C509 1.4693(10)
C492 C496 1.3555
C492 C493 1.4443
C493 C494 1.4288
C494 C511 1.4266
C494 C495 1.4767
C495 C499 1.3892
C495 C496 1.4272
C497 C498 1.4305(10)
C497 C501 1.4441
C498 C499 1.5282
C499 C500 1.4343
C500 C507 1.4068
C500 C501 1.4335
C502 C506 1.4326
C502 C503 1.4782
C503 C504 1.4501
C504 C505 1.5209
C505 C515 1.3848
C505 C506 1.3959
C507 C509 1.4501
C507 C511 1.4768
C508 C510 1.4208
C508 C509 1.4314
C510 C511 1.4239
C512 C515 1.4219
C512 C514 1.4997
C513 C516 1.4610
C513 C515 1.4810
C514 C516 1.4124
Cl1S C2S 1.5(9)
Cl2S C1S 1.7(9)
C1S C2S 1.390(4)
C1S C6S 1.390(2)
C2S C3S 1.390(5)
C3S C4S 1.390(3)
C4S C5S 1.390(4)
C5S C6S 1.390(3)
Cl3S C8S 1.9(9)
Cl4S C7S 2.0(10)
C7S C8S 1.390(7)
C7S C12S 1.3900(19)
C8S C9S 1.390(6)
C9S C10S 1.390(3)
C10S C11S 1.390(3)
C11S C12S 1.390(4)

loop_
_geom_torsion_atom_site_label_1
_geom_torsion_atom_site_label_2
_geom_torsion_atom_site_label_3
_geom_torsion_atom_site_label_4
_geom_torsion
N2 Zn1 O1 C48 88(49)
N3 Zn1 O1 C48 -2(50)
N1 Zn1 O1 C48 179(48)
N4 Zn1 O1 C48 -91(49)
N2 Zn1 O1 C45 -112(48)
N3 Zn1 O1 C45 157(47)
N1 Zn1 O1 C45 -22(49)
N4 Zn1 O1 C45 68(48)
N9 Zn2 O2 C96 -125(47)
N8 Zn2 O2 C96 -34(48)
N6 Zn2 O2 C96 145(46)
N7 Zn2 O2 C96 55(48)
N9 Zn2 O2 C93 100(47)
N8 Zn2 O2 C93 -169(46)
N6 Zn2 O2 C93 10(48)
N7 Zn2 O2 C93 -80(47)
N2 Zn1 N1 C1 -177(41)
N3 Zn1 N1 C1 -89(71)
N4 Zn1 N1 C1 -13(41)
O1 Zn1 N1 C1 86(41)
N2 Zn1 N1 C4 9(38)
N3 Zn1 N1 C4 96(68)
N4 Zn1 N1 C4 172(38)
O1 Zn1 N1 C4 -89(38)
N3 Zn1 N2 C6 -169(42)
N1 Zn1 N2 C6 -4(42)
N4 Zn1 N2 C6 -88(68)
O1 Zn1 N2 C6 94(42)
N3 Zn1 N2 C9 11(40)
N1 Zn1 N2 C9 176(40)
N4 Zn1 N2 C9 91(68)
O1 Zn1 N2 C9 -87(40)
N2 Zn1 N3 C14 176(45)
N1 Zn1 N3 C14 88(73)
N4 Zn1 N3 C14 12(45)
O1 Zn1 N3 C14 -87(46)
N2 Zn1 N3 C11 -13(39)
N1 Zn1 N3 C11 -100(68)
N4 Zn1 N3 C11 -176(39)
O1 Zn1 N3 C11 85(39)
N2 Zn1 N4 C16 -83(73)
N3 Zn1 N4 C16 -2(44)
N1 Zn1 N4 C16 -167(44)
O1 Zn1 N4 C16 95(44)
N2 Zn1 N4 C19 94(68)
N3 Zn1 N4 C19 174(44)
N1 Zn1 N4 C19 9(43)
O1 Zn1 N4 C19 -88(44)
N9 Zn2 N6 C52 173(40)
N8 Zn2 N6 C52 87(69)
N7 Zn2 N6 C52 8(40)
O2 Zn2 N6 C52 -89(40)
N9 Zn2 N6 C49 -14(40)
N8 Zn2 N6 C49 -100(66)
N7 Zn2 N6 C49 -179(40)
O2 Zn2 N6 C49 84(40)
N9 Zn2 N7 C57 86(81)
N8 Zn2 N7 C57 5(41)
N6 Zn2 N7 C57 168(42)
O2 Zn2 N7 C57 -93(41)
N9 Zn2 N7 C54 -84(81)
N8 Zn2 N7 C54 -166(41)
N6 Zn2 N7 C54 -2(40)
O2 Zn2 N7 C54 96(40)
N9 Zn2 N8 C62 10(40)
N6 Zn2 N8 C62 96(67)
N7 Zn2 N8 C62 175(40)
O2 Zn2 N8 C62 -88(40)
N9 Zn2 N8 C59 -179(39)
N6 Zn2 N8 C59 -93(67)
N7 Zn2 N8 C59 -13(39)
O2 Zn2 N8 C59 84(39)
N8 Zn2 N9 C64 -3(44)
N6 Zn2 N9 C64 -166(44)
N7 Zn2 N9 C64 -84(83)
O2 Zn2 N9 C64 96(43)
N8 Zn2 N9 C67 174(41)
N6 Zn2 N9 C67 10(41)
N7 Zn2 N9 C67 93(78)
O2 Zn2 N9 C67 -88(41)
C4 N1 C1 C20 -175(47)
Zn1 N1 C1 C20 10(71)
C4 N1 C1 C2 0(53)
Zn1 N1 C1 C2 -175(31)
N1 C1 C2 C3 0(58)
C20 C1 C2 C3 175(49)
C1 C2 C3 C4 0(56)
C1 N1 C4 C5 176(49)
Zn1 N1 C4 C5 -9(71)
C1 N1 C4 C3 -1(53)
Zn1 N1 C4 C3 175(31)
C2 C3 C4 N1 0(57)
C2 C3 C4 C5 -176(47)
N1 C4 C5 C6 1(83)
C3 C4 C5 C6 176(48)
N1 C4 C5 C21 -177(47)
C3 C4 C5 C21 -2(76)
C9 N2 C6 C5 178(51)
Zn1 N2 C6 C5 -2(77)
C9 N2 C6 C7 3(54)
Zn1 N2 C6 C7 -177(31)
C4 C5 C6 N2 5(84)
C21 C5 C6 N2 -177(48)
C4 C5 C6 C7 180(46)
C21 C5 C6 C7 -2(75)
N2 C6 C7 C8 -3(57)
C5 C6 C7 C8 -178(48)
C6 C7 C8 C9 2(54)
C6 N2 C9 C10 175(49)
Zn1 N2 C9 C10 -5(72)
C6 N2 C9 C8 -2(53)
Zn1 N2 C9 C8 178(31)
C7 C8 C9 C10 -177(49)
C7 C8 C9 N2 0(57)
N2 C9 C10 C11 -4(82)
C8 C9 C10 C11 173(48)
N2 C9 C10 C27 180(44)
C8 C9 C10 C27 -4(77)
C9 C10 C11 N3 1(84)
C27 C10 C11 N3 178(46)
C9 C10 C11 C12 -174(49)
C27 C10 C11 C12 3(77)
C14 N3 C11 C10 -177(50)
Zn1 N3 C11 C10 10(72)
C14 N3 C11 C12 -2(54)
Zn1 N3 C11 C12 -175(31)
C10 C11 C12 C13 177(49)
N3 C11 C12 C13 1(59)
C11 C12 C13 C14 0(57)
C11 N3 C14 C15 175(50)
Zn1 N3 C14 C15 -13(79)
C11 N3 C14 C13 2(57)
Zn1 N3 C14 C13 174(33)
C12 C13 C14 N3 -1(60)
C12 C13 C14 C15 -174(51)
N3 C14 C15 C16 -1(88)
C13 C14 C15 C16 171(50)
N3 C14 C15 C33 -173(51)
C13 C14 C15 C33 -1(80)
C19 N4 C16 C17 4(61)
Zn1 N4 C16 C17 -179(32)
C19 N4 C16 C15 175(52)
Zn1 N4 C16 C15 -8(77)
C14 C15 C16 N4 12(88)
C33 C15 C16 N4 -176(51)
C14 C15 C16 C17 -178(52)
C33 C15 C16 C17 -6(83)
N4 C16 C17 C18 -3(64)
C15 C16 C17 C18 -174(51)
C16 C17 C18 C19 1(59)
C16 N4 C19 C20 175(55)
Zn1 N4 C19 C20 -2(82)
C16 N4 C19 C18 -3(60)
Zn1 N4 C19 C18 179(31)
C17 C18 C19 N4 2(61)
C17 C18 C19 C20 -177(53)
N1 C1 C20 C19 2(85)
C2 C1 C20 C19 -172(51)
N1 C1 C20 C39 179(45)
C2 C1 C20 C39 5(76)
N4 C19 C20 C1 -6(95)
C18 C19 C20 C1 172(51)
N4 C19 C20 C39 177(52)
C18 C19 C20 C39 -5(80)
C4 C5 C21 C22 -60(76)
C6 C5 C21 C22 122(61)
C4 C5 C21 C26 113(60)
C6 C5 C21 C26 -65(70)
C26 C21 C22 C23 4(87)
C5 C21 C22 C23 177(51)
C21 C22 C23 C24 -4(94)
C22 C23 C24 C25 5(100)
C23 C24 C25 C26 -8(100)
C22 C21 C26 C25 -6(87)
C5 C21 C26 C25 -179(53)
C24 C25 C26 C21 8(93)
C11 C10 C27 C32 -64(69)
C9 C10 C27 C32 113(58)
C11 C10 C27 C28 116(55)
C9 C10 C27 C28 -67(66)
C32 C27 C28 C29 5(74)
C10 C27 C28 C29 -175(48)
C27 C28 C29 C30 -8(81)
C28 C29 C30 C31 8(84)
C29 C30 C31 C32 -5(85)
C30 C31 C32 C27 2(87)
C28 C27 C32 C31 -2(78)
C10 C27 C32 C31 178(50)
C14 C15 C33 C38 111(70)
C16 C15 C33 C38 -62(81)
C14 C15 C33 C34 -71(70)
C16 C15 C33 C34 116(61)
C38 C33 C34 C35 0(100)
C15 C33 C34 C35 -179(59)
C33 C34 C35 C36 2(100)
C34 C35 C36 C37 -7(100)
C35 C36 C37 C38 7(100)
C34 C33 C38 C37 2(100)
C15 C33 C38 C37 179(58)
C36 C37 C38 C33 -4(96)
C1 C20 C39 C44 -62(68)
C19 C20 C39 C44 115(59)
C1 C20 C39 C40 119(54)
C19 C20 C39 C40 -63(67)
C44 C39 C40 C41 2(77)
C20 C39 C40 C41 -180(46)
C39 C40 C41 C42 1(79)
C40 C41 C42 C43 1(87)
C41 C42 C43 C44 -5(93)
C40 C39 C44 C43 -5(81)
C20 C39 C44 C43 176(49)
C42 C43 C44 C39 7(89)
C48 O1 C45 C46 -19(74)
Zn1 O1 C45 C46 -180(34)
O1 C45 C46 C47 15(65)
C45 C46 C47 C48 -7(61)
C45 O1 C48 C47 14(75)
Zn1 O1 C48 C47 175(35)
C46 C47 C48 O1 -3(68)
C52 N6 C49 C50 -1(55)
Zn2 N6 C49 C50 -175(31)
C52 N6 C49 C68 -175(46)
Zn2 N6 C49 C68 11(69)
N6 C49 C50 C51 1(58)
C68 C49 C50 C51 175(48)
C49 C50 C51 C52 0(56)
C49 N6 C52 C53 178(51)
Zn2 N6 C52 C53 -8(75)
C49 N6 C52 C51 0(53)
Zn2 N6 C52 C51 174(30)
C50 C51 C52 N6 0(56)
C50 C51 C52 C53 -178(50)
N6 C52 C53 C54 -2(89)
C51 C52 C53 C54 176(48)
N6 C52 C53 C69 -179(47)
C51 C52 C53 C69 -1(76)
C57 N7 C54 C55 1(56)
Zn2 N7 C54 C55 173(32)
C57 N7 C54 C53 -177(45)
Zn2 N7 C54 C53 -5(67)
C52 C53 C54 N7 9(81)
C69 C53 C54 N7 -174(43)
C52 C53 C54 C55 -169(51)
C69 C53 C54 C55 9(72)
N7 C54 C55 C56 -1(57)
C53 C54 C55 C56 177(48)
C54 C55 C56 C57 0(55)
C54 N7 C57 C58 177(50)
Zn2 N7 C57 C58 4(75)
C54 N7 C57 C56 -1(55)
Zn2 N7 C57 C56 -173(32)
C55 C56 C57 N7 0(58)
C55 C56 C57 C58 -177(47)
N7 C57 C58 C59 -9(86)
C56 C57 C58 C59 168(49)
N7 C57 C58 C75 175(48)
C56 C57 C58 C75 -9(74)
C57 C58 C59 N8 -1(80)
C75 C58 C59 N8 176(44)
C57 C58 C59 C60 -176(49)
C75 C58 C59 C60 1(75)
C62 N8 C59 C58 -173(47)
Zn2 N8 C59 C58 14(68)
C62 N8 C59 C60 3(51)
Zn2 N8 C59 C60 -170(30)
C58 C59 C60 C61 172(50)
N8 C59 C60 C61 -4(54)
C59 C60 C61 C62 3(56)
C59 N8 C62 C63 176(50)
Zn2 N8 C62 C63 -11(73)
C59 N8 C62 C61 -1(54)
Zn2 N8 C62 C61 172(31)
C60 C61 C62 N8 -1(58)
C60 C61 C62 C63 -178(50)
N8 C62 C63 C64 2(90)
C61 C62 C63 C64 178(52)
N8 C62 C63 C81 -167(48)
C61 C62 C63 C81 9(76)
C67 N9 C64 C63 179(51)
Zn2 N9 C64 C63 -4(77)
C67 N9 C64 C65 1(56)
Zn2 N9 C64 C65 178(33)
C62 C63 C64 N9 6(90)
C81 C63 C64 N9 175(47)
C62 C63 C64 C65 -176(52)
C81 C63 C64 C65 -8(82)
N9 C64 C65 C66 0(62)
C63 C64 C65 C66 -177(54)
C64 C65 C66 C67 -1(60)
C64 N9 C67 C68 174(48)
Zn2 N9 C67 C68 -4(71)
C64 N9 C67 C66 -2(55)
Zn2 N9 C67 C66 -179(33)
C65 C66 C67 C68 -173(51)
C65 C66 C67 N9 2(61)
N9 C67 C68 C49 -5(83)
C66 C67 C68 C49 170(52)
N9 C67 C68 C87 176(46)
C66 C67 C68 C87 -9(79)
N6 C49 C68 C67 1(84)
C50 C49 C68 C67 -172(50)
N6 C49 C68 C87 180(46)
C50 C49 C68 C87 7(73)
C52 C53 C69 C74 109(63)
C54 C53 C69 C74 -69(67)
C52 C53 C69 C70 -64(66)
C54 C53 C69 C70 119(53)
C74 C69 C70 C71 6(82)
C53 C69 C70 C71 179(50)
C69 C70 C71 C72 -7(86)
C70 C71 C72 C73 7(88)
C71 C72 C73 C74 -5(85)
C70 C69 C74 C73 -4(83)
C53 C69 C74 C73 -177(50)
C72 C73 C74 C69 4(85)
C59 C58 C75 C80 -63(69)
C57 C58 C75 C80 114(59)
C59 C58 C75 C76 118(56)
C57 C58 C75 C76 -65(67)
C80 C75 C76 C77 -6(82)
C58 C75 C76 C77 173(51)
C75 C76 C77 C78 5(88)
C76 C77 C78 C79 -2(96)
C77 C78 C79 C80 -1(99)
C76 C75 C80 C79 3(84)
C58 C75 C80 C79 -176(52)
C78 C79 C80 C75 0(94)
C64 C63 C81 C86 -84(74)
C62 C63 C81 C86 86(73)
C64 C63 C81 C82 96(67)
C62 C63 C81 C82 -94(65)
C86 C81 C82 C83 -1(96)
C63 C81 C82 C83 179(56)
C81 C82 C83 C84 -2(96)
C82 C83 C84 C85 0(100)
C83 C84 C85 C86 4(100)
C82 C81 C86 C85 5(98)
C63 C81 C86 C85 -174(55)
C84 C85 C86 C81 -7(95)
C67 C68 C87 C92 111(62)
C49 C68 C87 C92 -68(69)
C67 C68 C87 C88 -72(65)
C49 C68 C87 C88 109(57)
C92 C87 C88 C89 0(91)
C68 C87 C88 C89 -177(54)
C87 C88 C89 C90 3(100)
C88 C89 C90 C91 -2(100)
C89 C90 C91 C92 -2(99)
C88 C87 C92 C91 -3(82)
C68 C87 C92 C91 174(49)
C90 C91 C92 C87 4(84)
C96 O2 C93 C94 31(71)
Zn2 O2 C93 C94 173(38)
O2 C93 C94 C95 -12(69)
C93 C94 C95 C96 -9(64)
C93 O2 C96 C95 -39(71)
Zn2 O2 C96 C95 -180(36)
C94 C95 C96 O2 29(66)
C125 C99 C101 C141 -2(100)
C121 C99 C101 C141 139(68)
C125 C99 C101 C140 -139(71)
C121 C99 C101 C140 2(100)
C147 C102 C104 C113 -3(100)
C114 C102 C104 C113 139(67)
C147 C102 C104 C137 -145(61)
C114 C102 C104 C137 -3(73)
C119 C100 C108 C146 4(95)
C115 C100 C108 C146 138(62)
C119 C100 C108 C154 -139(66)
C115 C100 C108 C154 -5(94)
C114 C111 C112 C139 2(100)
C137 C111 C112 C139 -136(69)
C114 C111 C112 C119 136(69)
C137 C111 C112 C119 -1(100)
C102 C104 C113 C120 -135(67)
C137 C104 C113 C120 0(100)
C102 C104 C113 C155 6(100)
C137 C104 C113 C155 141(65)
C112 C111 C114 C126 2(100)
C137 C111 C114 C126 146(61)
C112 C111 C114 C102 -143(70)
C137 C111 C114 C102 1(73)
C147 C102 C114 C126 -2(96)
C104 C102 C114 C126 -143(64)
C147 C102 C114 C111 143(64)
C104 C102 C114 C111 1(76)
C134 C97 C115 C139 1(100)
C132 C97 C115 C139 138(68)
C134 C97 C115 C100 -142(63)
C132 C97 C115 C100 -6(99)
C119 C100 C115 C97 146(67)
C108 C100 C115 C97 7(97)
C119 C100 C115 C139 -2(79)
C108 C100 C115 C139 -141(64)
C140 C103 C117 C152 -2(99)
C146 C103 C117 C152 143(61)
C140 C103 C117 C154 -145(63)
C146 C103 C117 C154 1(76)
C144 C116 C118 C127 140(65)
C145 C116 C118 C127 -3(95)
C144 C116 C118 C126 -3(73)
C145 C116 C118 C126 -146(58)
C108 C100 C119 C110 2(100)
C115 C100 C119 C110 -136(66)
C108 C100 C119 C112 141(61)
C115 C100 C119 C112 3(75)
C121 C110 C119 C100 -5(100)
C123 C110 C119 C100 142(66)
C121 C110 C119 C112 -140(67)
C123 C110 C119 C112 7(98)
C111 C112 C119 C100 -142(70)
C139 C112 C119 C100 -3(76)
C111 C112 C119 C110 -2(100)
C139 C112 C119 C110 137(65)
C104 C113 C120 C125 0(100)
C155 C113 C120 C125 -146(65)
C104 C113 C120 C129 145(67)
C155 C113 C120 C129 0(78)
C119 C110 C121 C146 2(100)
C123 C110 C121 C146 -149(59)
C119 C110 C121 C99 144(67)
C123 C110 C121 C99 -6(76)
C101 C99 C121 C110 -141(67)
C125 C99 C121 C110 5(79)
C101 C99 C121 C146 0(100)
C125 C99 C121 C146 146(63)
C119 C110 C123 C137 -7(100)
C121 C110 C123 C137 144(64)
C119 C110 C123 C125 -145(67)
C121 C110 C123 C125 6(75)
C101 C99 C125 C120 2(100)
C121 C99 C125 C120 -143(65)
C101 C99 C125 C123 144(69)
C121 C99 C125 C123 -1(81)
C129 C120 C125 C99 -3(100)
C113 C120 C125 C99 139(69)
C129 C120 C125 C123 -143(68)
C113 C120 C125 C123 -1(100)
C137 C123 C125 C99 -139(68)
C110 C123 C125 C99 -3(78)
C137 C123 C125 C120 3(100)
C110 C123 C125 C120 140(63)
C111 C114 C126 C105 -4(100)
C102 C114 C126 C105 137(66)
C111 C114 C126 C118 -140(63)
C102 C114 C126 C118 1(91)
C139 C105 C126 C114 1(99)
C144 C105 C126 C114 -140(65)
C139 C105 C126 C118 140(63)
C144 C105 C126 C118 -1(76)
C127 C118 C126 C114 2(93)
C116 C118 C126 C114 144(60)
C127 C118 C126 C105 -140(65)
C116 C118 C126 C105 2(70)
C116 C118 C127 C149 5(100)
C126 C118 C127 C149 141(64)
C116 C118 C127 C147 -139(64)
C126 C118 C127 C147 -4(95)
C131 C98 C128 C153 -8(100)
C143 C98 C128 C153 139(66)
C131 C98 C128 C133 -145(65)
C143 C98 C128 C133 2(78)
C125 C120 C129 C141 3(100)
C113 C120 C129 C141 -142(64)
C125 C120 C129 C107 147(65)
C113 C120 C129 C107 1(82)
C133 C107 C129 C120 -137(70)
C155 C107 C129 C120 -2(78)
C133 C107 C129 C141 7(100)
C155 C107 C129 C141 142(63)
C155 C106 C130 C142 6(100)
C147 C106 C130 C142 -138(69)
C155 C106 C130 C149 146(64)
C147 C106 C130 C149 2(76)
C143 C98 C131 C122 -4(100)
C128 C98 C131 C122 138(66)
C143 C98 C131 C136 -137(70)
C128 C98 C131 C136 5(100)
C138 C122 C131 C98 -141(62)
C151 C122 C131 C98 4(96)
C138 C122 C131 C136 -1(72)
C151 C122 C131 C136 143(58)
C115 C97 C132 C154 3(95)
C134 C97 C132 C154 145(60)
C115 C97 C132 C148 -138(65)
C134 C97 C132 C148 3(71)
C129 C107 C133 C128 -7(100)
C155 C107 C133 C128 -137(70)
C129 C107 C133 C142 133(72)
C155 C107 C133 C142 3(100)
C153 C128 C133 C107 5(100)
C98 C128 C133 C107 144(70)
C153 C128 C133 C142 -141(66)
C98 C128 C133 C142 -2(78)
C115 C97 C134 C144 0(97)
C132 C97 C134 C144 -142(61)
C115 C97 C134 C156 139(66)
C132 C97 C134 C156 -3(72)
C149 C109 C135 C143 0(93)
C145 C109 C135 C143 -142(61)
C149 C109 C135 C151 142(57)
C145 C109 C135 C151 0(69)
C153 C124 C136 C152 -133(71)
C140 C124 C136 C152 4(94)
C153 C124 C136 C131 4(99)
C140 C124 C136 C131 141(63)
C98 C131 C136 C152 140(66)
C122 C131 C136 C152 1(71)
C98 C131 C136 C124 -3(99)
C122 C131 C136 C124 -142(61)
C125 C123 C137 C104 -4(100)
C110 C123 C137 C104 -134(67)
C125 C123 C137 C111 134(70)
C110 C123 C137 C111 4(93)
C113 C104 C137 C123 2(100)
C102 C104 C137 C123 143(62)
C113 C104 C137 C111 -138(70)
C102 C104 C137 C111 3(75)
C112 C111 C137 C123 0(100)
C114 C111 C137 C123 -143(63)
C112 C111 C137 C104 141(71)
C114 C111 C137 C104 -2(77)
C131 C122 C138 C148 146(61)
C151 C122 C138 C148 2(93)
C131 C122 C138 C152 0(74)
C151 C122 C138 C152 -144(58)
C144 C105 C139 C115 -5(100)
C126 C105 C139 C115 -141(67)
C144 C105 C139 C112 139(71)
C126 C105 C139 C112 3(100)
C97 C115 C139 C105 1(100)
C100 C115 C139 C105 148(65)
C97 C115 C139 C112 -147(67)
C100 C115 C139 C112 0(78)
C111 C112 C139 C105 -5(100)
C119 C112 C139 C105 -145(67)
C111 C112 C139 C115 142(70)
C119 C112 C139 C115 2(77)
C117 C103 C140 C124 2(100)
C146 C103 C140 C124 -140(67)
C117 C103 C140 C101 139(65)
C146 C103 C140 C101 -4(100)
C153 C124 C140 C103 140(70)
C136 C124 C140 C103 -3(99)
C153 C124 C140 C101 -2(77)
C136 C124 C140 C101 -145(60)
C99 C101 C140 C103 0(100)
C141 C101 C140 C103 -144(67)
C99 C101 C140 C124 143(67)
C141 C101 C140 C124 -1(72)
C99 C101 C141 C153 -140(73)
C140 C101 C141 C153 4(81)
C99 C101 C141 C129 2(100)
C140 C101 C141 C129 146(63)
C120 C129 C141 C153 137(73)
C107 C129 C141 C153 -5(100)
C120 C129 C141 C101 -3(99)
C107 C129 C141 C101 -145(64)
C106 C130 C142 C143 135(73)
C149 C130 C142 C143 0(98)
C106 C130 C142 C133 -3(100)
C149 C130 C142 C133 -139(64)
C107 C133 C142 C130 -2(100)
C128 C133 C142 C130 145(65)
C107 C133 C142 C143 -146(69)
C128 C133 C142 C143 1(79)
C109 C135 C143 C142 0(98)
C151 C135 C143 C142 -137(64)
C109 C135 C143 C98 138(65)
C151 C135 C143 C98 1(92)
C130 C142 C143 C135 0(100)
C133 C142 C143 C135 142(64)
C130 C142 C143 C98 -141(67)
C133 C142 C143 C98 1(80)
C131 C98 C143 C135 1(100)
C128 C98 C143 C135 -144(61)
C131 C98 C143 C142 143(68)
C128 C98 C143 C142 -2(78)
C139 C105 C144 C116 -140(70)
C126 C105 C144 C116 -1(78)
C139 C105 C144 C134 6(100)
C126 C105 C144 C134 144(64)
C145 C116 C144 C105 144(63)
C118 C116 C144 C105 3(79)
C145 C116 C144 C134 -2(99)
C118 C116 C144 C134 -143(64)
C156 C134 C144 C105 -138(68)
C97 C134 C144 C105 -3(98)
C156 C134 C144 C116 4(99)
C97 C134 C144 C116 139(64)
C144 C116 C145 C150 -1(96)
C118 C116 C145 C150 138(62)
C144 C116 C145 C109 -139(64)
C118 C116 C145 C109 0(90)
C149 C109 C145 C116 0(92)
C135 C109 C145 C116 141(60)
C149 C109 C145 C150 -141(58)
C135 C109 C145 C150 0(69)
C110 C121 C146 C108 5(93)
C99 C121 C146 C108 -134(67)
C110 C121 C146 C103 134(67)
C99 C121 C146 C103 -4(94)
C100 C108 C146 C121 -7(94)
C154 C108 C146 C121 140(59)
C100 C108 C146 C103 -143(61)
C154 C108 C146 C103 5(69)
C140 C103 C146 C121 6(98)
C117 C103 C146 C121 -139(63)
C140 C103 C146 C108 142(65)
C117 C103 C146 C108 -3(75)
C104 C102 C147 C106 0(100)
C114 C102 C147 C106 -138(68)
C104 C102 C147 C127 138(65)
C114 C102 C147 C127 0(94)
C155 C106 C147 C102 -1(100)
C130 C106 C147 C102 143(64)
C155 C106 C147 C127 -144(65)
C130 C106 C147 C127 0(77)
C118 C127 C147 C102 3(96)
C149 C127 C147 C102 -146(62)
C118 C127 C147 C106 147(63)
C149 C127 C147 C106 -2(75)
C152 C138 C148 C132 2(94)
C122 C138 C148 C132 -140(62)
C152 C138 C148 C156 140(61)
C122 C138 C148 C156 -2(93)
C154 C132 C148 C138 -1(92)
C97 C132 C148 C138 140(61)
C154 C132 C148 C156 -143(60)
C97 C132 C148 C156 -2(72)
C118 C127 C149 C109 -4(95)
C147 C127 C149 C109 143(58)
C118 C127 C149 C130 -145(63)
C147 C127 C149 C130 3(71)
C135 C109 C149 C127 -136(64)
C145 C109 C149 C127 1(90)
C135 C109 C149 C130 -1(90)
C145 C109 C149 C130 136(63)
C142 C130 C149 C127 140(61)
C106 C130 C149 C127 -3(70)
C142 C130 C149 C109 1(90)
C106 C130 C149 C109 -142(60)
C116 C145 C150 C156 3(93)
C109 C145 C150 C156 144(59)
C116 C145 C150 C151 -141(60)
C109 C145 C150 C151 1(69)
C156 C150 C151 C122 -2(92)
C145 C150 C151 C122 141(59)
C156 C150 C151 C135 -144(58)
C145 C150 C151 C135 -1(68)
C138 C122 C151 C150 1(93)
C131 C122 C151 C150 -140(64)
C138 C122 C151 C135 139(62)
C131 C122 C151 C135 -1(88)
C143 C135 C151 C150 143(59)
C109 C135 C151 C150 1(69)
C143 C135 C151 C122 -1(88)
C109 C135 C151 C122 -143(57)
C148 C138 C152 C117 -2(92)
C122 C138 C152 C117 143(58)
C148 C138 C152 C136 -145(61)
C122 C138 C152 C136 0(72)
C103 C117 C152 C138 -136(67)
C154 C117 C152 C138 1(91)
C103 C117 C152 C136 3(93)
C154 C117 C152 C136 140(63)
C124 C136 C152 C138 139(63)
C131 C136 C152 C138 -1(71)
C124 C136 C152 C117 -4(94)
C131 C136 C152 C117 -144(57)
C101 C141 C153 C128 143(73)
C129 C141 C153 C128 2(100)
C101 C141 C153 C124 -5(86)
C129 C141 C153 C124 -146(66)
C98 C128 C153 C141 -137(75)
C133 C128 C153 C141 -2(100)
C98 C128 C153 C124 8(100)
C133 C128 C153 C124 143(67)
C136 C124 C153 C141 144(67)
C140 C124 C153 C141 4(82)
C136 C124 C153 C128 -6(100)
C140 C124 C153 C128 -147(66)
C148 C132 C154 C117 0(92)
C97 C132 C154 C117 -137(62)
C148 C132 C154 C108 136(63)
C97 C132 C154 C108 -1(92)
C152 C117 C154 C132 0(93)
C103 C117 C154 C132 143(61)
C152 C117 C154 C108 -141(57)
C103 C117 C154 C108 2(71)
C100 C108 C154 C132 2(97)
C146 C108 C154 C132 -145(61)
C100 C108 C154 C117 143(63)
C146 C108 C154 C117 -4(71)
C147 C106 C155 C113 3(100)
C130 C106 C155 C113 -138(66)
C147 C106 C155 C107 137(68)
C130 C106 C155 C107 -4(100)
C104 C113 C155 C106 -6(100)
C120 C113 C155 C106 139(66)
C104 C113 C155 C107 -146(64)
C120 C113 C155 C107 -1(73)
C133 C107 C155 C106 -1(100)
C129 C107 C155 C106 -137(68)
C133 C107 C155 C113 138(65)
C129 C107 C155 C113 2(71)
C151 C150 C156 C134 139(63)
C145 C150 C156 C134 0(96)
C151 C150 C156 C148 1(90)
C145 C150 C156 C148 -139(60)
C144 C134 C156 C150 -3(100)
C97 C134 C156 C150 -140(63)
C144 C134 C156 C148 140(62)
C97 C134 C156 C148 2(75)
C138 C148 C156 C150 1(92)
C132 C148 C156 C150 144(60)
C138 C148 C156 C134 -142(61)
C132 C148 C156 C134 0(74)
C179 C159 C161 C168 -3(100)
C209 C159 C161 C168 -136(73)
C179 C159 C161 C210 135(78)
C209 C159 C161 C210 3(100)
C192 C160 C163 C187 -2(100)
C197 C160 C163 C187 -143(67)
C192 C160 C163 C169 143(71)
C197 C160 C163 C169 2(97)
C159 C161 C168 C175 -1(100)
C210 C161 C168 C175 -145(70)
C159 C161 C168 C196 142(75)
C210 C161 C168 C196 -2(90)
C187 C163 C169 C176 140(74)
C160 C163 C169 C176 -6(100)
C187 C163 C169 C180 1(77)
C160 C163 C169 C180 -146(61)
C161 C168 C175 C194 140(73)
C196 C168 C175 C194 -1(100)
C161 C168 C175 C212 2(100)
C196 C168 C175 C212 -140(71)
C163 C169 C176 C207 -131(80)
C180 C169 C176 C207 4(100)
C163 C169 C176 C166 4(100)
C180 C169 C176 C166 139(63)
C202 C166 C176 C169 -145(69)
C197 C166 C176 C169 3(99)
C202 C166 C176 C207 -2(77)
C197 C166 C176 C207 146(64)
C196 C157 C177 C158 -3(100)
C210 C157 C177 C158 -138(80)
C196 C157 C177 C173 139(65)
C210 C157 C177 C173 5(100)
C182 C158 C177 C157 7(100)
C190 C158 C177 C157 141(82)
C182 C158 C177 C173 -138(66)
C190 C158 C177 C173 -4(81)
C202 C173 C177 C157 -7(100)
C193 C173 C177 C157 -148(71)
C202 C173 C177 C158 141(79)
C193 C173 C177 C158 0(77)
C186 C167 C178 C211 -3(100)
C184 C167 C178 C211 -148(69)
C186 C167 C178 C182 141(75)
C184 C167 C178 C182 -4(81)
C161 C159 C179 C213 -137(74)
C209 C159 C179 C213 0(79)
C161 C159 C179 C212 6(100)
C209 C159 C179 C212 143(65)
C176 C169 C180 C206 0(93)
C163 C169 C180 C206 144(64)
C176 C169 C180 C215 -143(65)
C163 C169 C180 C215 1(73)
C195 C165 C181 C192 -2(100)
C183 C165 C181 C192 140(75)
C195 C165 C181 C199 -141(73)
C183 C165 C181 C199 1(82)
C211 C178 C182 C191 142(79)
C167 C178 C182 C191 2(85)
C211 C178 C182 C158 -5(100)
C167 C178 C182 C158 -145(68)
C177 C158 C182 C191 -7(100)
C190 C158 C182 C191 -138(68)
C177 C158 C182 C178 138(75)
C190 C158 C182 C178 6(99)
C195 C165 C183 C185 0(100)
C181 C165 C183 C185 -142(69)
C195 C165 C183 C162 142(69)
C181 C165 C183 C162 0(78)
C203 C162 C183 C185 -5(100)
C199 C162 C183 C185 142(69)
C203 C162 C183 C165 -148(72)
C199 C162 C183 C165 -1(83)
C186 C167 C184 C194 -4(100)
C178 C167 C184 C194 142(70)
C186 C167 C184 C191 -142(73)
C178 C167 C184 C191 4(80)
C165 C183 C185 C164 2(100)
C162 C183 C185 C164 -135(72)
C165 C183 C185 C189 137(71)
C162 C183 C185 C189 0(100)
C186 C164 C185 C183 145(71)
C200 C164 C185 C183 -3(100)
C186 C164 C185 C189 5(84)
C200 C164 C185 C189 -144(70)
C184 C167 C186 C164 139(77)
C178 C167 C186 C164 0(100)
C184 C167 C186 C198 0(100)
C178 C167 C186 C198 -139(77)
C185 C164 C186 C167 -145(71)
C200 C164 C186 C167 4(100)
C185 C164 C186 C198 -2(91)
C200 C164 C186 C198 147(69)
C169 C163 C187 C199 -140(72)
C160 C163 C187 C199 5(100)
C169 C163 C187 C215 -2(79)
C160 C163 C187 C215 144(63)
C204 C171 C188 C190 4(100)
C195 C171 C188 C190 -140(70)
C204 C171 C188 C211 144(64)
C195 C171 C188 C211 0(86)
C208 C170 C189 C198 1(100)
C203 C170 C189 C198 137(83)
C208 C170 C189 C185 -141(64)
C203 C170 C189 C185 -4(100)
C183 C185 C189 C170 4(100)
C164 C185 C189 C170 144(75)
C183 C185 C189 C198 -146(68)
C164 C185 C189 C198 -6(79)
C171 C188 C190 C193 -5(100)
C211 C188 C190 C193 -140(69)
C171 C188 C190 C158 140(74)
C211 C188 C190 C158 4(100)
C177 C158 C190 C188 -142(69)
C182 C158 C190 C188 -6(98)
C177 C158 C190 C193 6(82)
C182 C158 C190 C193 142(63)
C178 C182 C191 C196 -144(68)
C158 C182 C191 C196 4(100)
C178 C182 C191 C184 0(83)
C158 C182 C191 C184 149(64)
C194 C184 C191 C182 -143(68)
C167 C184 C191 C182 -3(82)
C194 C184 C191 C196 1(100)
C167 C184 C191 C196 140(74)
C199 C181 C192 C160 -4(100)
C165 C181 C192 C160 -137(76)
C199 C181 C192 C204 133(74)
C165 C181 C192 C204 -1(100)
C163 C160 C192 C181 1(100)
C197 C160 C192 C181 144(73)
C163 C160 C192 C204 -141(66)
C197 C160 C192 C204 2(83)
C188 C190 C193 C214 2(99)
C158 C190 C193 C214 -146(61)
C188 C190 C193 C173 143(68)
C158 C190 C193 C173 -6(82)
C202 C173 C193 C214 2(100)
C177 C173 C193 C214 143(61)
C202 C173 C193 C190 -138(77)
C177 C173 C193 C190 3(76)
C191 C184 C194 C201 137(72)
C167 C184 C194 C201 2(100)
C191 C184 C194 C175 1(100)
C167 C184 C194 C175 -134(78)
C168 C175 C194 C184 -1(100)
C212 C175 C194 C184 141(72)
C168 C175 C194 C201 -141(70)
C212 C175 C194 C201 1(82)
C183 C165 C195 C171 -134(78)
C181 C165 C195 C171 4(100)
C183 C165 C195 C200 -1(100)
C181 C165 C195 C200 137(70)
C188 C171 C195 C165 138(78)
C204 C171 C195 C165 -3(100)
C188 C171 C195 C200 0(83)
C204 C171 C195 C200 -142(68)
C182 C191 C196 C168 136(77)
C184 C191 C196 C168 -3(100)
C182 C191 C196 C157 0(100)
C184 C191 C196 C157 -140(75)
C175 C168 C196 C191 3(100)
C161 C168 C196 C191 -140(75)
C175 C168 C196 C157 146(70)
C161 C168 C196 C157 3(88)
C177 C157 C196 C191 0(100)
C210 C157 C196 C191 139(72)
C177 C157 C196 C168 -143(73)
C210 C157 C196 C168 -4(82)
C202 C166 C197 C214 3(100)
C176 C166 C197 C214 -140(65)
C202 C166 C197 C160 136(77)
C176 C166 C197 C160 -7(100)
C192 C160 C197 C166 -139(71)
C163 C160 C197 C166 4(100)
C192 C160 C197 C214 0(83)
C163 C160 C197 C214 144(63)
C170 C189 C198 C201 -4(100)
C185 C189 C198 C201 142(61)
C170 C189 C198 C186 -141(89)
C185 C189 C198 C186 5(78)
C167 C186 C198 C189 140(76)
C164 C186 C198 C189 -2(88)
C167 C186 C198 C201 7(100)
C164 C186 C198 C201 -135(73)
C163 C187 C199 C162 135(78)
C215 C187 C199 C162 0(100)
C163 C187 C199 C181 -8(100)
C215 C187 C199 C181 -142(65)
C203 C162 C199 C187 3(100)
C183 C162 C199 C187 -143(69)
C203 C162 C199 C181 148(74)
C183 C162 C199 C181 1(85)
C192 C181 C199 C187 7(100)
C165 C181 C199 C187 145(65)
C192 C181 C199 C162 -140(76)
C165 C181 C199 C162 -2(84)
C185 C164 C200 C211 140(75)
C186 C164 C200 C211 -5(100)
C185 C164 C200 C195 2(100)
C186 C164 C200 C195 -142(73)
C165 C195 C200 C164 0(100)
C171 C195 C200 C164 141(66)
C165 C195 C200 C211 -141(70)
C171 C195 C200 C211 0(79)
C189 C198 C201 C216 5(100)
C186 C198 C201 C216 135(74)
C189 C198 C201 C194 -140(70)
C186 C198 C201 C194 -9(100)
C184 C194 C201 C216 -144(68)
C175 C194 C201 C216 -2(84)
C184 C194 C201 C198 4(100)
C175 C194 C201 C198 147(66)
C193 C173 C202 C166 -2(100)
C177 C173 C202 C166 -136(78)
C193 C173 C202 C172 139(71)
C177 C173 C202 C172 6(100)
C197 C166 C202 C173 0(100)
C176 C166 C202 C173 146(74)
C197 C166 C202 C172 -143(70)
C176 C166 C202 C172 3(82)
C207 C172 C202 C173 -148(73)
C210 C172 C202 C173 -2(100)
C207 C172 C202 C166 -3(85)
C210 C172 C202 C166 144(78)
C199 C162 C203 C174 -6(100)
C183 C162 C203 C174 137(70)
C199 C162 C203 C170 -138(71)
C183 C162 C203 C170 5(100)
C215 C174 C203 C162 7(100)
C205 C174 C203 C162 -142(72)
C215 C174 C203 C170 146(68)
C205 C174 C203 C170 -3(75)
C189 C170 C203 C162 0(100)
C208 C170 C203 C162 139(71)
C189 C170 C203 C174 -138(76)
C208 C170 C203 C174 1(72)
C188 C171 C204 C214 0(100)
C195 C171 C204 C214 141(76)
C188 C171 C204 C192 -141(67)
C195 C171 C204 C192 0(100)
C181 C192 C204 C214 -146(74)
C160 C192 C204 C214 -4(81)
C181 C192 C204 C171 2(100)
C160 C192 C204 C171 145(69)
C215 C174 C205 C208 -145(65)
C203 C174 C205 C208 5(80)
C215 C174 C205 C213 -4(98)
C203 C174 C205 C213 146(59)
C215 C180 C206 C209 134(75)
C169 C180 C206 C209 -2(100)
C215 C180 C206 C213 -3(100)
C169 C180 C206 C213 -139(60)
C210 C172 C207 C176 -142(81)
C202 C172 C207 C176 1(82)
C210 C172 C207 C209 0(100)
C202 C172 C207 C209 143(63)
C169 C176 C207 C172 139(76)
C166 C176 C207 C172 0(84)
C169 C176 C207 C209 -6(100)
C166 C176 C207 C209 -145(56)
C189 C170 C208 C216 2(100)
C203 C170 C208 C216 -140(59)
C189 C170 C208 C205 144(69)
C203 C170 C208 C205 2(71)
C174 C205 C208 C216 140(62)
C213 C205 C208 C216 2(92)
C174 C205 C208 C170 -4(75)
C213 C205 C208 C170 -142(62)
C180 C206 C209 C159 -143(70)
C213 C206 C209 C159 -3(75)
C180 C206 C209 C207 0(100)
C213 C206 C209 C207 140(64)
C161 C159 C209 C206 143(64)
C179 C159 C209 C206 2(75)
C161 C159 C209 C207 -2(91)
C179 C159 C209 C207 -144(60)
C172 C207 C209 C206 -139(75)
C176 C207 C209 C206 4(94)
C172 C207 C209 C159 1(100)
C176 C207 C209 C159 144(61)
C207 C172 C210 C161 0(100)
C202 C172 C210 C161 -138(72)
C207 C172 C210 C157 137(83)
C202 C172 C210 C157 -1(100)
C159 C161 C210 C172 -1(100)
C168 C161 C210 C172 143(74)
C159 C161 C210 C157 -145(69)
C168 C161 C210 C157 -1(84)
C177 C157 C210 C172 -1(100)
C196 C157 C210 C172 -138(79)
C177 C157 C210 C161 139(77)
C196 C157 C210 C161 3(84)
C182 C178 C211 C200 -135(80)
C167 C178 C211 C200 3(100)
C182 C178 C211 C188 3(100)
C167 C178 C211 C188 140(68)
C164 C200 C211 C178 1(100)
C195 C200 C211 C178 142(75)
C164 C200 C211 C188 -140(68)
C195 C200 C211 C188 0(83)
C171 C188 C211 C178 -144(71)
C190 C188 C211 C178 -2(100)
C171 C188 C211 C200 0(82)
C190 C188 C211 C200 142(65)
C213 C179 C212 C216 3(100)
C159 C179 C212 C216 -137(70)
C213 C179 C212 C175 136(70)
C159 C179 C212 C175 -4(100)
C168 C175 C212 C179 1(100)
C194 C175 C212 C179 -141(70)
C168 C175 C212 C216 142(69)
C194 C175 C212 C216 0(77)
C212 C179 C213 C206 -144(65)
C159 C179 C213 C206 -2(81)
C212 C179 C213 C205 0(100)
C159 C179 C213 C205 142(62)
C180 C206 C213 C179 146(66)
C209 C206 C213 C179 3(77)
C180 C206 C213 C205 3(96)
C209 C206 C213 C205 -140(62)
C174 C205 C213 C179 -139(69)
C208 C205 C213 C179 -3(98)
C174 C205 C213 C206 0(92)
C208 C205 C213 C206 137(67)
C171 C204 C214 C193 -2(100)
C192 C204 C214 C193 142(61)
C171 C204 C214 C197 -140(73)
C192 C204 C214 C197 4(80)
C190 C193 C214 C204 1(97)
C173 C193 C214 C204 -137(70)
C190 C193 C214 C197 139(63)
C173 C193 C214 C197 1(90)
C166 C197 C214 C204 137(69)
C160 C197 C214 C204 -3(80)
C166 C197 C214 C193 -3(92)
C160 C197 C214 C193 -143(59)
C206 C180 C215 C174 -1(100)
C169 C180 C215 C174 138(66)
C206 C180 C215 C187 -141(71)
C169 C180 C215 C187 -2(71)
C205 C174 C215 C180 5(100)
C203 C174 C215 C180 -141(71)
C205 C174 C215 C187 143(65)
C203 C174 C215 C187 -4(98)
C199 C187 C215 C180 143(65)
C163 C187 C215 C180 2(76)
C199 C187 C215 C174 1(92)
C163 C187 C215 C174 -141(64)
C198 C201 C216 C208 -2(96)
C194 C201 C216 C208 145(60)
C198 C201 C216 C212 -145(67)
C194 C201 C216 C212 2(85)
C170 C208 C216 C201 -1(91)
C205 C208 C216 C201 -140(62)
C170 C208 C216 C212 140(65)
C205 C208 C216 C212 1(88)
C179 C212 C216 C201 138(71)
C175 C212 C216 C201 -1(77)
C179 C212 C216 C208 -4(100)
C175 C212 C216 C208 -143(57)
C247 C221 C222 C252 -141(69)
C237 C221 C222 C252 -1(95)
C247 C221 C222 C225 -1(99)
C237 C221 C222 C225 138(63)
C224 C219 C223 C244 7(100)
C238 C219 C223 C244 -138(77)
C224 C219 C223 C232 148(68)
C238 C219 C223 C232 3(91)
C223 C219 C224 C227 -8(100)
C238 C219 C224 C227 135(75)
C223 C219 C224 C257 -137(73)
C238 C219 C224 C257 6(100)
C252 C222 C225 C236 146(71)
C221 C222 C225 C236 3(100)
C252 C222 C225 C261 -2(80)
C221 C222 C225 C261 -146(64)
C219 C224 C227 C250 7(100)
C257 C224 C227 C250 140(72)
C219 C224 C227 C254 -139(67)
C257 C224 C227 C254 -6(78)
C272 C220 C229 C230 138(82)
C258 C220 C229 C230 -9(100)
C272 C220 C229 C253 5(92)
C258 C220 C229 C253 -142(72)
C253 C229 C230 C243 -2(100)
C220 C229 C230 C243 -132(91)
C253 C229 C230 C217 136(77)
C220 C229 C230 C217 6(100)
C265 C217 C230 C243 3(92)
C251 C217 C230 C243 145(76)
C265 C217 C230 C229 -143(82)
C251 C217 C230 C229 -1(100)
C219 C223 C232 C248 -143(75)
C244 C223 C232 C248 2(100)
C219 C223 C232 C240 -1(83)
C244 C223 C232 C240 144(67)
C255 C226 C235 C257 -3(100)
C256 C226 C235 C257 -145(66)
C255 C226 C235 C259 143(64)
C256 C226 C235 C259 1(76)
C261 C225 C236 C243 135(84)
C222 C225 C236 C243 -7(100)
C261 C225 C236 C265 2(100)
C222 C225 C236 C265 -140(68)
C222 C221 C237 C263 0(95)
C247 C221 C237 C263 144(65)
C222 C221 C237 C268 -145(59)
C247 C221 C237 C268 -1(72)
C223 C219 C238 C259 138(82)
C224 C219 C238 C259 -7(100)
C223 C219 C238 C240 -4(89)
C224 C219 C238 C240 -149(65)
C259 C234 C239 C270 2(99)
C256 C234 C239 C270 -137(70)
C259 C234 C239 C264 142(64)
C256 C234 C239 C264 3(95)
C248 C232 C240 C270 -1(100)
C223 C232 C240 C270 -139(61)
C248 C232 C240 C238 136(77)
C223 C232 C240 C238 -2(75)
C259 C238 C240 C232 -143(70)
C219 C238 C240 C232 4(80)
C259 C238 C240 C270 -6(94)
C219 C238 C240 C270 141(64)
C269 C218 C242 C241 3(100)
C244 C218 C242 C241 -140(76)
C269 C218 C242 C248 140(74)
C244 C218 C242 C248 -3(100)
C252 C241 C242 C218 0(100)
C263 C241 C242 C218 141(71)
C252 C241 C242 C248 -141(69)
C263 C241 C242 C248 0(81)
C229 C230 C243 C236 143(84)
C217 C230 C243 C236 -1(95)
C229 C230 C243 C247 -3(100)
C217 C230 C243 C247 -147(67)
C225 C236 C243 C230 -137(85)
C265 C236 C243 C230 -1(97)
C225 C236 C243 C247 10(100)
C265 C236 C243 C247 146(63)
C242 C218 C244 C250 144(76)
C269 C218 C244 C250 -3(94)
C242 C218 C244 C223 5(100)
C269 C218 C244 C223 -142(73)
C219 C223 C244 C250 -5(100)
C232 C223 C244 C250 -142(67)
C219 C223 C244 C218 134(86)
C232 C223 C244 C218 -4(100)
C267 C228 C246 C250 135(76)
C274 C228 C246 C250 4(100)
C267 C228 C246 C269 -7(100)
C274 C228 C246 C269 -138(69)
C222 C221 C247 C276 139(66)
C237 C221 C247 C276 -3(79)
C222 C221 C247 C243 4(100)
C237 C221 C247 C243 -138(62)
C230 C243 C247 C221 138(75)
C236 C243 C247 C221 -8(100)
C230 C243 C247 C276 5(100)
C236 C243 C247 C276 -140(72)
C240 C232 C248 C260 3(100)
C223 C232 C248 C260 137(66)
C240 C232 C248 C242 -134(81)
C223 C232 C248 C242 0(100)
C218 C242 C248 C232 1(100)
C241 C242 C248 C232 142(80)
C218 C242 C248 C260 -141(72)
C241 C242 C248 C260 0(79)
C224 C227 C250 C244 -5(100)
C254 C227 C250 C244 140(67)
C224 C227 C250 C246 -140(78)
C254 C227 C250 C246 4(94)
C218 C244 C250 C227 -140(71)
C223 C244 C250 C227 3(100)
C218 C244 C250 C246 1(88)
C223 C244 C250 C246 143(66)
C228 C246 C250 C227 -5(100)
C269 C246 C250 C227 142(67)
C228 C246 C250 C244 -145(81)
C269 C246 C250 C244 2(81)
C273 C249 C251 C217 2(100)
C266 C249 C251 C217 142(68)
C273 C249 C251 C258 -139(64)
C266 C249 C251 C258 0(78)
C265 C217 C251 C249 -1(100)
C230 C217 C251 C249 -138(72)
C265 C217 C251 C258 136(81)
C230 C217 C251 C258 -1(100)
C221 C222 C252 C241 2(100)
C225 C222 C252 C241 -141(67)
C221 C222 C252 C233 143(63)
C225 C222 C252 C233 1(79)
C242 C241 C252 C222 137(76)
C263 C241 C252 C222 -1(100)
C242 C241 C252 C233 -2(100)
C263 C241 C252 C233 -140(63)
C269 C233 C252 C222 -142(71)
C261 C233 C252 C222 1(79)
C269 C233 C252 C241 2(100)
C261 C233 C252 C241 145(64)
C230 C229 C253 C276 5(100)
C220 C229 C253 C276 142(76)
C230 C229 C253 C231 -142(70)
C220 C229 C253 C231 -5(80)
C264 C231 C253 C276 7(100)
C272 C231 C253 C276 -142(74)
C264 C231 C253 C229 152(67)
C272 C231 C253 C229 3(78)
C224 C227 C254 C274 146(66)
C250 C227 C254 C274 -4(93)
C224 C227 C254 C262 2(78)
C250 C227 C254 C262 -148(61)
C235 C226 C255 C266 -1(100)
C256 C226 C255 C266 138(66)
C235 C226 C255 C258 -138(69)
C256 C226 C255 C258 1(100)
C239 C234 C256 C272 1(100)
C259 C234 C256 C272 -140(72)
C239 C234 C256 C226 144(62)
C259 C234 C256 C226 2(77)
C255 C226 C256 C272 -3(100)
C235 C226 C256 C272 141(71)
C255 C226 C256 C234 -146(65)
C235 C226 C256 C234 -2(74)
C226 C235 C257 C262 3(100)
C259 C235 C257 C262 -139(67)
C226 C235 C257 C224 142(65)
C259 C235 C257 C224 0(100)
C227 C224 C257 C235 -137(72)
C219 C224 C257 C235 -3(100)
C227 C224 C257 C262 7(78)
C219 C224 C257 C262 141(65)
C272 C220 C258 C255 0(100)
C229 C220 C258 C255 142(72)
C272 C220 C258 C251 -134(84)
C229 C220 C258 C251 8(100)
C226 C255 C258 C220 0(100)
C266 C255 C258 C220 -141(69)
C226 C255 C258 C251 142(67)
C266 C255 C258 C251 1(75)
C249 C251 C258 C220 137(79)
C217 C251 C258 C220 -3(100)
C249 C251 C258 C255 -1(79)
C217 C251 C258 C255 -142(73)
C219 C238 C259 C234 -136(79)
C240 C238 C259 C234 3(100)
C219 C238 C259 C235 3(100)
C240 C238 C259 C235 142(62)
C239 C234 C259 C238 -1(100)
C256 C234 C259 C238 141(74)
C239 C234 C259 C235 -143(61)
C256 C234 C259 C235 -2(77)
C257 C235 C259 C238 0(100)
C226 C235 C259 C238 -146(66)
C257 C235 C259 C234 146(69)
C226 C235 C259 C234 0(74)
C232 C248 C260 C275 -2(98)
C242 C248 C260 C275 144(61)
C232 C248 C260 C263 -145(66)
C242 C248 C260 C263 0(74)
C236 C225 C261 C267 -7(100)
C222 C225 C261 C267 139(65)
C236 C225 C261 C233 -143(77)
C222 C225 C261 C233 3(79)
C269 C233 C261 C267 2(100)
C252 C233 C261 C267 -140(61)
C269 C233 C261 C225 140(74)
C252 C233 C261 C225 -3(79)
C274 C254 C262 C266 -8(91)
C227 C254 C262 C266 136(60)
C274 C254 C262 C257 -142(60)
C227 C254 C262 C257 3(70)
C235 C257 C262 C266 2(97)
C224 C257 C262 C266 -142(58)
C235 C257 C262 C254 138(69)
C224 C257 C262 C254 -6(70)
C221 C237 C263 C260 -137(64)
C268 C237 C263 C260 4(93)
C221 C237 C263 C241 1(95)
C268 C237 C263 C241 142(59)
C275 C260 C263 C237 -3(92)
C248 C260 C263 C237 141(65)
C275 C260 C263 C241 -144(58)
C248 C260 C263 C241 0(72)
C252 C241 C263 C237 -1(91)
C242 C241 C263 C237 -143(64)
C252 C241 C263 C260 143(61)
C242 C241 C263 C260 0(75)
C272 C231 C264 C239 4(100)
C253 C231 C264 C239 -138(62)
C272 C231 C264 C271 137(73)
C253 C231 C264 C271 -5(97)
C270 C239 C264 C231 141(64)
C234 C239 C264 C231 -5(94)
C270 C239 C264 C271 3(71)
C234 C239 C264 C271 -143(59)
C251 C217 C265 C245 0(100)
C230 C217 C265 C245 139(71)
C251 C217 C265 C236 -143(79)
C230 C217 C265 C236 -4(89)
C267 C245 C265 C217 -135(82)
C273 C245 C265 C217 0(100)
C267 C245 C265 C236 4(100)
C273 C245 C265 C236 139(65)
C225 C236 C265 C217 144(74)
C243 C236 C265 C217 3(88)
C225 C236 C265 C245 -1(98)
C243 C236 C265 C245 -142(67)
C254 C262 C266 C255 -136(64)
C257 C262 C266 C255 -6(88)
C254 C262 C266 C249 9(88)
C257 C262 C266 C249 139(59)
C226 C255 C266 C262 6(97)
C258 C255 C266 C262 147(61)
C226 C255 C266 C249 -142(63)
C258 C255 C266 C249 -1(74)
C273 C249 C266 C262 -6(84)
C251 C249 C266 C262 -148(61)
C273 C249 C266 C255 143(58)
C251 C249 C266 C255 1(74)
C265 C245 C267 C228 144(65)
C273 C245 C267 C228 8(82)
C265 C245 C267 C261 -8(100)
C273 C245 C267 C261 -144(60)
C246 C228 C267 C245 -143(73)
C274 C228 C267 C245 -8(80)
C246 C228 C267 C261 8(100)
C274 C228 C267 C261 143(66)
C225 C261 C267 C245 9(100)
C233 C261 C267 C245 142(71)
C225 C261 C267 C228 -139(75)
C233 C261 C267 C228 -6(100)
C263 C237 C268 C271 -2(94)
C221 C237 C268 C271 145(61)
C263 C237 C268 C276 -142(61)
C221 C237 C268 C276 5(70)
C261 C233 C269 C218 -137(75)
C252 C233 C269 C218 1(100)
C261 C233 C269 C246 -2(100)
C252 C233 C269 C246 136(70)
C242 C218 C269 C233 -3(100)
C244 C218 C269 C233 143(74)
C242 C218 C269 C246 -143(75)
C244 C218 C269 C246 4(88)
C228 C246 C269 C233 4(100)
C250 C246 C269 C233 -145(69)
C228 C246 C269 C218 145(78)
C250 C246 C269 C218 -3(82)
C234 C239 C270 C275 141(65)
C264 C239 C270 C275 -3(77)
C234 C239 C270 C240 -5(99)
C264 C239 C270 C240 -149(58)
C232 C240 C270 C239 140(66)
C238 C240 C270 C239 7(90)
C232 C240 C270 C275 -4(94)
C238 C240 C270 C275 -137(63)
C237 C268 C271 C275 -1(87)
C276 C268 C271 C275 137(58)
C237 C268 C271 C264 -134(65)
C276 C268 C271 C264 3(91)
C231 C264 C271 C268 0(100)
C239 C264 C271 C268 136(63)
C231 C264 C271 C275 -137(65)
C239 C264 C271 C275 -1(65)
C234 C256 C272 C220 139(75)
C226 C256 C272 C220 3(100)
C234 C256 C272 C231 -2(100)
C226 C256 C272 C231 -138(70)
C258 C220 C272 C256 -1(100)
C229 C220 C272 C256 -146(74)
C258 C220 C272 C231 141(81)
C229 C220 C272 C231 -3(96)
C264 C231 C272 C256 -1(100)
C253 C231 C272 C256 144(66)
C264 C231 C272 C220 -144(80)
C253 C231 C272 C220 0(88)
C251 C249 C273 C274 139(68)
C266 C249 C273 C274 2(89)
C251 C249 C273 C245 -2(97)
C266 C249 C273 C245 -139(61)
C267 C245 C273 C274 -5(77)
C265 C245 C273 C274 -146(58)
C267 C245 C273 C249 142(64)
C265 C245 C273 C249 1(90)
C262 C254 C274 C273 4(90)
C227 C254 C274 C273 -136(63)
C262 C254 C274 C228 143(62)
C227 C254 C274 C228 3(96)
C249 C273 C274 C254 -1(94)
C245 C273 C274 C254 145(59)
C249 C273 C274 C228 -146(59)
C245 C273 C274 C228 0(67)
C246 C228 C274 C254 -3(100)
C267 C228 C274 C254 -139(65)
C246 C228 C274 C273 140(70)
C267 C228 C274 C273 4(73)
C263 C260 C275 C270 138(63)
C248 C260 C275 C270 -3(92)
C263 C260 C275 C271 0(85)
C248 C260 C275 C271 -141(59)
C239 C270 C275 C260 -141(62)
C240 C270 C275 C260 5(94)
C239 C270 C275 C271 3(74)
C240 C270 C275 C271 149(56)
C268 C271 C275 C260 2(83)
C264 C271 C275 C260 143(57)
C268 C271 C275 C270 -142(57)
C264 C271 C275 C270 -1(64)
C229 C253 C276 C247 -2(100)
C231 C253 C276 C247 138(75)
C229 C253 C276 C268 -143(70)
C231 C253 C276 C268 -3(100)
C221 C247 C276 C253 -140(77)
C243 C247 C276 C253 -3(100)
C221 C247 C276 C268 6(76)
C243 C247 C276 C268 143(61)
C271 C268 C276 C253 -2(100)
C237 C268 C276 C253 141(70)
C271 C268 C276 C247 -150(59)
C237 C268 C276 C247 -7(74)
C293 C277 C283 C284 143(86)
C302 C277 C283 C284 -6(100)
C293 C277 C283 C304 3(100)
C302 C277 C283 C304 -146(81)
C277 C283 C284 C285 -134(94)
C304 C283 C284 C285 -1(100)
C277 C283 C284 C278 0(100)
C304 C283 C284 C278 133(94)
C286 C278 C284 C283 -141(100)
C289 C278 C284 C283 8(100)
C286 C278 C284 C285 5(100)
C289 C278 C284 C285 154(82)
C283 C284 C285 C298 139(100)
C278 C284 C285 C298 -4(100)
C283 C284 C285 C296 -3(100)
C278 C284 C285 C296 -146(76)
C289 C278 C286 C313 -17(100)
C284 C278 C286 C313 131(100)
C289 C278 C286 C298 -151(88)
C284 C278 C286 C298 -3(100)
C286 C278 C289 C321 9(100)
C284 C278 C289 C321 -143(79)
C286 C278 C289 C302 141(98)
C284 C278 C289 C302 -11(100)
C324 C287 C292 C299 -4(100)
C320 C287 C292 C299 -136(84)
C324 C287 C292 C330 135(83)
C320 C287 C292 C330 4(100)
C302 C277 C293 C332 11(100)
C283 C277 C293 C332 -138(88)
C302 C277 C293 C290 146(78)
C283 C277 C293 C290 -2(96)
C304 C290 C293 C277 0(97)
C319 C290 C293 C277 -142(78)
C304 C290 C293 C332 145(80)
C319 C290 C293 C332 3(99)
C303 C282 C295 C306 -136(97)
C322 C282 C295 C306 1(100)
C303 C282 C295 C330 13(100)
C322 C282 C295 C330 150(66)
C298 C285 C296 C335 -8(100)
C284 C285 C296 C335 136(71)
C298 C285 C296 C317 -140(76)
C284 C285 C296 C317 4(100)
C330 C294 C297 C307 -138(89)
C328 C294 C297 C307 0(100)
C330 C294 C297 C303 3(95)
C328 C294 C297 C303 142(64)
C284 C285 C298 C310 -129(99)
C296 C285 C298 C310 11(100)
C284 C285 C298 C286 3(100)
C296 C285 C298 C286 143(68)
C278 C286 C298 C285 0(100)
C313 C286 C298 C285 -143(86)
C278 C286 C298 C310 146(85)
C313 C286 C298 C310 3(100)
C287 C292 C299 C301 2(100)
C330 C292 C299 C301 -143(59)
C287 C292 C299 C328 145(86)
C330 C292 C299 C328 0(74)
C325 C288 C300 C320 -142(84)
C324 C288 C300 C320 -2(97)
C325 C288 C300 C314 5(100)
C324 C288 C300 C314 145(73)
C292 C299 C301 C326 138(71)
C328 C299 C301 C326 -2(99)
C292 C299 C301 C312 2(94)
C328 C299 C301 C312 -138(63)
C293 C277 C302 C331 -5(100)
C283 C277 C302 C331 142(72)
C293 C277 C302 C289 -144(80)
C283 C277 C302 C289 3(100)
C278 C289 C302 C277 6(100)
C321 C289 C302 C277 144(77)
C278 C289 C302 C331 -137(79)
C321 C289 C302 C331 0(74)
C295 C282 C303 C297 -4(100)
C322 C282 C303 C297 -138(72)
C295 C282 C303 C311 131(100)
C322 C282 C303 C311 -3(100)
C307 C297 C303 C282 143(84)
C294 C297 C303 C282 -5(100)
C307 C297 C303 C311 0(97)
C294 C297 C303 C311 -148(66)
C319 C290 C304 C317 -7(100)
C293 C290 C304 C317 -144(80)
C319 C290 C304 C283 139(82)
C293 C290 C304 C283 2(99)
C284 C283 C304 C290 -143(85)
C277 C283 C304 C290 -3(100)
C284 C283 C304 C317 4(100)
C277 C283 C304 C317 144(77)
C312 C279 C305 C319 135(91)
C332 C279 C305 C319 -11(100)
C312 C279 C305 C325 4(100)
C332 C279 C305 C325 -143(76)
C282 C295 C306 C320 145(88)
C330 C295 C306 C320 5(100)
C282 C295 C306 C281 -2(100)
C330 C295 C306 C281 -142(90)
C316 C281 C306 C320 1(100)
C322 C281 C306 C320 -145(81)
C316 C281 C306 C295 148(80)
C322 C281 C306 C295 2(100)
C294 C297 C307 C313 142(78)
C303 C297 C307 C313 0(100)
C294 C297 C307 C321 -3(100)
C303 C297 C307 C321 -145(68)
C315 C291 C309 C308 -1(100)
C325 C291 C309 C308 -140(70)
C315 C291 C309 C319 142(66)
C325 C291 C309 C319 3(88)
C317 C308 C309 C291 140(75)
C336 C308 C309 C291 -1(100)
C317 C308 C309 C319 -2(89)
C336 C308 C309 C319 -142(58)
C311 C280 C310 C323 145(86)
C333 C280 C310 C323 4(94)
C311 C280 C310 C298 3(100)
C333 C280 C310 C298 -137(86)
C285 C298 C310 C280 129(100)
C286 C298 C310 C280 -3(100)
C285 C298 C310 C323 -10(100)
C286 C298 C310 C323 -142(60)
C310 C280 C311 C313 -3(100)
C333 C280 C311 C313 136(89)
C310 C280 C311 C303 -137(86)
C333 C280 C311 C303 2(100)
C282 C303 C311 C280 1(100)
C297 C303 C311 C280 143(92)
C282 C303 C311 C313 -142(79)
C297 C303 C311 C313 1(84)
C305 C279 C312 C324 -7(100)
C332 C279 C312 C324 139(87)
C305 C279 C312 C301 -147(91)
C332 C279 C312 C301 -1(91)
C299 C301 C312 C324 -3(95)
C326 C301 C312 C324 -145(68)
C299 C301 C312 C279 144(68)
C326 C301 C312 C279 2(79)
C278 C286 C313 C307 12(100)
C298 C286 C313 C307 138(72)
C278 C286 C313 C311 -129(100)
C298 C286 C313 C311 -3(100)
C297 C307 C313 C286 -145(87)
C321 C307 C313 C286 1(100)
C297 C307 C313 C311 1(100)
C321 C307 C313 C311 147(71)
C280 C311 C313 C286 3(100)
C303 C311 C313 C286 143(80)
C280 C311 C313 C307 -141(97)
C303 C311 C313 C307 -1(86)
C288 C300 C314 C316 -145(77)
C320 C300 C314 C316 1(100)
C288 C300 C314 C315 -3(100)
C320 C300 C314 C315 143(76)
C309 C291 C315 C329 -1(100)
C325 C291 C315 C329 135(69)
C309 C291 C315 C314 -136(73)
C325 C291 C315 C314 0(100)
C300 C314 C315 C291 1(100)
C316 C314 C315 C291 145(68)
C300 C314 C315 C329 -142(73)
C316 C314 C315 C329 2(76)
C322 C281 C316 C314 138(77)
C306 C281 C316 C314 -6(100)
C322 C281 C316 C327 8(100)
C306 C281 C316 C327 -137(69)
C300 C314 C316 C281 5(100)
C315 C314 C316 C281 -140(76)
C300 C314 C316 C327 142(68)
C315 C314 C316 C327 -3(74)
C290 C304 C317 C308 5(100)
C283 C304 C317 C308 -138(74)
C290 C304 C317 C296 141(86)
C283 C304 C317 C296 -2(100)
C309 C308 C317 C304 -1(100)
C336 C308 C317 C304 142(72)
C309 C308 C317 C296 -141(60)
C336 C308 C317 C296 3(69)
C285 C296 C317 C304 -1(100)
C335 C296 C317 C304 -141(67)
C285 C296 C317 C308 140(71)
C335 C296 C317 C308 1(66)
C304 C290 C319 C305 -135(97)
C293 C290 C319 C305 0(100)
C304 C290 C319 C309 3(100)
C293 C290 C319 C309 138(65)
C279 C305 C319 C290 5(100)
C325 C305 C319 C290 142(74)
C279 C305 C319 C309 -137(94)
C325 C305 C319 C309 0(83)
C291 C309 C319 C290 -147(73)
C308 C309 C319 C290 1(94)
C291 C309 C319 C305 -2(88)
C308 C309 C319 C305 146(67)
C295 C306 C320 C300 -135(91)
C281 C306 C320 C300 6(100)
C295 C306 C320 C287 -2(100)
C281 C306 C320 C287 139(79)
C288 C300 C320 C306 140(84)
C314 C300 C320 C306 -7(100)
C288 C300 C320 C287 2(100)
C314 C300 C320 C287 -144(77)
C292 C287 C320 C306 -3(100)
C324 C287 C320 C306 -141(78)
C292 C287 C320 C300 137(97)
C324 C287 C320 C300 -1(97)
C278 C289 C321 C334 138(79)
C302 C289 C321 C334 -1(75)
C278 C289 C321 C307 1(100)
C302 C289 C321 C307 -138(65)
C297 C307 C321 C334 5(100)
C313 C307 C321 C334 -139(68)
C297 C307 C321 C289 139(82)
C313 C307 C321 C289 -6(98)
C316 C281 C322 C333 -16(100)
C306 C281 C322 C333 130(89)
C316 C281 C322 C282 -146(77)
C306 C281 C322 C282 -1(90)
C295 C282 C322 C333 -142(80)
C303 C282 C322 C333 2(100)
C295 C282 C322 C281 0(93)
C303 C282 C322 C281 144(78)
C327 C318 C323 C335 -1(93)
C333 C318 C323 C335 140(59)
C327 C318 C323 C310 -143(61)
C333 C318 C323 C310 -2(74)
C280 C310 C323 C318 -1(82)
C298 C310 C323 C318 148(61)
C280 C310 C323 C335 -144(67)
C298 C310 C323 C335 5(89)
C279 C312 C324 C287 -137(98)
C301 C312 C324 C287 0(100)
C279 C312 C324 C288 6(100)
C301 C312 C324 C288 143(60)
C292 C287 C324 C312 4(100)
C320 C287 C324 C312 143(80)
C292 C287 C324 C288 -140(87)
C320 C287 C324 C288 0(93)
C300 C288 C324 C312 -147(75)
C325 C288 C324 C312 -2(99)
C300 C288 C324 C287 1(96)
C325 C288 C324 C287 146(78)
C300 C288 C325 C291 -4(100)
C324 C288 C325 C291 -139(66)
C300 C288 C325 C305 135(93)
C324 C288 C325 C305 0(100)
C309 C291 C325 C288 140(73)
C315 C291 C325 C288 2(100)
C309 C291 C325 C305 -3(91)
C315 C291 C325 C305 -142(73)
C279 C305 C325 C288 -1(100)
C319 C305 C325 C288 -141(72)
C279 C305 C325 C291 142(88)
C319 C305 C325 C291 2(87)
C299 C301 C326 C331 2(100)
C312 C301 C326 C331 142(64)
C299 C301 C326 C332 -143(66)
C312 C301 C326 C332 -3(80)
C323 C318 C327 C329 0(94)
C333 C318 C327 C329 -136(62)
C323 C318 C327 C316 139(60)
C333 C318 C327 C316 3(87)
C281 C316 C327 C318 -3(96)
C314 C316 C327 C318 -142(59)
C281 C316 C327 C329 142(69)
C314 C316 C327 C329 3(68)
C301 C299 C328 C334 2(93)
C292 C299 C328 C334 -141(63)
C301 C299 C328 C294 143(60)
C292 C299 C328 C294 0(76)
C330 C294 C328 C299 0(76)
C297 C294 C328 C299 -141(63)
C330 C294 C328 C334 142(62)
C297 C294 C328 C334 1(94)
C318 C327 C329 C336 -2(88)
C316 C327 C329 C336 -145(53)
C318 C327 C329 C315 141(61)
C316 C327 C329 C315 -2(69)
C291 C315 C329 C327 -140(67)
C314 C315 C329 C327 0(71)
C291 C315 C329 C336 4(97)
C314 C315 C329 C336 144(57)
C297 C294 C330 C295 8(100)
C328 C294 C330 C295 -132(89)
C297 C294 C330 C292 141(63)
C328 C294 C330 C292 0(72)
C306 C295 C330 C294 127(100)
C282 C295 C330 C294 -16(100)
C306 C295 C330 C292 -3(100)
C282 C295 C330 C292 -147(73)
C287 C292 C330 C294 -146(85)
C299 C292 C330 C294 0(72)
C287 C292 C330 C295 -1(100)
C299 C292 C330 C295 145(65)
C301 C326 C331 C334 -2(98)
C332 C326 C331 C334 141(61)
C301 C326 C331 C302 -136(68)
C332 C326 C331 C302 6(93)
C277 C302 C331 C326 -3(100)
C289 C302 C331 C326 141(63)
C277 C302 C331 C334 -143(73)
C289 C302 C331 C334 1(72)
C277 C293 C332 C279 122(100)
C290 C293 C332 C279 -11(100)
C277 C293 C332 C326 -7(100)
C290 C293 C332 C326 -139(65)
C305 C279 C332 C293 15(100)
C312 C279 C332 C293 -133(89)
C305 C279 C332 C326 148(82)
C312 C279 C332 C326 0(90)
C301 C326 C332 C293 144(68)
C331 C326 C332 C293 -2(95)
C301 C326 C332 C279 2(82)
C331 C326 C332 C279 -144(66)
C281 C322 C333 C280 -125(100)
C282 C322 C333 C280 1(100)
C281 C322 C333 C318 15(100)
C282 C322 C333 C318 141(63)
C311 C280 C333 C322 -3(100)
C310 C280 C333 C322 138(93)
C311 C280 C333 C318 -146(84)
C310 C280 C333 C318 -5(90)
C327 C318 C333 C322 -8(91)
C323 C318 C333 C322 -148(61)
C327 C318 C333 C280 145(66)
C323 C318 C333 C280 5(75)
C289 C321 C334 C328 -140(62)
C307 C321 C334 C328 -4(97)
C289 C321 C334 C331 2(77)
C307 C321 C334 C331 138(61)
C299 C328 C334 C321 138(65)
C294 C328 C334 C321 1(95)
C299 C328 C334 C331 -2(86)
C294 C328 C334 C331 -139(60)
C326 C331 C334 C321 -142(62)
C302 C331 C334 C321 -2(73)
C326 C331 C334 C328 2(85)
C302 C331 C334 C328 142(58)
C318 C323 C335 C336 4(90)
C310 C323 C335 C336 142(60)
C318 C323 C335 C296 -142(61)
C310 C323 C335 C296 -3(86)
C285 C296 C335 C323 4(95)
C317 C296 C335 C323 146(54)
C285 C296 C335 C336 -145(66)
C317 C296 C335 C336 -4(65)
C327 C329 C336 C335 5(77)
C315 C329 C336 C335 -136(57)
C327 C329 C336 C308 136(58)
C315 C329 C336 C308 -5(82)
C323 C335 C336 C329 -6(81)
C296 C335 C336 C329 142(53)
C323 C335 C336 C308 -142(56)
C296 C335 C336 C308 6(67)
C309 C308 C336 C329 3(87)
C317 C308 C336 C329 -140(58)
C309 C308 C336 C335 138(60)
C317 C308 C336 C335 -5(67)
C356 C341 C343 C381 -139(85)
C351 C341 C343 C381 8(100)
C356 C341 C343 C376 -3(100)
C351 C341 C343 C376 145(73)
C396 C337 C344 C382 4(100)
C389 C337 C344 C382 -137(91)
C396 C337 C344 C386 143(72)
C389 C337 C344 C386 2(91)
C351 C340 C348 C390 133(94)
C366 C340 C348 C390 3(100)
C351 C340 C348 C347 -2(100)
C366 C340 C348 C347 -132(84)
C361 C347 C348 C390 7(100)
C356 C347 C348 C390 -138(78)
C361 C347 C348 C340 144(82)
C356 C347 C348 C340 -1(100)
C352 C342 C349 C345 134(100)
C355 C342 C349 C345 -8(100)
C352 C342 C349 C380 -1(100)
C355 C342 C349 C380 -143(66)
C391 C345 C349 C342 6(100)
C357 C345 C349 C342 -137(100)
C391 C345 C349 C380 143(73)
C357 C345 C349 C380 1(96)
C348 C340 C351 C395 -141(88)
C366 C340 C351 C395 -2(99)
C348 C340 C351 C341 2(100)
C366 C340 C351 C341 142(75)
C356 C341 C351 C340 0(100)
C343 C341 C351 C340 -146(82)
C356 C341 C351 C395 142(89)
C343 C341 C351 C395 -4(100)
C349 C342 C352 C338 -142(100)
C355 C342 C352 C338 1(97)
C349 C342 C352 C346 -1(100)
C355 C342 C352 C346 143(76)
C368 C338 C352 C342 139(95)
C375 C338 C352 C342 -2(100)
C368 C338 C352 C346 -5(100)
C375 C338 C352 C346 -147(74)
C374 C346 C352 C342 -131(100)
C358 C346 C352 C342 4(100)
C374 C346 C352 C338 8(100)
C358 C346 C352 C338 143(77)
C349 C342 C355 C375 150(85)
C352 C342 C355 C375 1(97)
C349 C342 C355 C394 3(100)
C352 C342 C355 C394 -147(78)
C343 C341 C356 C393 3(100)
C351 C341 C356 C393 -143(77)
C343 C341 C356 C347 143(77)
C351 C341 C356 C347 -3(100)
C361 C347 C356 C341 -139(86)
C348 C347 C356 C341 4(100)
C361 C347 C356 C393 -1(100)
C348 C347 C356 C393 142(76)
C391 C345 C357 C381 -144(83)
C349 C345 C357 C381 -4(100)
C391 C345 C357 C395 1(100)
C349 C345 C357 C395 141(81)
C374 C346 C358 C380 136(99)
C352 C346 C358 C380 -6(100)
C374 C346 C358 C370 -3(94)
C352 C346 C358 C370 -144(65)
C348 C347 C361 C373 -139(88)
C356 C347 C361 C373 6(100)
C348 C347 C361 C365 -3(89)
C356 C347 C361 C365 143(70)
C389 C350 C362 C368 -141(83)
C378 C350 C362 C368 4(100)
C389 C350 C362 C363 -2(100)
C378 C350 C362 C363 143(71)
C350 C362 C363 C396 0(100)
C368 C362 C363 C396 143(79)
C350 C362 C363 C384 -139(76)
C368 C362 C363 C384 3(100)
C386 C353 C364 C373 2(100)
C389 C353 C364 C373 -141(82)
C386 C353 C364 C372 139(90)
C389 C353 C364 C372 -4(100)
C347 C361 C365 C386 -146(82)
C373 C361 C365 C386 -4(100)
C347 C361 C365 C390 -3(88)
C373 C361 C365 C390 139(79)
C371 C360 C366 C388 -137(88)
C367 C360 C366 C388 3(100)
C371 C360 C366 C340 2(100)
C367 C360 C366 C340 142(76)
C348 C340 C366 C360 -4(100)
C351 C340 C366 C360 -144(82)
C348 C340 C366 C388 141(81)
C351 C340 C366 C388 1(88)
C377 C354 C367 C369 -3(100)
C382 C354 C367 C369 -142(67)
C377 C354 C367 C360 138(96)
C382 C354 C367 C360 -2(90)
C366 C360 C367 C354 -143(86)
C371 C360 C367 C354 3(96)
C366 C360 C367 C369 0(100)
C371 C360 C367 C369 146(67)
C352 C338 C368 C362 -125(100)
C375 C338 C368 C362 15(100)
C352 C338 C368 C392 2(100)
C375 C338 C368 C392 142(71)
C350 C362 C368 C338 128(100)
C363 C362 C368 C338 -14(100)
C350 C362 C368 C392 -4(93)
C363 C362 C368 C392 -145(66)
C354 C367 C369 C387 2(100)
C360 C367 C369 C387 -139(71)
C354 C367 C369 C339 140(76)
C360 C367 C369 C339 -1(100)
C388 C339 C369 C387 139(74)
C391 C339 C369 C387 -1(83)
C388 C339 C369 C367 -1(100)
C391 C339 C369 C367 -140(68)
C385 C359 C370 C376 5(100)
C374 C359 C370 C376 -137(88)
C385 C359 C370 C358 144(70)
C374 C359 C370 C358 2(76)
C380 C358 C370 C376 -6(100)
C346 C358 C370 C376 142(82)
C380 C358 C370 C359 -148(71)
C346 C358 C370 C359 1(81)
C366 C360 C371 C390 2(100)
C367 C360 C371 C390 -144(76)
C366 C360 C371 C382 142(87)
C367 C360 C371 C382 -4(88)
C373 C364 C372 C378 142(86)
C353 C364 C372 C378 2(100)
C373 C364 C372 C385 -4(94)
C353 C364 C372 C385 -145(79)
C347 C361 C373 C364 133(95)
C365 C361 C373 C364 1(100)
C347 C361 C373 C379 -7(100)
C365 C361 C373 C379 -139(74)
C353 C364 C373 C361 0(100)
C372 C364 C373 C361 -142(86)
C353 C364 C373 C379 144(74)
C372 C364 C373 C379 2(93)
C358 C346 C374 C392 -142(97)
C352 C346 C374 C392 -6(100)
C358 C346 C374 C359 4(100)
C352 C346 C374 C359 140(87)
C385 C359 C374 C346 -139(93)
C370 C359 C374 C346 -4(100)
C385 C359 C374 C392 14(100)
C370 C359 C374 C392 149(73)
C394 C355 C375 C384 0(100)
C342 C355 C375 C384 -139(73)
C394 C355 C375 C338 137(94)
C342 C355 C375 C338 -2(93)
C368 C338 C375 C355 -145(82)
C352 C338 C375 C355 3(100)
C368 C338 C375 C384 -6(100)
C352 C338 C375 C384 142(76)
C359 C370 C376 C393 -2(100)
C358 C370 C376 C393 -135(73)
C359 C370 C376 C343 135(84)
C358 C370 C376 C343 2(100)
C341 C343 C376 C370 -142(88)
C381 C343 C376 C370 -1(100)
C341 C343 C376 C393 1(79)
C381 C343 C376 C393 142(69)
C367 C354 C377 C396 -130(96)
C382 C354 C377 C396 7(100)
C367 C354 C377 C383 1(100)
C382 C354 C377 C383 138(67)
C364 C372 C378 C392 -140(87)
C385 C372 C378 C392 2(100)
C364 C372 C378 C350 0(100)
C385 C372 C378 C350 142(76)
C389 C350 C378 C372 0(100)
C362 C350 C378 C372 -145(77)
C389 C350 C378 C392 143(81)
C362 C350 C378 C392 -2(96)
C361 C373 C379 C385 149(76)
C364 C373 C379 C385 2(91)
C361 C373 C379 C393 3(100)
C364 C373 C379 C393 -144(70)
C346 C358 C380 C381 -127(100)
C370 C358 C380 C381 10(100)
C346 C358 C380 C349 4(100)
C370 C358 C380 C349 142(63)
C342 C349 C380 C358 0(100)
C345 C349 C380 C358 -146(74)
C342 C349 C380 C381 148(81)
C345 C349 C380 C381 2(80)
C345 C357 C381 C380 6(100)
C395 C357 C381 C380 -137(89)
C345 C357 C381 C343 144(77)
C395 C357 C381 C343 0(100)
C358 C380 C381 C357 130(100)
C349 C380 C381 C357 -5(99)
C358 C380 C381 C343 -9(100)
C349 C380 C381 C343 -144(66)
C341 C343 C381 C357 -7(100)
C376 C343 C381 C357 -138(81)
C341 C343 C381 C380 134(84)
C376 C343 C381 C380 2(100)
C337 C344 C382 C371 136(87)
C386 C344 C382 C371 2(100)
C337 C344 C382 C354 -6(100)
C386 C344 C382 C354 -139(75)
C390 C371 C382 C344 -4(100)
C360 C371 C382 C344 -144(83)
C390 C371 C382 C354 142(72)
C360 C371 C382 C354 3(83)
C377 C354 C382 C344 0(100)
C367 C354 C382 C344 147(81)
C377 C354 C382 C371 -148(74)
C367 C354 C382 C371 -1(81)
C354 C377 C383 C387 3(100)
C396 C377 C383 C387 144(67)
C354 C377 C383 C384 -141(79)
C396 C377 C383 C384 -1(86)
C387 C383 C384 C375 4(100)
C377 C383 C384 C375 146(69)
C387 C383 C384 C363 -143(71)
C377 C383 C384 C363 -1(85)
C355 C375 C384 C383 -6(100)
C338 C375 C384 C383 -141(75)
C355 C375 C384 C363 134(88)
C338 C375 C384 C363 -1(100)
C396 C363 C384 C383 3(94)
C362 C363 C384 C383 146(73)
C396 C363 C384 C375 -140(83)
C362 C363 C384 C375 2(100)
C374 C359 C385 C379 127(96)
C370 C359 C385 C379 -4(100)
C374 C359 C385 C372 -8(100)
C370 C359 C385 C372 -139(73)
C393 C379 C385 C359 0(100)
C373 C379 C385 C359 -141(79)
C393 C379 C385 C372 137(76)
C373 C379 C385 C372 -5(88)
C378 C372 C385 C359 0(100)
C364 C372 C385 C359 147(73)
C378 C372 C385 C379 -142(82)
C364 C372 C385 C379 6(90)
C390 C365 C386 C353 -125(100)
C361 C365 C386 C353 7(100)
C390 C365 C386 C344 9(100)
C361 C365 C386 C344 141(68)
C364 C353 C386 C365 -6(100)
C389 C353 C386 C365 139(100)
C364 C353 C386 C344 -142(79)
C389 C353 C386 C344 3(98)
C382 C344 C386 C365 -4(100)
C337 C344 C386 C365 -147(80)
C382 C344 C386 C353 140(84)
C337 C344 C386 C353 -3(89)
C384 C383 C387 C369 135(77)
C377 C383 C387 C369 -5(100)
C384 C383 C387 C394 3(100)
C377 C383 C387 C394 -137(73)
C367 C369 C387 C383 2(100)
C339 C369 C387 C383 -138(73)
C367 C369 C387 C394 142(66)
C339 C369 C387 C394 1(83)
C391 C339 C388 C366 136(77)
C369 C339 C388 C366 3(100)
C391 C339 C388 C395 -5(100)
C369 C339 C388 C395 -138(75)
C360 C366 C388 C339 -4(100)
C340 C366 C388 C339 -145(68)
C360 C366 C388 C395 141(87)
C340 C366 C388 C395 0(89)
C362 C350 C389 C337 1(100)
C378 C350 C389 C337 -138(82)
C362 C350 C389 C353 137(85)
C378 C350 C389 C353 -2(100)
C396 C337 C389 C350 2(100)
C344 C337 C389 C350 140(80)
C396 C337 C389 C353 -138(85)
C344 C337 C389 C353 -1(99)
C386 C353 C389 C350 -142(80)
C364 C353 C389 C350 4(100)
C386 C353 C389 C337 -2(100)
C364 C353 C389 C337 144(78)
C382 C371 C390 C348 -140(85)
C360 C371 C390 C348 -4(100)
C382 C371 C390 C365 8(100)
C360 C371 C390 C365 143(80)
C340 C348 C390 C371 2(100)
C347 C348 C390 C371 140(86)
C340 C348 C390 C365 -148(78)
C347 C348 C390 C365 -9(100)
C386 C365 C390 C371 -11(100)
C361 C365 C390 C371 -146(72)
C386 C365 C390 C348 142(100)
C361 C365 C390 C348 7(93)
C357 C345 C391 C394 140(87)
C349 C345 C391 C394 1(100)
C357 C345 C391 C339 -3(100)
C349 C345 C391 C339 -142(75)
C388 C339 C391 C345 6(100)
C369 C339 C391 C345 146(76)
C388 C339 C391 C394 -140(77)
C369 C339 C391 C394 0(86)
C346 C374 C392 C378 136(100)
C359 C374 C392 C378 -12(100)
C346 C374 C392 C368 2(100)
C359 C374 C392 C368 -146(66)
C372 C378 C392 C374 6(100)
C350 C378 C392 C374 -136(93)
C372 C378 C392 C368 142(77)
C350 C378 C392 C368 0(91)
C338 C368 C392 C374 0(100)
C362 C368 C392 C374 146(78)
C338 C368 C392 C378 -143(79)
C362 C368 C392 C378 2(84)
C385 C379 C393 C356 -138(79)
C373 C379 C393 C356 2(100)
C385 C379 C393 C376 3(100)
C373 C379 C393 C376 142(68)
C341 C356 C393 C379 140(79)
C347 C356 C393 C379 -3(100)
C341 C356 C393 C376 -2(91)
C347 C356 C393 C376 -145(67)
C370 C376 C393 C379 -2(100)
C343 C376 C393 C379 -147(62)
C370 C376 C393 C356 146(78)
C343 C376 C393 C356 0(79)
C375 C355 C394 C391 -133(100)
C342 C355 C394 C391 3(100)
C375 C355 C394 C387 7(100)
C342 C355 C394 C387 143(66)
C345 C391 C394 C355 -6(100)
C339 C391 C394 C355 141(85)
C345 C391 C394 C387 -145(74)
C339 C391 C394 C387 1(94)
C383 C387 C394 C355 -8(100)
C369 C387 C394 C355 -149(68)
C383 C387 C394 C391 139(75)
C369 C387 C394 C391 -1(84)
C339 C388 C395 C351 143(76)
C366 C388 C395 C351 -1(92)
C339 C388 C395 C357 3(100)
C366 C388 C395 C357 -141(75)
C340 C351 C395 C388 2(100)
C341 C351 C395 C388 -141(78)
C340 C351 C395 C357 141(85)
C341 C351 C395 C357 -2(100)
C381 C357 C395 C388 138(91)
C345 C357 C395 C388 0(100)
C381 C357 C395 C351 4(100)
C345 C357 C395 C351 -135(94)
C389 C337 C396 C363 -4(100)
C344 C337 C396 C363 -141(79)
C389 C337 C396 C377 139(85)
C344 C337 C396 C377 3(100)
C362 C363 C396 C337 3(100)
C384 C363 C396 C337 144(78)
C362 C363 C396 C377 -145(76)
C384 C363 C396 C377 -4(96)
C354 C377 C396 C337 -9(100)
C383 C377 C396 C337 -145(75)
C354 C377 C396 C363 139(91)
C383 C377 C396 C363 3(87)
C416 C398 C399 C407 2(100)
C401 C398 C399 C407 -142(86)
C416 C398 C399 C400 146(78)
C401 C398 C399 C400 2(100)
C407 C399 C400 C427 9(100)
C398 C399 C400 C427 -138(80)
C407 C399 C400 C397 148(79)
C398 C399 C400 C397 1(96)
C425 C397 C400 C427 1(100)
C401 C397 C400 C427 138(75)
C425 C397 C400 C399 -141(73)
C401 C397 C400 C399 -4(98)
C425 C397 C401 C454 2(100)
C400 C397 C401 C454 -137(81)
C425 C397 C401 C398 144(72)
C400 C397 C401 C398 5(100)
C416 C398 C401 C454 1(100)
C399 C398 C401 C454 142(79)
C416 C398 C401 C397 -145(86)
C399 C398 C401 C397 -4(98)
C404 C402 C403 C436 -142(69)
C451 C402 C403 C436 -1(100)
C404 C402 C403 C405 2(79)
C451 C402 C403 C405 143(65)
C403 C402 C404 C418 145(68)
C451 C402 C404 C418 7(100)
C403 C402 C404 C406 -1(82)
C451 C402 C404 C406 -139(67)
C436 C403 C405 C430 3(98)
C402 C403 C405 C430 -144(62)
C436 C403 C405 C406 145(62)
C402 C403 C405 C406 -2(76)
C418 C404 C406 C410 -1(100)
C402 C404 C406 C410 144(61)
C418 C404 C406 C405 -145(66)
C402 C404 C406 C405 0(73)
C430 C405 C406 C410 0(90)
C403 C405 C406 C410 -142(60)
C430 C405 C406 C404 144(58)
C403 C405 C406 C404 1(72)
C400 C399 C407 C408 -7(100)
C398 C399 C407 C408 135(83)
C400 C399 C407 C409 -141(77)
C398 C399 C407 C409 1(100)
C399 C407 C408 C428 3(100)
C409 C407 C408 C428 142(69)
C399 C407 C408 C410 -140(80)
C409 C407 C408 C410 0(88)
C399 C407 C409 C414 -2(100)
C408 C407 C409 C414 -143(81)
C399 C407 C409 C411 141(79)
C408 C407 C409 C411 0(99)
C404 C406 C410 C408 -138(63)
C405 C406 C410 C408 -1(95)
C404 C406 C410 C411 1(95)
C405 C406 C410 C411 138(63)
C428 C408 C410 C406 0(100)
C407 C408 C410 C406 143(65)
C428 C408 C410 C411 -142(64)
C407 C408 C410 C411 0(83)
C414 C409 C411 C420 6(100)
C407 C409 C411 C420 -138(78)
C414 C409 C411 C410 143(79)
C407 C409 C411 C410 0(95)
C406 C410 C411 C420 -1(100)
C408 C410 C411 C420 142(65)
C406 C410 C411 C409 -143(63)
C408 C410 C411 C409 0(82)
C417 C412 C413 C443 -3(100)
C414 C412 C413 C443 143(75)
C417 C412 C413 C415 -144(73)
C414 C412 C413 C415 3(95)
C411 C409 C414 C412 -1(100)
C407 C409 C414 C412 140(84)
C411 C409 C414 C416 -142(83)
C407 C409 C414 C416 -1(100)
C417 C412 C414 C409 -1(100)
C413 C412 C414 C409 -146(83)
C417 C412 C414 C416 144(81)
C413 C412 C414 C416 -1(100)
C443 C413 C415 C453 2(100)
C412 C413 C415 C453 143(73)
C443 C413 C415 C416 -145(73)
C412 C413 C415 C416 -4(93)
C401 C398 C416 C415 1(100)
C399 C398 C416 C415 -138(82)
C401 C398 C416 C414 134(90)
C399 C398 C416 C414 -5(100)
C453 C415 C416 C398 -4(100)
C413 C415 C416 C398 143(80)
C453 C415 C416 C414 -144(79)
C413 C415 C416 C414 3(100)
C409 C414 C416 C398 5(100)
C412 C414 C416 C398 -139(85)
C409 C414 C416 C415 142(88)
C412 C414 C416 C415 -2(100)
C414 C412 C417 C419 -134(86)
C413 C412 C417 C419 7(100)
C414 C412 C417 C420 -1(100)
C413 C412 C417 C420 139(73)
C402 C404 C418 C420 -140(64)
C406 C404 C418 C420 2(100)
C402 C404 C418 C421 -6(100)
C406 C404 C418 C421 135(69)
C412 C417 C419 C442 -8(100)
C420 C417 C419 C442 -145(77)
C412 C417 C419 C421 144(72)
C420 C417 C419 C421 6(90)
C409 C411 C420 C418 136(80)
C410 C411 C420 C418 3(100)
C409 C411 C420 C417 -8(100)
C410 C411 C420 C417 -141(67)
C404 C418 C420 C411 -3(100)
C421 C418 C420 C411 -141(74)
C404 C418 C420 C417 143(66)
C421 C418 C420 C417 5(89)
C412 C417 C420 C411 6(100)
C419 C417 C420 C411 143(70)
C412 C417 C420 C418 -145(70)
C419 C417 C420 C418 -7(84)
C442 C419 C421 C447 9(100)
C417 C419 C421 C447 -143(73)
C442 C419 C421 C418 149(77)
C417 C419 C421 C418 -3(91)
C404 C418 C421 C447 2(100)
C420 C418 C421 C447 137(75)
C404 C418 C421 C419 -136(73)
C420 C418 C421 C419 -1(89)
C441 C423 C424 C452 0(100)
C426 C423 C424 C452 -144(63)
C441 C423 C424 C425 140(66)
C426 C423 C424 C425 -4(81)
C401 C397 C425 C422 -145(72)
C400 C397 C425 C422 -6(100)
C401 C397 C425 C424 4(100)
C400 C397 C425 C424 143(71)
C429 C422 C425 C397 9(100)
C426 C422 C425 C397 145(73)
C429 C422 C425 C424 -144(67)
C426 C422 C425 C424 -8(82)
C452 C424 C425 C397 -11(100)
C423 C424 C425 C397 -146(71)
C452 C424 C425 C422 143(69)
C423 C424 C425 C422 7(81)
C429 C422 C426 C434 -3(100)
C425 C422 C426 C434 -140(71)
C429 C422 C426 C423 143(65)
C425 C422 C426 C423 6(80)
C441 C423 C426 C434 -1(100)
C424 C423 C426 C434 144(71)
C441 C423 C426 C422 -146(63)
C424 C423 C426 C422 -1(80)
C399 C400 C427 C429 132(79)
C397 C400 C427 C429 1(100)
C399 C400 C427 C428 -7(100)
C397 C400 C427 C428 -138(70)
C410 C408 C428 C430 1(98)
C407 C408 C428 C430 -137(68)
C410 C408 C428 C427 139(67)
C407 C408 C428 C427 0(100)
C400 C427 C428 C408 2(100)
C429 C427 C428 C408 -142(65)
C400 C427 C428 C430 143(64)
C429 C427 C428 C430 -1(80)
C426 C422 C429 C427 -139(66)
C425 C422 C429 C427 -6(100)
C426 C422 C429 C431 -2(100)
C425 C422 C429 C431 131(72)
C400 C427 C429 C422 2(100)
C428 C427 C429 C422 143(66)
C400 C427 C429 C431 -142(70)
C428 C427 C429 C431 -1(83)
C406 C405 C430 C428 1(94)
C403 C405 C430 C428 141(61)
C406 C405 C430 C431 -142(59)
C403 C405 C430 C431 -2(96)
C408 C428 C430 C405 -2(99)
C427 C428 C430 C405 -144(64)
C408 C428 C430 C431 145(61)
C427 C428 C430 C431 3(74)
C422 C429 C431 C435 4(100)
C427 C429 C431 C435 146(64)
C422 C429 C431 C430 -139(70)
C427 C429 C431 C430 3(81)
C405 C430 C431 C435 3(100)
C428 C430 C431 C435 -145(63)
C405 C430 C431 C429 145(63)
C428 C430 C431 C429 -3(77)
C449 C432 C433 C437 -3(100)
C436 C432 C433 C437 -140(82)
C449 C432 C433 C434 137(78)
C436 C432 C433 C434 0(100)
C422 C426 C434 C433 142(72)
C423 C426 C434 C433 1(100)
C422 C426 C434 C435 5(100)
C423 C426 C434 C435 -136(74)
C437 C433 C434 C426 1(100)
C432 C433 C434 C426 -143(76)
C437 C433 C434 C435 144(75)
C432 C433 C434 C435 0(96)
C429 C431 C435 C436 -143(67)
C430 C431 C435 C436 -4(100)
C429 C431 C435 C434 -3(100)
C430 C431 C435 C434 136(69)
C426 C434 C435 C431 -2(100)
C433 C434 C435 C431 -144(67)
C426 C434 C435 C436 142(72)
C433 C434 C435 C436 0(92)
C402 C403 C436 C435 134(72)
C405 C403 C436 C435 -5(100)
C402 C403 C436 C432 3(100)
C405 C403 C436 C432 -137(71)
C431 C435 C436 C403 6(100)
C434 C435 C436 C403 -138(70)
C431 C435 C436 C432 144(70)
C434 C435 C436 C432 0(87)
C449 C432 C436 C403 1(100)
C433 C432 C436 C403 139(72)
C449 C432 C436 C435 -137(77)
C433 C432 C436 C435 0(93)
C434 C433 C437 C441 -3(100)
C432 C433 C437 C441 133(84)
C434 C433 C437 C438 -136(77)
C432 C433 C437 C438 1(100)
C433 C437 C438 C450 -3(100)
C441 C437 C438 C450 -145(78)
C433 C437 C438 C439 144(74)
C441 C437 C438 C439 2(98)
C450 C438 C439 C445 10(100)
C437 C438 C439 C445 -140(77)
C450 C438 C439 C440 148(70)
C437 C438 C439 C440 -3(88)
C445 C439 C440 C455 -4(100)
C438 C439 C440 C455 -147(63)
C445 C439 C440 C441 145(63)
C438 C439 C440 C441 2(78)
C424 C423 C441 C437 -142(70)
C426 C423 C441 C437 -2(100)
C424 C423 C441 C440 -6(100)
C426 C423 C441 C440 134(68)
C433 C437 C441 C423 4(100)
C438 C437 C441 C423 141(67)
C433 C437 C441 C440 -138(81)
C438 C437 C441 C440 -1(88)
C455 C440 C441 C423 9(100)
C439 C440 C441 C423 -141(66)
C455 C440 C441 C437 149(66)
C439 C440 C441 C437 -1(86)
C417 C419 C442 C444 142(73)
C421 C419 C442 C444 -6(100)
C417 C419 C442 C443 4(100)
C421 C419 C442 C443 -144(72)
C415 C413 C443 C442 136(72)
C412 C413 C443 C442 -1(100)
C415 C413 C443 C446 0(100)
C412 C413 C443 C446 -137(72)
C419 C442 C443 C413 0(100)
C444 C442 C443 C413 -140(69)
C419 C442 C443 C446 143(70)
C444 C442 C443 C446 3(86)
C419 C442 C444 C448 -1(100)
C443 C442 C444 C448 140(75)
C419 C442 C444 C445 -142(70)
C443 C442 C444 C445 -1(87)
C440 C439 C445 C446 3(100)
C438 C439 C445 C446 135(71)
C440 C439 C445 C444 -139(65)
C438 C439 C445 C444 -7(100)
C448 C444 C445 C439 0(100)
C442 C444 C445 C439 145(64)
C448 C444 C445 C446 -146(66)
C442 C444 C445 C446 -1(80)
C439 C445 C446 C456 -3(99)
C444 C445 C446 C456 140(62)
C439 C445 C446 C443 -140(66)
C444 C445 C446 C443 3(78)
C413 C443 C446 C456 1(100)
C442 C443 C446 C456 -142(62)
C413 C443 C446 C445 139(67)
C442 C443 C446 C445 -4(75)
C419 C421 C447 C451 134(81)
C418 C421 C447 C451 2(100)
C419 C421 C447 C448 -5(100)
C418 C421 C447 C448 -138(83)
C442 C444 C448 C450 -134(82)
C445 C444 C448 C450 3(100)
C442 C444 C448 C447 4(100)
C445 C444 C448 C447 141(72)
C421 C447 C448 C444 -1(100)
C451 C447 C448 C444 -146(73)
C421 C447 C448 C450 142(82)
C451 C447 C448 C450 -2(100)
C433 C432 C449 C451 -141(84)
C436 C432 C449 C451 -6(100)
C433 C432 C449 C450 8(100)
C436 C432 C449 C450 143(80)
C437 C438 C450 C448 141(82)
C439 C438 C450 C448 -7(100)
C437 C438 C450 C449 8(100)
C439 C438 C450 C449 -139(74)
C444 C448 C450 C438 1(100)
C447 C448 C450 C438 -138(80)
C444 C448 C450 C449 138(78)
C447 C448 C450 C449 -2(100)
C432 C449 C450 C438 -10(100)
C451 C449 C450 C438 143(79)
C432 C449 C450 C448 -149(80)
C451 C449 C450 C448 5(100)
C421 C447 C451 C449 -140(80)
C448 C447 C451 C449 6(100)
C421 C447 C451 C402 -1(100)
C448 C447 C451 C402 145(71)
C432 C449 C451 C447 146(88)
C450 C449 C451 C447 -7(100)
C432 C449 C451 C402 8(100)
C450 C449 C451 C402 -145(77)
C403 C402 C451 C447 -139(73)
C404 C402 C451 C447 -3(100)
C403 C402 C451 C449 -3(100)
C404 C402 C451 C449 132(74)
C423 C424 C452 C454 143(62)
C425 C424 C452 C454 10(100)
C423 C424 C452 C455 4(100)
C425 C424 C452 C455 -129(74)
C416 C415 C453 C454 4(100)
C413 C415 C453 C454 -139(71)
C416 C415 C453 C456 140(73)
C413 C415 C453 C456 -3(100)
C397 C401 C454 C452 -2(100)
C398 C401 C454 C452 -137(75)
C397 C401 C454 C453 134(82)
C398 C401 C454 C453 -1(100)
C424 C452 C454 C401 -4(100)
C455 C452 C454 C401 143(67)
C424 C452 C454 C453 -144(65)
C455 C452 C454 C453 3(81)
C415 C453 C454 C401 -1(100)
C456 C453 C454 C401 -142(68)
C415 C453 C454 C452 138(69)
C456 C453 C454 C452 -3(80)
C439 C440 C455 C452 142(64)
C441 C440 C455 C452 -5(93)
C439 C440 C455 C456 5(99)
C441 C440 C455 C456 -141(62)
C424 C452 C455 C440 -1(100)
C454 C452 C455 C440 -144(59)
C424 C452 C455 C456 140(71)
C454 C452 C455 C456 -2(78)
C445 C446 C456 C455 4(93)
C443 C446 C456 C455 138(61)
C445 C446 C456 C453 -136(62)
C443 C446 C456 C453 -2(96)
C440 C455 C456 C446 -6(95)
C452 C455 C456 C446 -145(61)
C440 C455 C456 C453 140(60)
C452 C455 C456 C453 1(76)
C415 C453 C456 C446 3(100)
C454 C453 C456 C446 145(63)
C415 C453 C456 C455 -141(64)
C454 C453 C456 C455 1(75)
C498 C457 C458 C468 -1.01(10)
C461 C457 C458 C468 136.90(8)
C498 C457 C458 C459 -138.26(7)
C461 C457 C458 C459 -0.35(8)
C457 C458 C459 C503 145.35(8)
C468 C458 C459 C503 7.14(8)
C457 C458 C459 C460 0.11(8)
C468 C458 C459 C460 -138.10(8)
C503 C459 C460 C483 0.03(6)
C458 C459 C460 C483 145.39(8)
C503 C459 C460 C461 -145.18(7)
C458 C459 C460 C461 0.19(12)
C483 C460 C461 C496 -2.98(6)
C459 C460 C461 C496 141.85(7)
C483 C460 C461 C457 -145.23(9)
C459 C460 C461 C457 -0.40(16)
C498 C457 C461 C496 -2.3
C458 C457 C461 C496 -140.82(8)
C498 C457 C461 C460 138.98(6)
C458 C457 C461 C460 0.47(13)
C514 C462 C463 C476 2.39(7)
C466 C462 C463 C476 -141.15(7)
C514 C462 C463 C464 141.50(6)
C466 C462 C463 C464 -2.04(8)
C476 C463 C464 C508 -3.84(6)
C462 C463 C464 C508 -143.01(7)
C476 C463 C464 C465 139.74(7)
C462 C463 C464 C465 0.57(9)
C508 C464 C465 C490 2.17(10)
C463 C464 C465 C490 -143.01(9)
C508 C464 C465 C466 146.37(7)
C463 C464 C465 C466 1.19(11)
C490 C465 C466 C479 -0.40(5)
C464 C465 C466 C479 -144.30(5)
C490 C465 C466 C462 141.45(14)
C464 C465 C466 C462 -2.46(17)
C514 C462 C466 C465 -139.86(8)
C463 C462 C466 C465 2.89(16)
C514 C462 C466 C479 0.73(7)
C463 C462 C466 C479 143.48(9)
C502 C467 C468 C469 -139.77(11)
C471 C467 C468 C469 4.4
C502 C467 C468 C458 2.95(18)
C471 C467 C468 C458 147.16(9)
C457 C458 C468 C469 2.46(13)
C459 C458 C468 C469 135.70(8)
C457 C458 C468 C467 -138.01(8)
C459 C458 C468 C467 -4.76(11)
C467 C468 C469 C470 -4.67(10)
C458 C468 C469 C470 -148.30(10)
C467 C468 C469 C497 143.39(11)
C458 C468 C469 C497 -0.24(18)
C468 C469 C470 C488 146.25(6)
C497 C469 C470 C488 -4.42(6)
C468 C469 C470 C471 3.17(9)
C497 C469 C470 C471 -147.50(9)
C502 C467 C471 C477 0.99(9)
C468 C467 C471 C477 -143.86(7)
C502 C467 C471 C470 142.62(10)
C468 C467 C471 C470 -2.24(10)
C469 C470 C471 C477 141.00(12)
C488 C470 C471 C477 -3.2(2)
C469 C470 C471 C467 -0.47(9)
C488 C470 C471 C467 -144.69(10)
C516 C472 C473 C484 5.85(7)
C476 C472 C473 C484 -142.61(6)
C516 C472 C473 C474 143.85(9)
C476 C472 C473 C474 -4.61(10)
C472 C473 C474 C493 -137.71(12)
C484 C473 C474 C493 0.4(2)
C472 C473 C474 C475 3.38(15)
C484 C473 C474 C475 141.49(9)
C493 C474 C475 C510 -5.61(6)
C473 C474 C475 C510 -146.54(5)
C493 C474 C475 C476 140.00(5)
C473 C474 C475 C476 -0.94(7)
C464 C463 C476 C475 2.71(12)
C462 C463 C476 C475 137.41(10)
C464 C463 C476 C472 -136.07(10)
C462 C463 C476 C472 -1.36(15)
C510 C475 C476 C463 -0.10(16)
C474 C475 C476 C463 -144.96(12)
C510 C475 C476 C472 143.09(7)
C474 C475 C476 C472 -1.77(9)
C516 C472 C476 C463 -0.7(2)
C473 C472 C476 C463 147.56(13)
C516 C472 C476 C475 -144.29(6)
C473 C472 C476 C475 3.94(9)
C467 C471 C477 C478 137.47(9)
C470 C471 C477 C478 2.35(7)
C467 C471 C477 C481 -3.05(15)
C470 C471 C477 C481 -138.17(11)
C471 C477 C478 C489 -2.58(18)
C481 C477 C478 C489 140.39(11)
C471 C477 C478 C479 -143.31(9)
C481 C477 C478 C479 -0.34(7)
C465 C466 C479 C478 1.6
C462 C466 C479 C478 -136.35(8)
C465 C466 C479 C480 136.72(11)
C462 C466 C479 C480 -1.20(13)
C489 C478 C479 C466 -1.9
C477 C478 C479 C466 141.79(6)
C489 C478 C479 C480 -141.66(8)
C477 C478 C479 C480 2.00(7)
C466 C479 C480 C512 3.92(8)
C478 C479 C480 C512 144.87(7)
C466 C479 C480 C481 -143.92(9)
C478 C479 C480 C481 -2.97(8)
C512 C480 C481 C506 -4.19(14)
C479 C480 C481 C506 141.38(10)
C512 C480 C481 C477 -142.82(10)
C479 C480 C481 C477 2.76(6)
C471 C477 C481 C506 5.30(8)
C478 C477 C481 C506 -138.08(5)
C471 C477 C481 C480 141.77(9)
C478 C477 C481 C480 -1.61(6)
C459 C460 C483 C486 -2.44(19)
C461 C460 C483 C486 138.06(13)
C459 C460 C483 C482 -137.09(6)
C461 C460 C483 C482 3.41(6)
C492 C482 C483 C460 -3.8
C484 C482 C483 C460 142.5
C492 C482 C483 C486 -146.78(5)
C484 C482 C483 C486 -0.53(6)
C472 C473 C484 C485 -4.87(17)
C474 C473 C484 C485 -139.41(11)
C472 C473 C484 C482 135.40(9)
C474 C473 C484 C482 0.86(12)
C492 C482 C484 C485 143.78(9)
C483 C482 C484 C485 -0.4
C492 C482 C484 C473 -1.01(10)
C483 C482 C484 C473 -145.22(6)
C473 C484 C485 C513 2.18(16)
C482 C484 C485 C513 -141.00(5)
C473 C484 C485 C486 144.41(8)
C482 C484 C485 C486 1.22(9)
C513 C485 C486 C504 0.22(12)
C484 C485 C486 C504 -140.78(7)
C513 C485 C486 C483 139.37(10)
C484 C485 C486 C483 -1.6
C460 C483 C486 C504 2.88(12)
C482 C483 C486 C504 142.95(7)
C460 C483 C486 C485 -138.75(11)
C482 C483 C486 C485 1.32(7)
C501 C487 C488 C489 139.22(6)
C491 C487 C488 C489 -1.38(6)
C501 C487 C488 C470 -2.64(11)
C491 C487 C488 C470 -143.24(8)
C469 C470 C488 C487 1.69(14)
C471 C470 C488 C487 142.13(9)
C469 C470 C488 C489 -136.27(9)
C471 C470 C488 C489 4.17(7)
C477 C478 C489 C490 -136.41(12)
C479 C478 C489 C490 1.0
C477 C478 C489 C488 3.6(2)
C479 C478 C489 C488 140.97(10)
C487 C488 C489 C478 -145.16(9)
C470 C488 C489 C478 -4.35(16)
C487 C488 C489 C490 -0.13(12)
C470 C488 C489 C490 140.68(8)
C466 C465 C490 C489 -0.46(5)
C464 C465 C490 C489 137.72(6)
C466 C465 C490 C491 -139.93(12)
C464 C465 C490 C491 -1.75(16)
C478 C489 C490 C465 0.13(6)
C488 C489 C490 C465 -143.1
C478 C489 C490 C491 144.84(7)
C488 C489 C490 C491 1.61(6)
C465 C490 C491 C487 141.54(9)
C489 C490 C491 C487 -2.58(9)
C465 C490 C491 C509 1.07(12)
C489 C490 C491 C509 -143.04(6)
C501 C487 C491 C490 -139.63(11)
C488 C487 C491 C490 2.41(6)
C501 C487 C491 C509 0.23(12)
C488 C487 C491 C509 142.28(9)
C484 C482 C492 C496 -136.92(8)
C483 C482 C492 C496 3.67(8)
C484 C482 C492 C493 -0.2(2)
C483 C482 C492 C493 140.43(9)
C475 C474 C493 C494 6.31(17)
C473 C474 C493 C494 140.52(14)
C475 C474 C493 C492 -135.86(8)
C473 C474 C493 C492 -1.65(19)
C496 C492 C493 C474 144.38(7)
C482 C492 C493 C474 1.51(6)
C496 C492 C493 C494 -1.2
C482 C492 C493 C494 -144.04(9)
C474 C493 C494 C511 -3.74(14)
C492 C493 C494 C511 142.88(5)
C474 C493 C494 C495 -145.01(8)
C492 C493 C494 C495 1.61(9)
C511 C494 C495 C499 3.27(13)
C493 C494 C495 C499 142.83(7)
C511 C494 C495 C496 -140.99(9)
C493 C494 C495 C496 -1.42(5)
C482 C492 C496 C461 -3.3
C493 C492 C496 C461 -143.9
C482 C492 C496 C495 140.86(7)
C493 C492 C496 C495 0.22(10)
C460 C461 C496 C492 2.7
C457 C461 C496 C492 139.46(5)
C460 C461 C496 C495 -139.63(10)
C457 C461 C496 C495 -2.86(13)
C499 C495 C496 C492 -140.07(7)
C494 C495 C496 C492 0.76(12)
C499 C495 C496 C461 4.78(9)
C494 C495 C496 C461 145.61(8)
C468 C469 C497 C498 -3.17(6)
C470 C469 C497 C498 141.45(12)
C468 C469 C497 C501 -136.78(13)
C470 C469 C497 C501 7.84(17)
C458 C457 C498 C497 -2.8(2)
C461 C457 C498 C497 -136.62(8)
C458 C457 C498 C499 139.52(11)
C461 C457 C498 C499 5.75(13)
C501 C497 C498 C457 142.18(9)
C469 C497 C498 C457 4.76(16)
C501 C497 C498 C499 -5.10(8)
C469 C497 C498 C499 -142.52(7)
C496 C495 C499 C500 132.04(13)
C494 C495 C499 C500 -4.51(19)
C496 C495 C499 C498 -1.47(14)
C494 C495 C499 C498 -138.02(7)
C457 C498 C499 C495 -4.11(11)
C497 C498 C499 C495 144.5
C457 C498 C499 C500 -144.40(9)
C497 C498 C499 C500 4.2
C495 C499 C500 C507 4.55(13)
C498 C499 C500 C507 142.08(7)
C495 C499 C500 C501 -139.44(14)
C498 C499 C500 C501 -1.9
C488 C487 C501 C500 -135.19(11)
C491 C487 C501 C500 -0.78(12)
C488 C487 C501 C497 6.21(8)
C491 C487 C501 C497 140.61(7)
C507 C500 C501 C487 -0.45(18)
C499 C500 C501 C487 144.45(13)
C507 C500 C501 C497 -146.0
C499 C500 C501 C497 -1.14(5)
C498 C497 C501 C487 -143.24(8)
C469 C497 C501 C487 -8.76(13)
C498 C497 C501 C500 4.04(7)
C469 C497 C501 C500 138.52(10)
C468 C467 C502 C506 138.54(15)
C471 C467 C502 C506 -1.01(12)
C468 C467 C502 C503 -3.19(7)
C471 C467 C502 C503 -142.74(14)
C460 C459 C503 C504 1.67(11)
C458 C459 C503 C504 -140.11(11)
C460 C459 C503 C502 134.53(11)
C458 C459 C503 C502 -7.25(14)
C467 C502 C503 C459 5.39(6)
C506 C502 C503 C459 -141.01(8)
C467 C502 C503 C504 141.80(9)
C506 C502 C503 C504 -4.6
C485 C486 C504 C503 137.33(8)
C483 C486 C504 C503 -0.99(12)
C485 C486 C504 C505 1.81(17)
C483 C486 C504 C505 -136.51(14)
C459 C503 C504 C486 -1.10(10)
C502 C503 C504 C486 -137.53(9)
C459 C503 C504 C505 139.37(9)
C502 C503 C504 C505 2.9
C486 C504 C505 C515 -3.87(8)
C503 C504 C505 C515 -146.47(6)
C486 C504 C505 C506 142.43(11)
C503 C504 C505 C506 -0.2
C515 C505 C506 C481 -2.92(16)
C504 C505 C506 C481 -147.88(12)
C515 C505 C506 C502 142.19(7)
C504 C505 C506 C502 -2.77(6)
C480 C481 C506 C505 4.13(10)
C477 C481 C506 C505 137.23(10)
C480 C481 C506 C502 -138.44(6)
C477 C481 C506 C502 -5.34(6)
C467 C502 C506 C505 -142.62(12)
C503 C502 C506 C505 4.56(6)
C467 C502 C506 C481 3.22(14)
C503 C502 C506 C481 150.39(6)
C501 C500 C507 C509 2.22(6)
C499 C500 C507 C509 -139.09(13)
C501 C500 C507 C511 138.28(8)
C499 C500 C507 C511 -3.03(11)
C463 C464 C508 C510 2.30(18)
C465 C464 C508 C510 -138.54(10)
C463 C464 C508 C509 138.92(11)
C465 C464 C508 C509 -1.92(10)
C464 C508 C509 C507 -141.86(10)
C510 C508 C509 C507 -1.1
C464 C508 C509 C491 1.37(10)
C510 C508 C509 C491 142.08(8)
C500 C507 C509 C508 141.98(6)
C511 C507 C509 C508 0.8
C500 C507 C509 C491 -2.72(9)
C511 C507 C509 C491 -143.88(9)
C490 C491 C509 C508 -0.85(8)
C487 C491 C509 C508 -138.33(7)
C490 C491 C509 C507 138.95(13)
C487 C491 C509 C507 1.47(17)
C476 C475 C510 C508 -1.46(6)
C474 C475 C510 C508 140.56(11)
C476 C475 C510 C511 -139.76(13)
C474 C475 C510 C511 2.26(12)
C464 C508 C510 C475 0.37(10)
C509 C508 C510 C475 -140.84(8)
C464 C508 C510 C511 142.25(7)
C509 C508 C510 C511 1.0
C475 C510 C511 C494 0.14(18)
C508 C510 C511 C494 -141.74(8)
C475 C510 C511 C507 141.36(11)
C508 C510 C511 C507 -0.52(7)
C493 C494 C511 C510 0.53(9)
C495 C494 C511 C510 135.57(7)
C493 C494 C511 C507 -136.97(11)
C495 C494 C511 C507 -1.93(7)
C500 C507 C511 C510 -141.70(8)
C509 C507 C511 C510 -0.19(6)
C500 C507 C511 C494 1.81(16)
C509 C507 C511 C494 143.32(11)
C481 C480 C512 C515 2.67(17)
C479 C480 C512 C515 -139.01(12)
C481 C480 C512 C514 135.67(9)
C479 C480 C512 C514 -6.00(10)
C484 C485 C513 C516 -0.35(7)
C486 C485 C513 C516 -137.09(7)
C484 C485 C513 C515 136.41(10)
C486 C485 C513 C515 -0.33(9)
C463 C462 C514 C516 -1.4(2)
C466 C462 C514 C516 136.80(15)
C463 C462 C514 C512 -140.98(13)
C466 C462 C514 C512 -2.76(11)
C480 C512 C514 C462 5.55(9)
C515 C512 C514 C462 142.08(9)
C480 C512 C514 C516 -138.97(6)
C515 C512 C514 C516 -2.4
C506 C505 C515 C512 1.28(8)
C504 C505 C515 C512 142.53(12)
C506 C505 C515 C513 -137.44(7)
C504 C505 C515 C513 3.80(8)
C480 C512 C515 C505 -1.08(10)
C514 C512 C515 C505 -139.70(6)
C480 C512 C515 C513 141.75(10)
C514 C512 C515 C513 3.1
C485 C513 C515 C505 -1.80(17)
C516 C513 C515 C505 140.19(5)
C485 C513 C515 C512 -144.66(12)
C516 C513 C515 C512 -2.67(6)
C473 C472 C516 C514 -142.76(12)
C476 C472 C516 C514 1.66(10)
C473 C472 C516 C513 -4.18(15)
C476 C472 C516 C513 140.24(12)
C462 C514 C516 C472 -0.59(11)
C512 C514 C516 C472 143.27(7)
C462 C514 C516 C513 -143.09(9)
C512 C514 C516 C513 0.77(7)
C485 C513 C516 C472 1.34(14)
C515 C513 C516 C472 -140.66(9)
C485 C513 C516 C514 143.12(8)
C515 C513 C516 C514 1.12(6)
C6S C1S C2S C3S 0.0(7)
Cl2S C1S C2S C3S 165(87)
C6S C1S C2S Cl1S 172(96)
Cl2S C1S C2S Cl1S -23(88)
C1S C2S C3S C4S 0.0(2)
Cl1S C2S C3S C4S -173(84)
C2S C3S C4S C5S 0.0(3)
C3S C4S C5S C6S 0.0(3)
C4S C5S C6S C1S 0.0(6)
C2S C1S C6S C5S 0.0(4)
Cl2S C1S C6S C5S -165(87)
C12S C7S C8S C9S 0.0(4)
Cl4S C7S C8S C9S 173(67)
C12S C7S C8S Cl3S -178(84)
Cl4S C7S C8S Cl3S -5(64)
C7S C8S C9S C10S 0.0(4)
Cl3S C8S C9S C10S 178(77)
C8S C9S C10S C11S 0.0(5)
C9S C10S C11S C12S 0.0(6)
C10S C11S C12S C7S 0.0(5)
C8S C7S C12S C11S 0.0(6)
Cl4S C7S C12S C11S -168(100)
